data_7712583
loop_
_publ_author_name
'Billion, Andreas'
'Schorpp, Marcel'
'Feser, Rebecca'
'Schmitt, Manuel'
'Eisele, Lea'
'Scherer, Harald'
'Sonoda, Takaaki'
'Kawa, Hajimu'
'Butschke, Burkhard'
'Krossing, Ingo'

_publ_section_title
;
 The Perfluoroadamantoxy Aluminate as an Ideal Weakly Coordinating Anion?
 -- Synthesis and first Applications.
;
_journal_name_full 'Dalton Transactions'
_journal_paper_doi 10.1039/D3DT00199G
_journal_year 2023
_chemical_formula_moiety 'C40 Al F60 O4 1-, C12 H8 Ag F4 1+ '
_chemical_formula_sum 'C52 H8 Ag Al F64 O4'
_chemical_formula_weight 2047.42
_space_group_crystal_system monoclinic
_space_group_IT_number 14
_space_group_name_Hall '-P 2yn'
_space_group_name_H-M_alt 'P 1 21/n 1'
_atom_sites_solution_hydrogens geom
_atom_sites_solution_primary direct
_audit_creation_method
;FinalCif V113 by Daniel Kratzert, Freiburg 2022,
https://dkratzert.de/finalcif.html
;
_audit_update_record
;
2022-12-06 deposited with the CCDC.	2023-03-10 downloaded from the CCDC.
;
_cell_angle_alpha 90
_cell_angle_beta 91.208(6)
_cell_angle_gamma 90
_cell_formula_units_Z 4
_cell_length_a 16.213(9)
_cell_length_b 21.156(11)
_cell_length_c 17.210(6)
_cell_measurement_reflns_used 9546
_cell_measurement_temperature 100(2)
_cell_measurement_theta_max 24.699
_cell_measurement_theta_min 2.26
_cell_volume 5902(5)
_computing_cell_refinement 'SAINT V8.40B'
_computing_data_collection 'Bruker BIS 2018.9.0.3/05-Dec-2018 && APEX3_2018.7-2'
_computing_data_reduction 'SAINT V8.40B'
_computing_structure_refinement 'SHELXL-2018/3 (Sheldrick, 2018)'
_computing_structure_solution 'SHELXT 2018/2 (Sheldrick, 2018)'
_diffrn_ambient_environment N~2~
_diffrn_ambient_temperature 100(2)
_diffrn_detector CCD
_diffrn_detector_area_resol_mean 8.3
_diffrn_detector_type 'Bruker APEXII'
_diffrn_measured_fraction_theta_full 1.000
_diffrn_measured_fraction_theta_max 0.999
_diffrn_measurement_device 'three-circle diffractometer'
_diffrn_measurement_device_type 'Bruker APEX2 QUAZAR'
_diffrn_measurement_method '\w and \f scans'
_diffrn_measurement_specimen_support 'MiTeGen micromount'
_diffrn_radiation_monochromator 'mirror optics'
_diffrn_radiation_probe x-ray
_diffrn_radiation_type MoK\a
_diffrn_radiation_wavelength 0.71073
_diffrn_reflns_av_R_equivalents 0.0579
_diffrn_reflns_av_unetI/netI 0.0273
_diffrn_reflns_Laue_measured_fraction_full 1.000
_diffrn_reflns_Laue_measured_fraction_max 0.999
_diffrn_reflns_limit_h_max 21
_diffrn_reflns_limit_h_min -21
_diffrn_reflns_limit_k_max 27
_diffrn_reflns_limit_k_min -27
_diffrn_reflns_limit_l_max 22
_diffrn_reflns_limit_l_min -22
_diffrn_reflns_number 225524
_diffrn_reflns_point_group_measured_fraction_full 1.000
_diffrn_reflns_point_group_measured_fraction_max 0.999
_diffrn_reflns_theta_full 25.242
_diffrn_reflns_theta_max 27.931
_diffrn_reflns_theta_min 1.525
_diffrn_source 'microfocus sealed X-ray tube'
_diffrn_source_current 0.6
_diffrn_source_type 'Incoatec I\ms'
_diffrn_source_voltage 50.0
_exptl_absorpt_coefficient_mu 0.611
_exptl_absorpt_correction_T_max 0.7456
_exptl_absorpt_correction_T_min 0.703
_exptl_absorpt_correction_type multi-scan
_exptl_absorpt_process_details
;
SADABS-2016/2 - Bruker AXS area detector scaling and absorption correction:
Krause, L., Herbst-Irmer, R., Sheldrick G.M. & Stalke D., J. Appl. Cryst. 48
(2015) 3-10
;
_exptl_crystal_colour colourless
_exptl_crystal_density_diffrn 2.304
_exptl_crystal_description block
_exptl_crystal_F_000 3952
_exptl_crystal_recrystallization_method
'Crystals were obtained at room temperature by slow diffusionof pentane into a solution of the compound dissolved in1,2-difluorobenzene by the aid of layering.'
_exptl_crystal_size_max 0.240
_exptl_crystal_size_mid 0.140
_exptl_crystal_size_min 0.080
_refine_diff_density_max 0.873
_refine_diff_density_min -0.870
_refine_diff_density_rms 0.085
_refine_ls_extinction_method none
_refine_ls_goodness_of_fit_ref 1.105
_refine_ls_hydrogen_treatment constr
_refine_ls_matrix_type full
_refine_ls_number_parameters 1971
_refine_ls_number_reflns 14129
_refine_ls_number_restraints 20713
_refine_ls_restrained_S_all 0.753
_refine_ls_R_factor_all 0.0800
_refine_ls_R_factor_gt 0.0517
_refine_ls_shift/su_max 0.001
_refine_ls_shift/su_mean 0.000
_refine_ls_structure_factor_coef Fsqd
_refine_ls_weighting_details 'w=1/[\s^2^(Fo^2^)+(0.0448P)^2^+15.2814P] where P=(Fo^2^+2Fc^2^)/3'
_refine_ls_weighting_scheme calc
_refine_ls_wR_factor_gt 0.1227
_refine_ls_wR_factor_ref 0.1383
_reflns_Friedel_coverage 0.000
_reflns_number_gt 10278
_reflns_number_total 14129
_reflns_threshold_expression 'I > 2\s(I)'
_cod_data_source_file d3dt00199g2.cif
_cod_data_source_block IKmjs_AM17_a
_cod_original_sg_symbol_H-M 'P 21/n'
_cod_database_code 7712583
_shelx_shelxl_version_number 2018/3
_shelx_space_group_comment
;
The symmetry employed for this shelxl refinement is uniquely defined
by the following loop, which should always be used as a source of
symmetry information in preference to the above space-group names.
They are only intended as comments.
;
_shelx_estimated_absorpt_t_min 0.867
_shelx_estimated_absorpt_t_max 0.953
_olex2_diffrn_ambient_temperature_device 'Oxford Cryostream 800'

loop_
_space_group_symop_operation_xyz
'x, y, z'
'-x+1/2, y+1/2, -z+1/2'
'-x, -y, -z'
'x-1/2, -y-1/2, z-1/2'

loop_
_atom_site_label
_atom_site_type_symbol
_atom_site_fract_x
_atom_site_fract_y
_atom_site_fract_z
_atom_site_U_iso_or_equiv
_atom_site_adp_type
_atom_site_occupancy
_atom_site_site_symmetry_order
_atom_site_calc_flag
_atom_site_refinement_flags_posn
_atom_site_refinement_flags_adp
_atom_site_refinement_flags_occupancy
_atom_site_disorder_assembly
_atom_site_disorder_group
Ag1 Ag 0.76780(9) 0.65969(8) 0.48800(12) 0.0555(5) Uani 0.674(3) 1 d . U P A 3
Ag2 Ag 0.7572(3) 0.6341(3) 0.5083(3) 0.0853(16) Uani 0.232(3) 1 d . U P A 4
Ag3 Ag 0.7532(5) 0.6772(6) 0.4535(7) 0.083(2) Uani 0.094(3) 1 d . U P A 5
C1_1 C 0.5686(4) 0.6917(3) 0.4673(3) 0.0344(11) Uani 0.874(6) 1 d D U P A 1
C2_1 C 0.5577(3) 0.6435(3) 0.5192(3) 0.0391(11) Uani 0.874(6) 1 d D U P A 1
C3_1 C 0.6088(4) 0.6383(3) 0.5836(3) 0.0495(13) Uani 0.874(6) 1 d D U P A 1
H3_1 H 0.602274 0.604490 0.619230 0.059 Uiso 0.874(6) 1 calc R U P A 1
C4_1 C 0.6698(4) 0.6831(3) 0.5956(4) 0.0493(14) Uani 0.874(6) 1 d D U P A 1
H4_1 H 0.704779 0.680217 0.640500 0.059 Uiso 0.874(6) 1 calc R U P A 1
C5_1 C 0.6810(4) 0.7320(3) 0.5434(4) 0.0475(14) Uani 0.874(6) 1 d D U P A 1
H5_1 H 0.723206 0.762398 0.552173 0.057 Uiso 0.874(6) 1 calc R U P A 1
C6_1 C 0.6299(4) 0.7359(3) 0.4786(3) 0.0420(13) Uani 0.874(6) 1 d D U P A 1
H6_1 H 0.637015 0.768868 0.441861 0.050 Uiso 0.874(6) 1 calc R U P A 1
F1_1 F 0.52296(18) 0.69789(16) 0.40395(17) 0.0548(10) Uani 0.874(6) 1 d D U P A 1
F2_1 F 0.4972(4) 0.6022(3) 0.5044(4) 0.080(2) Uani 0.874(6) 1 d D U P A 1
C1_2 C 0.606(2) 0.6299(14) 0.5693(17) 0.048(4) Uani 0.126(6) 1 d D U P A 2
C2_2 C 0.560(2) 0.6478(15) 0.5050(18) 0.045(4) Uani 0.126(6) 1 d D U P A 2
C3_2 C 0.579(3) 0.7039(17) 0.469(2) 0.043(4) Uani 0.126(6) 1 d D U P A 2
H3_2 H 0.549270 0.717241 0.424406 0.051 Uiso 0.126(6) 1 calc R U P A 2
C4_2 C 0.642(3) 0.7406(16) 0.499(2) 0.043(4) Uani 0.126(6) 1 d D U P A 2
H4_2 H 0.654570 0.779845 0.475372 0.051 Uiso 0.126(6) 1 calc R U P A 2
C5_2 C 0.688(3) 0.7215(18) 0.564(3) 0.047(4) Uani 0.126(6) 1 d D U P A 2
H5_2 H 0.731676 0.747413 0.583547 0.056 Uiso 0.126(6) 1 calc R U P A 2
C6_2 C 0.671(3) 0.6648(18) 0.599(2) 0.048(4) Uani 0.126(6) 1 d D U P A 2
H6_2 H 0.702785 0.650132 0.641809 0.057 Uiso 0.126(6) 1 calc R U P A 2
F1_2 F 0.5908(17) 0.5778(13) 0.6049(16) 0.085(7) Uani 0.126(6) 1 d D U P A 2
F2_2 F 0.502(2) 0.6091(17) 0.481(2) 0.050(5) Uani 0.126(6) 1 d D U P A 2
C1_3 C 0.6494(4) 0.5758(4) 0.3455(5) 0.0486(17) Uani 0.687(8) 1 d D U P A 1
C2_3 C 0.6794(4) 0.5346(3) 0.4006(5) 0.0404(16) Uani 0.687(8) 1 d D U P A 1
C3_3 C 0.7593(5) 0.5388(4) 0.4296(6) 0.0321(17) Uani 0.687(8) 1 d D U P A 1
H3_3 H 0.778942 0.509802 0.467841 0.039 Uiso 0.687(8) 1 calc R U P A 1
C4_3 C 0.8105(4) 0.5863(3) 0.4022(4) 0.0246(13) Uani 0.687(8) 1 d D U P A 1
H4_3 H 0.865671 0.590059 0.421213 0.029 Uiso 0.687(8) 1 calc R U P A 1
C5_3 C 0.7798(5) 0.6278(3) 0.3468(4) 0.0413(16) Uani 0.687(8) 1 d D U P A 1
H5_3 H 0.814294 0.660465 0.327879 0.050 Uiso 0.687(8) 1 calc R U P A 1
C6_3 C 0.6986(5) 0.6226(5) 0.3180(5) 0.057(2) Uani 0.687(8) 1 d D U P A 1
H6_3 H 0.678112 0.651356 0.279790 0.068 Uiso 0.687(8) 1 calc R U P A 1
F1_3 F 0.5728(3) 0.5678(4) 0.3214(4) 0.098(3) Uani 0.687(8) 1 d D U P A 1
F2_3 F 0.6309(3) 0.4902(2) 0.4277(4) 0.087(2) Uani 0.687(8) 1 d D U P A 1
C1_4 C 0.6585(9) 0.5968(9) 0.3262(9) 0.059(4) Uani 0.313(8) 1 d D U P A 2
C2_4 C 0.6379(9) 0.5494(7) 0.3778(8) 0.061(4) Uani 0.313(8) 1 d D U P A 2
C3_4 C 0.6962(11) 0.5275(8) 0.4290(9) 0.055(5) Uani 0.313(8) 1 d D U P A 2
H3_4 H 0.682240 0.497184 0.467308 0.065 Uiso 0.313(8) 1 calc R U P A 2
C4_4 C 0.7757(11) 0.5497(12) 0.4247(15) 0.055(5) Uani 0.313(8) 1 d D U P A 2
H4_4 H 0.817890 0.530699 0.455882 0.066 Uiso 0.313(8) 1 calc R U P A 2
C5_4 C 0.7954(10) 0.5993(10) 0.3760(11) 0.053(5) Uani 0.313(8) 1 d D U P A 2
H5_4 H 0.849525 0.616575 0.377159 0.064 Uiso 0.313(8) 1 calc R U P A 2
C6_4 C 0.7358(10) 0.6235(10) 0.3256(11) 0.066(5) Uani 0.313(8) 1 d D U P A 2
H6_4 H 0.747888 0.657513 0.291605 0.079 Uiso 0.313(8) 1 calc R U P A 2
F1_4 F 0.5988(9) 0.6147(7) 0.2793(6) 0.100(5) Uani 0.313(8) 1 d D U P A 2
F2_4 F 0.5609(9) 0.5279(8) 0.3778(11) 0.128(6) Uani 0.313(8) 1 d D U P A 2
Al1 Al 0.14620(5) 0.74998(4) 0.45800(5) 0.01075(17) Uani 1 1 d D . . . .
O1_5 O 0.0593(2) 0.77159(15) 0.40228(19) 0.0181(8) Uani 0.648(4) 1 d D U P B 1
C1_5 C 0.0049(3) 0.8170(2) 0.3814(3) 0.0152(8) Uani 0.648(4) 1 d D U P B 1
C2_5 C -0.0713(3) 0.7851(2) 0.3418(3) 0.0218(9) Uani 0.648(4) 1 d D U P B 1
F1_5 F -0.0477(3) 0.75016(16) 0.28081(19) 0.0337(9) Uani 0.648(4) 1 d D U P B 1
F2_5 F -0.1069(2) 0.74381(14) 0.3913(2) 0.0347(9) Uani 0.648(4) 1 d D U P B 1
C3_5 C 0.0413(3) 0.8639(2) 0.3223(3) 0.0192(9) Uani 0.648(4) 1 d D U P B 1
F3_5 F 0.0688(3) 0.8321(2) 0.2595(2) 0.0324(9) Uani 0.648(4) 1 d D U P B 1
F4_5 F 0.10704(18) 0.89373(19) 0.3536(2) 0.0296(8) Uani 0.648(4) 1 d D U P B 1
C4_5 C -0.0273(4) 0.8565(3) 0.4513(4) 0.0192(11) Uani 0.648(4) 1 d D U P B 1
F5_5 F 0.0357(2) 0.8852(2) 0.4885(2) 0.0259(8) Uani 0.648(4) 1 d D U P B 1
F6_5 F -0.0616(4) 0.8181(3) 0.5041(4) 0.0306(12) Uani 0.648(4) 1 d D U P B 1
C5_5 C -0.0917(4) 0.9067(3) 0.4240(5) 0.0216(11) Uani 0.648(4) 1 d D U P B 1
F7_5 F -0.1175(8) 0.9415(7) 0.4855(7) 0.039(2) Uani 0.648(4) 1 d D U P B 1
C6_5 C -0.0528(4) 0.9520(3) 0.3644(4) 0.0235(12) Uani 0.648(4) 1 d D U P B 1
F8_5 F 0.0103(3) 0.98306(19) 0.3983(3) 0.0350(9) Uani 0.648(4) 1 d D U P B 1
F9_5 F -0.1078(3) 0.9962(3) 0.3413(4) 0.0325(11) Uani 0.648(4) 1 d D U P B 1
C7_5 C -0.0234(4) 0.9136(3) 0.2939(4) 0.0212(11) Uani 0.648(4) 1 d D U P B 1
F10_5 F 0.0115(4) 0.9529(4) 0.2422(5) 0.0373(14) Uani 0.648(4) 1 d D U P B 1
C8_5 C -0.0980(5) 0.8794(4) 0.2556(4) 0.0251(13) Uani 0.648(4) 1 d D U P B 1
F11_5 F -0.0749(5) 0.8473(6) 0.1923(5) 0.041(2) Uani 0.648(4) 1 d D U P B 1
F12_5 F -0.1552(7) 0.9212(4) 0.2299(7) 0.034(2) Uani 0.648(4) 1 d D U P B 1
C9_5 C -0.1362(3) 0.8341(3) 0.3147(3) 0.0226(10) Uani 0.648(4) 1 d D U P B 1
F13_5 F -0.2023(3) 0.80298(19) 0.2816(3) 0.0423(11) Uani 0.648(4) 1 d D U P B 1
C10_5 C -0.1658(4) 0.8730(3) 0.3848(4) 0.0226(11) Uani 0.648(4) 1 d D U P B 1
F14_5 F -0.2034(3) 0.8345(2) 0.4362(3) 0.0398(11) Uani 0.648(4) 1 d D U P B 1
F15_5 F -0.2244(3) 0.9145(2) 0.3624(3) 0.0326(11) Uani 0.648(4) 1 d D U P B 1
O1_6 O 0.1008(3) 0.8101(3) 0.4061(3) 0.0165(14) Uani 0.352(4) 1 d D U P B 2
C1_6 C 0.0302(5) 0.8391(4) 0.3816(5) 0.0147(13) Uani 0.352(4) 1 d D U P B 2
C2_6 C -0.0148(6) 0.8726(5) 0.4495(6) 0.0223(19) Uani 0.352(4) 1 d D U P B 2
F1_6 F -0.0358(7) 0.8310(6) 0.5042(7) 0.034(2) Uani 0.352(4) 1 d D U P B 2
F2_6 F 0.0351(5) 0.9150(4) 0.4850(5) 0.039(2) Uani 0.352(4) 1 d D U P B 2
C3_6 C -0.0311(5) 0.7918(3) 0.3431(5) 0.0182(14) Uani 0.352(4) 1 d D U P B 2
F3_6 F -0.0521(4) 0.7461(2) 0.3938(3) 0.0293(14) Uani 0.352(4) 1 d D U P B 2
F4_6 F 0.0043(5) 0.7619(3) 0.2835(3) 0.0320(15) Uani 0.352(4) 1 d D U P B 2
C4_6 C 0.0509(5) 0.8902(4) 0.3208(5) 0.0195(15) Uani 0.352(4) 1 d D U P B 2
F5_6 F 0.0905(4) 0.8642(4) 0.2615(4) 0.0305(15) Uani 0.352(4) 1 d D U P B 2
F6_6 F 0.1031(3) 0.9331(3) 0.3528(4) 0.0326(15) Uani 0.352(4) 1 d D U P B 2
C5_6 C -0.0283(7) 0.9244(5) 0.2908(7) 0.0209(16) Uani 0.352(4) 1 d D U P B 2
F7_6 F -0.0071(8) 0.9674(6) 0.2365(9) 0.037(3) Uani 0.352(4) 1 d D U P B 2
C6_6 C -0.0867(8) 0.8756(6) 0.2522(7) 0.0207(18) Uani 0.352(4) 1 d D U P B 2
F8_6 F -0.0509(9) 0.8486(10) 0.1908(9) 0.032(3) Uani 0.352(4) 1 d D U P B 2
F9_6 F -0.1541(11) 0.9052(8) 0.2227(12) 0.029(3) Uani 0.352(4) 1 d D U P B 2
C7_6 C -0.1102(5) 0.8254(4) 0.3130(6) 0.0194(15) Uani 0.352(4) 1 d D U P B 2
F10_6 F -0.1640(5) 0.7835(3) 0.2794(4) 0.0359(17) Uani 0.352(4) 1 d D U P B 2
C8_6 C -0.1533(6) 0.8579(5) 0.3808(6) 0.0223(17) Uani 0.352(4) 1 d D U P B 2
F11_6 F -0.1777(5) 0.8149(5) 0.4338(6) 0.040(2) Uani 0.352(4) 1 d D U P B 2
F12_6 F -0.2232(5) 0.8875(4) 0.3562(6) 0.0307(19) Uani 0.352(4) 1 d D U P B 2
C9_6 C -0.0945(7) 0.9066(6) 0.4199(8) 0.0234(16) Uani 0.352(4) 1 d D U P B 2
F13_6 F -0.1334(14) 0.9332(12) 0.4811(11) 0.034(3) Uani 0.352(4) 1 d D U P B 2
C10_6 C -0.0709(7) 0.9569(5) 0.3596(7) 0.0234(18) Uani 0.352(4) 1 d D U P B 2
F14_6 F -0.0214(5) 1.0015(3) 0.3907(6) 0.044(2) Uani 0.352(4) 1 d D U P B 2
F15_6 F -0.1379(5) 0.9881(5) 0.3326(7) 0.034(2) Uani 0.352(4) 1 d D U P B 2
O1_7 O 0.2119(2) 0.81166(16) 0.46375(18) 0.0159(8) Uani 0.631(5) 1 d D U P B 1
C1_7 C 0.2756(3) 0.8415(2) 0.5008(3) 0.0122(8) Uani 0.631(5) 1 d D U P B 1
C2_7 C 0.3429(3) 0.7948(2) 0.5315(3) 0.0137(9) Uani 0.631(5) 1 d D U P B 1
F1_7 F 0.3099(2) 0.75332(13) 0.58171(19) 0.0224(8) Uani 0.631(5) 1 d D U P B 1
F2_7 F 0.3719(2) 0.75932(14) 0.4733(2) 0.0220(7) Uani 0.631(5) 1 d D U P B 1
C3_7 C 0.2453(4) 0.8815(2) 0.5708(3) 0.0137(10) Uani 0.631(5) 1 d D U P B 1
F3_7 F 0.2084(2) 0.8440(2) 0.6225(2) 0.0219(8) Uani 0.631(5) 1 d D U P B 1
F4_7 F 0.1879(2) 0.92307(19) 0.5466(2) 0.0217(8) Uani 0.631(5) 1 d D U P B 1
C4_7 C 0.3179(3) 0.8872(2) 0.4429(3) 0.0145(10) Uani 0.631(5) 1 d D U P B 1
F5_7 F 0.26292(19) 0.9292(2) 0.41420(18) 0.0221(7) Uani 0.631(5) 1 d D U P B 1
F6_7 F 0.3454(3) 0.8548(2) 0.3813(2) 0.0218(9) Uani 0.631(5) 1 d D U P B 1
C5_7 C 0.3907(4) 0.9230(3) 0.4824(4) 0.0159(11) Uani 0.631(5) 1 d D U P B 1
F7_7 F 0.4247(7) 0.9628(5) 0.4297(5) 0.0277(17) Uani 0.631(5) 1 d D U P B 1
C6_7 C 0.3581(4) 0.9620(3) 0.5515(4) 0.0159(12) Uani 0.631(5) 1 d D U P B 1
F8_7 F 0.3038(3) 1.00567(19) 0.5258(3) 0.0249(9) Uani 0.631(5) 1 d D U P B 1
F9_7 F 0.4201(3) 0.9943(3) 0.5862(4) 0.0246(11) Uani 0.631(5) 1 d D U P B 1
C7_7 C 0.3183(4) 0.9173(3) 0.6107(5) 0.0153(11) Uani 0.631(5) 1 d D U P B 1
F10_7 F 0.2913(11) 0.9516(8) 0.6721(8) 0.026(2) Uani 0.631(5) 1 d D U P B 1
C8_7 C 0.3831(4) 0.8688(3) 0.6404(4) 0.0187(11) Uani 0.631(5) 1 d D U P B 1
F11_7 F 0.3499(3) 0.8300(2) 0.6930(2) 0.0261(9) Uani 0.631(5) 1 d D U P B 1
F12_7 F 0.4456(3) 0.8987(2) 0.6781(3) 0.0267(10) Uani 0.631(5) 1 d D U P B 1
C9_7 C 0.4153(3) 0.8301(2) 0.5718(3) 0.0156(10) Uani 0.631(5) 1 d D U P B 1
F13_7 F 0.4735(2) 0.78821(18) 0.5984(2) 0.0274(8) Uani 0.631(5) 1 d D U P B 1
C10_7 C 0.4554(4) 0.8749(4) 0.5126(5) 0.0179(12) Uani 0.631(5) 1 d D U P B 1
F14_7 F 0.4860(6) 0.8413(6) 0.4530(7) 0.0247(17) Uani 0.631(5) 1 d D U P B 1
F15_7 F 0.5203(4) 0.9051(3) 0.5457(5) 0.0253(13) Uani 0.631(5) 1 d D U P B 1
O1_8 O 0.2454(3) 0.7754(3) 0.4891(3) 0.0186(14) Uani 0.369(5) 1 d D U P B 2
C1_8 C 0.2977(5) 0.8213(4) 0.5159(4) 0.0112(12) Uani 0.369(5) 1 d D U P B 2
C2_8 C 0.3758(5) 0.7900(3) 0.5521(4) 0.0139(13) Uani 0.369(5) 1 d D U P B 2
F1_8 F 0.3563(4) 0.7512(2) 0.6106(3) 0.0249(13) Uani 0.369(5) 1 d D U P B 2
F2_8 F 0.4124(4) 0.7527(2) 0.4992(4) 0.0225(12) Uani 0.369(5) 1 d D U P B 2
C3_8 C 0.2589(5) 0.8632(4) 0.5797(5) 0.0153(15) Uani 0.369(5) 1 d D U P B 2
F3_8 F 0.2352(4) 0.8277(4) 0.6403(4) 0.0243(15) Uani 0.369(5) 1 d D U P B 2
F4_8 F 0.1900(4) 0.8920(4) 0.5529(4) 0.0222(13) Uani 0.369(5) 1 d D U P B 2
C4_8 C 0.3238(5) 0.8658(4) 0.4492(5) 0.0139(15) Uani 0.369(5) 1 d D U P B 2
F5_8 F 0.2586(3) 0.8942(3) 0.4157(3) 0.0213(12) Uani 0.369(5) 1 d D U P B 2
F6_8 F 0.3595(6) 0.8314(4) 0.3924(5) 0.0255(17) Uani 0.369(5) 1 d D U P B 2
C5_8 C 0.3868(7) 0.9159(5) 0.4783(7) 0.0144(15) Uani 0.369(5) 1 d D U P B 2
F7_8 F 0.4113(11) 0.9531(7) 0.4184(9) 0.024(3) Uani 0.369(5) 1 d D U P B 2
C6_8 C 0.3467(7) 0.9569(5) 0.5415(7) 0.0160(17) Uani 0.369(5) 1 d D U P B 2
F8_8 F 0.2805(5) 0.9876(3) 0.5115(5) 0.0254(15) Uani 0.369(5) 1 d D U P B 2
F9_8 F 0.3988(6) 1.0021(5) 0.5668(7) 0.0261(19) Uani 0.369(5) 1 d D U P B 2
C7_8 C 0.3211(7) 0.9142(5) 0.6098(7) 0.0159(16) Uani 0.369(5) 1 d D U P B 2
F10_8 F 0.2854(18) 0.9498(13) 0.6656(14) 0.025(3) Uani 0.369(5) 1 d D U P B 2
C8_8 C 0.3988(6) 0.8811(5) 0.6441(6) 0.0162(16) Uani 0.369(5) 1 d D U P B 2
F11_8 F 0.3796(5) 0.8456(4) 0.7059(4) 0.0283(16) Uani 0.369(5) 1 d D U P B 2
F12_8 F 0.4530(5) 0.9242(4) 0.6718(5) 0.0250(17) Uani 0.369(5) 1 d D U P B 2
C9_8 C 0.4384(5) 0.8401(4) 0.5812(5) 0.0153(14) Uani 0.369(5) 1 d D U P B 2
F13_8 F 0.5067(4) 0.8104(3) 0.6118(4) 0.0251(13) Uani 0.369(5) 1 d D U P B 2
C10_8 C 0.4640(7) 0.8833(6) 0.5136(7) 0.0155(16) Uani 0.369(5) 1 d D U P B 2
F14_8 F 0.5021(11) 0.8498(10) 0.4584(11) 0.023(3) Uani 0.369(5) 1 d D U P B 2
F15_8 F 0.5206(8) 0.9251(4) 0.5392(9) 0.0211(19) Uani 0.369(5) 1 d D U P B 2
O1_9 O 0.1926(6) 0.6840(5) 0.4206(5) 0.0126(15) Uani 0.405(16) 1 d D U P B 1
C1_9 C 0.2158(6) 0.6524(5) 0.3570(6) 0.0144(10) Uani 0.405(16) 1 d D U P B 1
C2_9 C 0.2863(7) 0.6049(5) 0.3798(7) 0.0170(12) Uani 0.405(16) 1 d D U P B 1
F1_9 F 0.3498(7) 0.6360(4) 0.4136(7) 0.0201(16) Uani 0.405(16) 1 d D U P B 1
F2_9 F 0.2578(12) 0.5636(7) 0.4328(9) 0.021(2) Uani 0.405(16) 1 d D U P B 1
C3_9 C 0.2499(7) 0.6968(5) 0.2930(6) 0.0155(12) Uani 0.405(16) 1 d D U P B 1
F3_9 F 0.3139(7) 0.7310(6) 0.3221(8) 0.0169(15) Uani 0.405(16) 1 d D U P B 1
F4_9 F 0.1921(6) 0.7388(5) 0.2700(6) 0.0191(15) Uani 0.405(16) 1 d D U P B 1
C4_9 C 0.1440(6) 0.6134(5) 0.3187(6) 0.0170(12) Uani 0.405(16) 1 d D U P B 1
F5_9 F 0.0810(5) 0.6510(5) 0.2971(6) 0.0215(15) Uani 0.405(16) 1 d D U P B 1
F6_9 F 0.1110(12) 0.5737(7) 0.3712(10) 0.023(2) Uani 0.405(16) 1 d D U P B 1
C5_9 C 0.1738(7) 0.5748(5) 0.2482(6) 0.0210(12) Uani 0.405(16) 1 d D U P B 1
F7_9 F 0.1104(6) 0.5404(5) 0.2164(5) 0.0297(18) Uani 0.405(16) 1 d D U P B 1
C6_9 C 0.2075(7) 0.6200(5) 0.1864(6) 0.0228(14) Uani 0.405(16) 1 d D U P B 1
F8_9 F 0.1459(6) 0.6589(5) 0.1619(5) 0.0273(16) Uani 0.405(16) 1 d D U P B 1
F9_9 F 0.2304(8) 0.5889(6) 0.1223(5) 0.034(2) Uani 0.405(16) 1 d D U P B 1
C7_9 C 0.2797(7) 0.6590(6) 0.2217(7) 0.0200(11) Uani 0.405(16) 1 d D U P B 1
F10_9 F 0.3056(15) 0.6999(10) 0.1662(12) 0.026(2) Uani 0.405(16) 1 d D U P B 1
C8_9 C 0.3496(7) 0.6138(6) 0.2470(7) 0.0212(14) Uani 0.405(16) 1 d D U P B 1
F11_9 F 0.4157(9) 0.6453(6) 0.2759(10) 0.0243(19) Uani 0.405(16) 1 d D U P B 1
F12_9 F 0.3771(8) 0.5805(6) 0.1855(7) 0.028(2) Uani 0.405(16) 1 d D U P B 1
C9_9 C 0.3169(7) 0.5673(5) 0.3091(7) 0.0211(12) Uani 0.405(16) 1 d D U P B 1
F13_9 F 0.3778(7) 0.5274(5) 0.3321(8) 0.0337(19) Uani 0.405(16) 1 d D U P B 1
C10_9 C 0.2433(7) 0.5295(5) 0.2737(6) 0.0235(13) Uani 0.405(16) 1 d D U P B 1
F14_9 F 0.2161(8) 0.4874(6) 0.3269(8) 0.030(2) Uani 0.405(16) 1 d D U P B 1
F15_9 F 0.2693(8) 0.4948(5) 0.2132(6) 0.035(2) Uani 0.405(16) 1 d D U P B 1
O1_10 O 0.1702(6) 0.6840(3) 0.4051(5) 0.0263(16) Uani 0.595(16) 1 d D U P B 2
C1_10 C 0.2091(5) 0.6517(4) 0.3492(5) 0.0176(9) Uani 0.595(16) 1 d D U P B 2
C2_10 C 0.1487(4) 0.6027(3) 0.3113(4) 0.0168(9) Uani 0.595(16) 1 d D U P B 2
F1_10 F 0.1212(8) 0.5634(5) 0.3675(6) 0.0200(15) Uani 0.595(16) 1 d D U P B 2
F2_10 F 0.0819(4) 0.6328(4) 0.2811(5) 0.0275(13) Uani 0.595(16) 1 d D U P B 2
C3_10 C 0.2842(5) 0.6142(4) 0.3828(5) 0.0182(10) Uani 0.595(16) 1 d D U P B 2
F3_10 F 0.2620(8) 0.5754(5) 0.4416(6) 0.0223(16) Uani 0.595(16) 1 d D U P B 2
F4_10 F 0.3401(5) 0.6539(4) 0.4150(5) 0.0292(16) Uani 0.595(16) 1 d D U P B 2
C4_10 C 0.2421(6) 0.6943(4) 0.2823(5) 0.0198(11) Uani 0.595(16) 1 d D U P B 2
F5_10 F 0.2952(6) 0.7376(4) 0.3109(6) 0.0275(15) Uani 0.595(16) 1 d D U P B 2
F6_10 F 0.1793(5) 0.7279(3) 0.2497(5) 0.0296(14) Uani 0.595(16) 1 d D U P B 2
C5_10 C 0.2846(5) 0.6543(4) 0.2190(5) 0.0168(8) Uani 0.595(16) 1 d D U P B 2
F7_10 F 0.3136(10) 0.6926(6) 0.1618(8) 0.0237(17) Uani 0.595(16) 1 d D U P B 2
C6_10 C 0.3586(5) 0.6178(4) 0.2555(5) 0.0184(10) Uani 0.595(16) 1 d D U P B 2
F8_10 F 0.4138(6) 0.6589(5) 0.2848(6) 0.0264(15) Uani 0.595(16) 1 d D U P B 2
F9_10 F 0.3973(5) 0.5849(4) 0.2004(4) 0.0250(13) Uani 0.595(16) 1 d D U P B 2
C7_10 C 0.3265(4) 0.5740(4) 0.3198(4) 0.0171(9) Uani 0.595(16) 1 d D U P B 2
F10_10 F 0.3906(4) 0.5405(4) 0.3519(4) 0.0305(14) Uani 0.595(16) 1 d D U P B 2
C8_10 C 0.2639(4) 0.5266(3) 0.2845(4) 0.0170(9) Uani 0.595(16) 1 d D U P B 2
F11_10 F 0.2383(5) 0.4859(4) 0.3392(5) 0.0243(13) Uani 0.595(16) 1 d D U P B 2
F12_10 F 0.2991(5) 0.4901(3) 0.2306(3) 0.0271(12) Uani 0.595(16) 1 d D U P B 2
C9_10 C 0.1900(4) 0.5630(3) 0.2479(4) 0.0161(9) Uani 0.595(16) 1 d D U P B 2
F13_10 F 0.1349(4) 0.5219(3) 0.2158(4) 0.0264(12) Uani 0.595(16) 1 d D U P B 2
C10_10 C 0.2215(4) 0.6070(3) 0.1835(4) 0.0179(10) Uani 0.595(16) 1 d D U P B 2
F14_10 F 0.1587(4) 0.6385(4) 0.1490(4) 0.0290(13) Uani 0.595(16) 1 d D U P B 2
F15_10 F 0.2562(5) 0.5735(3) 0.1268(3) 0.0237(11) Uani 0.595(16) 1 d D U P B 2
O1_11 O 0.10441(17) 0.73186(11) 0.54586(15) 0.0334(6) Uani 1 1 d D U . . .
C1_11 C 0.07346(18) 0.68953(14) 0.59563(17) 0.0190(6) Uani 1 1 d D U . . .
C2_11 C 0.03889(18) 0.72444(14) 0.66791(18) 0.0201(6) Uani 1 1 d D U . . .
F1_11 F 0.09906(13) 0.75886(9) 0.70299(12) 0.0334(5) Uani 1 1 d D U . . .
F2_11 F -0.02025(13) 0.76559(8) 0.64622(11) 0.0282(4) Uani 1 1 d D U . . .
C3_11 C 0.14033(18) 0.64182(15) 0.62525(19) 0.0236(7) Uani 1 1 d D U . . .
F3_11 F 0.20404(12) 0.67317(11) 0.65831(13) 0.0375(5) Uani 1 1 d D U . . .
F4_11 F 0.17164(12) 0.60978(9) 0.56514(12) 0.0309(5) Uani 1 1 d D U . . .
C4_11 C 0.00115(18) 0.65016(14) 0.55946(17) 0.0183(6) Uani 1 1 d D U . . .
F5_11 F 0.02638(12) 0.61885(9) 0.49591(10) 0.0265(4) Uani 1 1 d D U . . .
F6_11 F -0.06072(12) 0.68832(9) 0.53391(11) 0.0282(4) Uani 1 1 d D U . . .
C5_11 C -0.03410(17) 0.60271(13) 0.61871(16) 0.0159(6) Uani 1 1 d D U . . .
F7_11 F -0.09734(11) 0.56955(9) 0.58356(11) 0.0264(4) Uani 1 1 d D U . . .
C6_11 C 0.03422(18) 0.55667(14) 0.64609(17) 0.0188(6) Uani 1 1 d D U . . .
F8_11 F 0.06122(12) 0.52330(9) 0.58465(11) 0.0279(4) Uani 1 1 d D U . . .
F9_11 F 0.00483(12) 0.51419(8) 0.69599(11) 0.0270(4) Uani 1 1 d D U . . .
C7_11 C 0.10521(18) 0.59435(15) 0.68460(18) 0.0212(6) Uani 1 1 d D U . . .
F10_11 F 0.16515(12) 0.55356(10) 0.70901(13) 0.0346(5) Uani 1 1 d D U . . .
C8_11 C 0.07181(18) 0.63105(15) 0.75501(17) 0.0220(6) Uani 1 1 d D U . . .
F11_11 F 0.13286(12) 0.66311(11) 0.79161(12) 0.0371(5) Uani 1 1 d D U . . .
F12_11 F 0.04271(13) 0.59063(10) 0.80797(11) 0.0302(5) Uani 1 1 d D U . . .
C9_11 C 0.00329(18) 0.67749(14) 0.72733(16) 0.0172(6) Uani 1 1 d D U . . .
F13_11 F -0.02585(12) 0.70939(9) 0.78946(10) 0.0256(4) Uani 1 1 d D U . . .
C10_11 C -0.06755(17) 0.63902(14) 0.68908(16) 0.0161(6) Uani 1 1 d D U . . .
F14_11 F -0.12983(11) 0.67752(9) 0.66591(11) 0.0250(4) Uani 1 1 d D U . . .
F15_11 F -0.10022(11) 0.59879(9) 0.73997(11) 0.0228(4) Uani 1 1 d D U . . .

loop_
_atom_site_aniso_label
_atom_site_aniso_U_11
_atom_site_aniso_U_22
_atom_site_aniso_U_33
_atom_site_aniso_U_23
_atom_site_aniso_U_13
_atom_site_aniso_U_12
Ag1 0.0191(3) 0.0800(9) 0.0674(11) -0.0539(8) -0.0016(5) 0.0038(5)
Ag2 0.041(2) 0.138(4) 0.075(2) -0.064(3) -0.0300(16) 0.048(2)
Ag3 0.032(3) 0.126(5) 0.091(5) -0.048(4) 0.012(3) -0.017(3)
C1_1 0.030(2) 0.041(3) 0.032(2) -0.0108(18) -0.0028(16) 0.0109(18)
C2_1 0.025(2) 0.053(3) 0.039(2) -0.0031(19) 0.0028(18) -0.0010(18)
C3_1 0.045(3) 0.071(3) 0.032(2) -0.003(2) 0.005(2) 0.012(2)
C4_1 0.039(2) 0.077(4) 0.031(2) -0.029(2) -0.0058(19) 0.017(3)
C5_1 0.035(3) 0.057(3) 0.050(4) -0.035(2) 0.000(2) 0.004(2)
C6_1 0.041(3) 0.037(2) 0.048(3) -0.018(2) 0.001(2) 0.0061(19)
F1_1 0.0475(18) 0.068(2) 0.0483(17) 0.0029(15) -0.0169(13) 0.0146(15)
F2_1 0.049(2) 0.094(3) 0.097(5) 0.011(3) -0.003(3) -0.031(2)
C1_2 0.035(7) 0.067(7) 0.043(7) -0.010(6) 0.006(6) 0.019(6)
C2_2 0.030(7) 0.061(7) 0.046(7) -0.011(6) 0.003(6) 0.011(6)
C3_2 0.031(8) 0.056(7) 0.040(8) -0.014(6) -0.004(6) 0.010(6)
C4_2 0.032(8) 0.053(7) 0.043(8) -0.026(7) -0.003(7) 0.014(6)
C5_2 0.036(8) 0.063(7) 0.041(8) -0.029(7) -0.004(7) 0.018(6)
C6_2 0.034(7) 0.068(8) 0.042(8) -0.022(7) 0.003(6) 0.026(6)
F1_2 0.085(13) 0.088(9) 0.083(13) 0.018(9) 0.002(11) 0.005(8)
F2_2 0.025(8) 0.063(9) 0.062(13) -0.006(10) 0.003(8) 0.010(7)
C1_3 0.046(3) 0.067(5) 0.032(4) -0.031(3) -0.008(3) 0.010(3)
C2_3 0.033(3) 0.033(3) 0.056(5) -0.024(3) 0.003(3) -0.009(2)
C3_3 0.031(3) 0.016(3) 0.050(4) 0.000(3) 0.010(3) 0.000(2)
C4_3 0.026(3) 0.018(3) 0.030(4) -0.003(2) 0.009(2) 0.003(2)
C5_3 0.056(4) 0.039(3) 0.030(4) 0.010(2) 0.013(3) 0.010(3)
C6_3 0.066(5) 0.078(5) 0.026(3) 0.000(3) -0.003(4) 0.019(4)
F1_3 0.048(3) 0.146(7) 0.098(5) -0.072(5) -0.034(3) 0.018(3)
F2_3 0.066(3) 0.050(3) 0.146(5) -0.008(3) 0.026(3) -0.027(2)
C1_4 0.070(8) 0.086(12) 0.020(7) -0.009(7) -0.002(7) 0.047(7)
C2_4 0.080(8) 0.067(10) 0.035(8) -0.020(6) -0.029(7) 0.011(7)
C3_4 0.082(10) 0.031(8) 0.049(10) -0.005(7) -0.028(7) 0.005(7)
C4_4 0.066(9) 0.051(13) 0.046(10) -0.011(8) -0.009(9) 0.019(8)
C5_4 0.048(8) 0.069(12) 0.042(11) -0.001(8) 0.016(7) 0.027(8)
C6_4 0.070(9) 0.096(11) 0.033(10) 0.014(8) 0.025(9) 0.048(9)
F1_4 0.141(10) 0.118(11) 0.039(6) -0.010(6) -0.030(6) 0.083(9)
F2_4 0.115(9) 0.126(13) 0.140(14) -0.042(11) -0.047(9) -0.046(9)
Al1 0.0118(4) 0.0066(4) 0.0137(4) 0.0000(3) -0.0010(3) 0.0000(3)
O1_5 0.0175(16) 0.0130(16) 0.0236(17) 0.0020(12) -0.0051(13) 0.0040(13)
C1_5 0.013(2) 0.013(2) 0.0198(19) 0.0027(15) -0.0048(15) 0.0021(14)
C2_5 0.017(2) 0.013(2) 0.035(2) -0.0028(15) -0.0103(17) -0.0005(16)
F1_5 0.036(2) 0.0224(16) 0.0413(18) -0.0141(13) -0.0198(15) 0.0095(15)
F2_5 0.024(2) 0.0181(16) 0.062(2) 0.0142(14) -0.0111(15) -0.0068(13)
C3_5 0.0123(19) 0.018(2) 0.027(2) 0.0050(17) 0.0001(15) 0.0041(16)
F3_5 0.034(2) 0.036(2) 0.0266(16) 0.0049(16) 0.0077(14) 0.0166(18)
F4_5 0.0150(15) 0.026(2) 0.0476(19) 0.0102(15) -0.0048(13) -0.0030(13)
C4_5 0.019(2) 0.018(2) 0.021(2) 0.0015(17) -0.0017(16) 0.0015(17)
F5_5 0.0263(17) 0.027(2) 0.0243(16) -0.0046(17) -0.0104(13) 0.0016(17)
F6_5 0.031(3) 0.035(3) 0.0260(19) 0.0139(17) 0.004(2) 0.0056(19)
C5_5 0.021(2) 0.020(2) 0.023(2) -0.0023(17) 0.0001(18) 0.0073(17)
F7_5 0.040(5) 0.040(4) 0.036(3) -0.014(2) 0.005(3) 0.019(3)
C6_5 0.017(3) 0.016(2) 0.037(2) 0.0023(17) -0.0058(19) 0.0031(17)
F8_5 0.032(2) 0.017(2) 0.055(2) -0.0024(17) -0.0114(18) -0.0049(15)
F9_5 0.029(3) 0.0139(19) 0.055(3) 0.0069(17) 0.000(2) 0.010(2)
C7_5 0.017(2) 0.019(3) 0.028(2) 0.0102(17) 0.0007(17) 0.0046(17)
F10_5 0.031(3) 0.037(3) 0.044(3) 0.025(2) 0.009(2) 0.005(2)
C8_5 0.023(3) 0.029(3) 0.024(2) 0.0010(18) -0.007(2) 0.0088(19)
F11_5 0.045(5) 0.053(3) 0.023(2) -0.007(2) -0.012(3) 0.023(4)
F12_5 0.029(2) 0.037(4) 0.034(3) 0.008(3) -0.012(2) 0.015(3)
C9_5 0.013(2) 0.018(2) 0.036(2) -0.0001(16) -0.0108(18) 0.0019(16)
F13_5 0.0221(19) 0.029(2) 0.075(3) -0.0074(18) -0.0274(19) -0.0004(15)
C10_5 0.015(2) 0.018(3) 0.035(2) 0.0075(18) 0.0032(18) 0.0037(17)
F14_5 0.021(2) 0.040(3) 0.059(2) 0.026(2) 0.012(2) 0.0041(17)
F15_5 0.0168(17) 0.026(2) 0.055(2) 0.009(2) -0.0003(15) 0.0102(19)
O1_6 0.011(2) 0.016(3) 0.023(3) 0.008(2) 0.001(2) 0.000(2)
C1_6 0.009(3) 0.012(3) 0.023(3) 0.005(2) 0.000(2) -0.001(2)
C2_6 0.020(3) 0.028(4) 0.019(3) -0.003(3) -0.006(3) 0.008(3)
F1_6 0.036(6) 0.046(5) 0.019(3) 0.006(3) 0.001(4) 0.016(4)
F2_6 0.040(4) 0.031(4) 0.044(4) -0.013(4) -0.031(3) 0.013(3)
C3_6 0.017(3) 0.008(3) 0.029(3) 0.004(2) -0.005(2) 0.000(2)
F3_6 0.023(3) 0.014(3) 0.051(3) 0.017(2) -0.010(2) -0.008(2)
F4_6 0.031(4) 0.027(3) 0.038(3) -0.013(2) -0.009(2) 0.009(3)
C4_6 0.016(3) 0.018(3) 0.025(3) 0.010(2) 0.002(2) 0.000(2)
F5_6 0.022(3) 0.043(4) 0.026(3) 0.012(3) 0.007(2) 0.014(3)
F6_6 0.017(3) 0.019(3) 0.061(4) 0.013(3) -0.012(2) -0.005(2)
C5_6 0.018(3) 0.013(3) 0.032(3) 0.008(2) -0.003(2) 0.001(2)
F7_6 0.023(5) 0.035(6) 0.054(4) 0.032(4) -0.002(4) 0.003(4)
C6_6 0.020(4) 0.019(3) 0.022(4) 0.003(2) -0.005(3) 0.006(3)
F8_6 0.031(7) 0.042(5) 0.022(3) -0.001(3) -0.002(4) 0.013(5)
F9_6 0.023(4) 0.036(7) 0.028(5) 0.005(5) -0.009(3) 0.011(4)
C7_6 0.014(3) 0.012(3) 0.032(3) 0.000(2) -0.007(2) -0.003(2)
F10_6 0.029(4) 0.023(3) 0.054(4) -0.002(3) -0.019(3) -0.012(3)
C8_6 0.012(3) 0.023(4) 0.032(3) 0.008(3) -0.002(3) 0.005(3)
F11_6 0.018(4) 0.054(5) 0.047(4) 0.030(4) 0.005(3) 0.006(3)
F12_6 0.010(3) 0.042(5) 0.040(4) 0.012(4) -0.003(2) 0.007(3)
C9_6 0.019(3) 0.027(4) 0.024(4) -0.004(3) -0.003(3) 0.012(2)
F13_6 0.032(7) 0.045(7) 0.026(4) -0.006(4) 0.001(4) 0.020(5)
C10_6 0.019(4) 0.015(3) 0.036(4) -0.004(2) -0.009(3) 0.002(3)
F14_6 0.041(4) 0.012(3) 0.078(5) -0.013(3) -0.029(4) 0.004(3)
F15_6 0.026(4) 0.021(4) 0.055(4) 0.001(3) -0.010(4) 0.012(4)
O1_7 0.0150(16) 0.0159(17) 0.0165(16) 0.0026(13) -0.0042(12) -0.0074(13)
C1_7 0.0107(19) 0.008(2) 0.0174(19) -0.0012(14) -0.0012(14) -0.0026(14)
C2_7 0.013(2) 0.0093(19) 0.019(2) 0.0014(14) 0.0002(15) -0.0004(15)
F1_7 0.0282(19) 0.0117(14) 0.0272(16) 0.0086(11) 0.0001(14) -0.0036(12)
F2_7 0.0238(18) 0.0140(15) 0.0281(16) -0.0090(12) 0.0013(14) 0.0024(13)
C3_7 0.013(2) 0.011(2) 0.017(2) 0.0010(16) 0.0028(16) -0.0007(16)
F3_7 0.020(2) 0.024(2) 0.022(2) 0.0039(14) 0.0079(15) -0.0059(15)
F4_7 0.0136(15) 0.0159(18) 0.0354(18) -0.0014(16) -0.0028(12) 0.0044(15)
C4_7 0.017(2) 0.012(2) 0.014(2) 0.0006(16) 0.0000(15) -0.0062(16)
F5_7 0.0247(15) 0.0184(18) 0.0228(16) 0.0089(14) -0.0103(11) -0.0053(14)
F6_7 0.027(2) 0.025(2) 0.0140(16) -0.0039(16) 0.0033(14) -0.0119(17)
C5_7 0.016(2) 0.013(2) 0.018(2) 0.0001(16) -0.0009(17) -0.0080(16)
F7_7 0.035(3) 0.024(3) 0.024(3) 0.006(2) 0.002(2) -0.0193(19)
C6_7 0.017(2) 0.008(2) 0.022(2) -0.0012(16) -0.0048(18) -0.0026(16)
F8_7 0.028(2) 0.009(2) 0.037(2) 0.0003(16) -0.0070(17) 0.0026(15)
F9_7 0.024(3) 0.017(2) 0.032(3) -0.0075(18) -0.0064(16) -0.0108(19)
C7_7 0.017(2) 0.013(2) 0.016(2) -0.0039(17) 0.0010(18) 0.0002(16)
F10_7 0.029(4) 0.027(4) 0.021(3) -0.013(2) 0.001(2) 0.004(3)
C8_7 0.019(2) 0.020(3) 0.017(2) -0.0001(16) -0.0036(17) -0.0005(18)
F11_7 0.033(2) 0.028(2) 0.0168(18) 0.0060(15) -0.0004(16) -0.0010(16)
F12_7 0.026(2) 0.030(3) 0.0243(18) -0.006(2) -0.0102(14) -0.002(2)
C9_7 0.011(2) 0.015(2) 0.020(2) 0.0014(15) -0.0025(16) 0.0015(15)
F13_7 0.0195(18) 0.0256(19) 0.0364(19) 0.0001(15) -0.0113(14) 0.0087(15)
C10_7 0.011(2) 0.020(3) 0.022(2) -0.0055(18) 0.0007(17) -0.0042(17)
F14_7 0.017(4) 0.029(4) 0.028(2) -0.0091(19) 0.008(2) -0.004(3)
F15_7 0.0133(17) 0.026(3) 0.037(2) -0.006(3) -0.0038(15) -0.007(2)
O1_8 0.016(3) 0.012(3) 0.027(3) -0.002(2) -0.006(2) -0.005(2)
C1_8 0.011(3) 0.007(3) 0.015(3) 0.001(2) -0.005(2) -0.0017(19)
C2_8 0.013(3) 0.007(3) 0.022(3) 0.0031(19) -0.004(2) 0.000(2)
F1_8 0.028(3) 0.015(2) 0.032(3) 0.014(2) -0.009(2) -0.005(2)
F2_8 0.019(3) 0.012(2) 0.037(3) -0.006(2) -0.003(2) 0.002(2)
C3_8 0.012(3) 0.015(3) 0.019(3) 0.000(2) -0.002(2) -0.001(2)
F3_8 0.024(4) 0.029(4) 0.020(3) 0.005(2) 0.002(2) -0.008(3)
F4_8 0.014(3) 0.023(3) 0.030(3) 0.002(3) -0.0002(19) 0.005(3)
C4_8 0.016(3) 0.012(3) 0.014(3) 0.002(2) -0.005(2) -0.002(2)
F5_8 0.021(3) 0.021(3) 0.021(3) 0.008(2) -0.0095(19) -0.003(2)
F6_8 0.034(4) 0.026(4) 0.017(3) -0.007(3) 0.003(3) -0.005(3)
C5_8 0.016(3) 0.013(3) 0.015(3) 0.003(2) 0.001(2) -0.005(2)
F7_8 0.035(6) 0.013(5) 0.023(4) 0.008(4) 0.008(4) -0.005(4)
C6_8 0.017(3) 0.010(3) 0.021(3) -0.001(2) -0.004(3) -0.002(2)
F8_8 0.024(3) 0.012(4) 0.040(4) 0.003(3) -0.007(3) 0.003(2)
F9_8 0.028(4) 0.012(3) 0.039(5) -0.006(3) -0.007(3) -0.005(3)
C7_8 0.019(3) 0.015(3) 0.014(3) -0.005(2) 0.000(2) 0.000(2)
F10_8 0.027(6) 0.023(6) 0.025(5) -0.012(4) 0.006(5) -0.002(4)
C8_8 0.019(3) 0.014(3) 0.015(3) -0.001(2) -0.007(2) -0.006(2)
F11_8 0.035(4) 0.032(4) 0.017(3) 0.006(2) -0.009(3) -0.009(3)
F12_8 0.028(3) 0.021(4) 0.025(3) -0.007(3) -0.016(2) -0.008(3)
C9_8 0.012(3) 0.011(3) 0.023(3) 0.001(2) -0.007(2) -0.003(2)
F13_8 0.017(3) 0.018(3) 0.040(3) 0.003(2) -0.014(2) -0.001(2)
C10_8 0.015(3) 0.009(3) 0.023(3) -0.002(2) 0.000(2) -0.005(2)
F14_8 0.014(6) 0.023(5) 0.031(4) -0.008(3) 0.005(4) -0.007(4)
F15_8 0.017(3) 0.011(4) 0.036(4) -0.002(4) -0.003(2) -0.008(3)
O1_9 0.011(3) 0.013(3) 0.013(2) -0.0029(19) -0.006(2) 0.005(2)
C1_9 0.017(2) 0.009(2) 0.017(2) -0.0033(14) 0.0012(16) -0.0012(15)
C2_9 0.021(2) 0.009(2) 0.020(2) -0.0029(16) 0.0015(16) 0.0021(17)
F1_9 0.023(2) 0.007(3) 0.030(3) -0.001(3) -0.006(2) 0.004(2)
F2_9 0.033(4) 0.010(4) 0.020(4) -0.002(3) 0.003(3) 0.001(3)
C3_9 0.016(2) 0.014(2) 0.017(2) -0.0002(15) -0.0028(18) -0.0028(15)
F3_9 0.016(3) 0.013(3) 0.022(3) -0.001(2) -0.004(2) -0.003(2)
F4_9 0.021(3) 0.014(3) 0.022(4) 0.000(2) -0.007(2) -0.001(2)
C4_9 0.017(2) 0.015(3) 0.019(2) -0.0067(17) 0.0047(16) -0.0049(17)
F5_9 0.018(2) 0.020(4) 0.026(3) -0.010(2) -0.0017(19) -0.003(2)
F6_9 0.021(4) 0.015(4) 0.033(3) -0.004(3) 0.017(3) -0.002(3)
C5_9 0.024(3) 0.015(3) 0.025(2) -0.0104(16) 0.0081(18) -0.0098(17)
F7_9 0.031(3) 0.027(4) 0.032(3) -0.017(3) 0.009(3) -0.017(3)
C6_9 0.026(3) 0.024(3) 0.018(2) -0.0067(18) 0.0044(19) -0.010(2)
F8_9 0.029(3) 0.035(4) 0.018(3) -0.006(2) -0.002(2) -0.007(2)
F9_9 0.041(5) 0.037(4) 0.025(3) -0.015(3) 0.011(3) -0.011(3)
C7_9 0.022(2) 0.017(2) 0.021(2) -0.0025(16) 0.0058(17) -0.0082(16)
F10_9 0.030(5) 0.023(4) 0.025(3) 0.001(3) 0.009(3) -0.009(3)
C8_9 0.024(3) 0.017(2) 0.023(3) -0.0085(19) 0.006(2) -0.0053(18)
F11_9 0.023(3) 0.018(4) 0.032(4) -0.009(3) 0.003(2) -0.005(2)
F12_9 0.027(5) 0.027(3) 0.032(4) -0.016(3) 0.016(3) -0.011(3)
C9_9 0.024(3) 0.012(2) 0.027(3) -0.0062(17) 0.0092(19) 0.0008(16)
F13_9 0.035(3) 0.021(3) 0.045(5) -0.004(3) 0.009(3) 0.012(3)
C10_9 0.032(3) 0.010(2) 0.029(3) -0.0109(17) 0.012(2) -0.0052(18)
F14_9 0.038(5) 0.010(3) 0.041(4) -0.006(2) 0.016(4) -0.005(3)
F15_9 0.051(5) 0.015(3) 0.041(4) -0.019(3) 0.022(3) -0.007(3)
O1_10 0.036(4) 0.014(2) 0.030(3) -0.008(2) 0.017(3) -0.001(2)
C1_10 0.0232(19) 0.0104(18) 0.019(2) -0.0036(13) 0.0069(14) -0.0009(13)
C2_10 0.0167(17) 0.012(2) 0.022(2) 0.0007(13) 0.0040(14) -0.0010(13)
F1_10 0.021(3) 0.012(3) 0.027(2) 0.001(2) 0.0101(18) -0.001(2)
F2_10 0.0193(16) 0.024(3) 0.039(3) 0.004(2) 0.0008(17) 0.0044(18)
C3_10 0.0239(19) 0.014(2) 0.0164(18) -0.0031(14) 0.0022(13) -0.0047(14)
F3_10 0.036(3) 0.017(4) 0.013(2) -0.002(2) 0.0026(18) -0.005(2)
F4_10 0.036(3) 0.027(3) 0.024(2) -0.007(2) -0.0049(19) -0.013(3)
C4_10 0.028(2) 0.0098(18) 0.022(2) -0.0014(14) 0.0041(17) -0.0041(14)
F5_10 0.041(4) 0.014(2) 0.028(3) -0.0046(19) 0.005(2) -0.012(3)
F6_10 0.036(3) 0.016(3) 0.037(4) 0.006(2) 0.004(2) 0.0045(19)
C5_10 0.0207(18) 0.0136(18) 0.0161(18) 0.0008(12) 0.0025(13) -0.0055(12)
F7_10 0.030(3) 0.019(3) 0.022(3) 0.006(2) 0.005(2) -0.007(2)
C6_10 0.0192(19) 0.020(2) 0.016(2) -0.0028(15) 0.0004(14) -0.0041(14)
F8_10 0.0189(19) 0.032(4) 0.028(3) -0.007(2) 0.0026(17) -0.012(3)
F9_10 0.021(3) 0.031(3) 0.023(2) -0.0054(18) 0.0061(19) -0.001(2)
C7_10 0.0172(18) 0.0176(19) 0.0163(18) -0.0005(13) -0.0003(13) 0.0009(13)
F10_10 0.023(2) 0.041(3) 0.027(3) 0.007(2) -0.0028(16) 0.0106(19)
C8_10 0.021(2) 0.0118(17) 0.0182(19) -0.0018(12) 0.0046(14) 0.0008(14)
F11_10 0.032(3) 0.0134(18) 0.028(2) 0.0045(16) 0.007(2) 0.001(2)
F12_10 0.040(3) 0.0147(17) 0.027(2) -0.0058(15) 0.0110(19) 0.0051(19)
C9_10 0.0183(19) 0.0112(19) 0.0186(17) -0.0035(12) 0.0006(13) -0.0054(13)
F13_10 0.028(2) 0.023(2) 0.0278(19) -0.0057(17) -0.0016(19) -0.0147(19)
C10_10 0.021(2) 0.017(2) 0.0157(18) -0.0005(13) -0.0004(14) -0.0041(15)
F14_10 0.028(2) 0.035(3) 0.024(2) 0.006(2) -0.0064(16) 0.0000(18)
F15_10 0.034(3) 0.023(2) 0.0147(15) -0.0043(14) 0.0017(17) -0.0054(17)
O1_11 0.0510(16) 0.0145(11) 0.0357(14) 0.0003(10) 0.0270(12) -0.0069(11)
C1_11 0.0225(15) 0.0123(14) 0.0225(15) 0.0012(11) 0.0095(12) -0.0036(11)
C2_11 0.0210(15) 0.0140(14) 0.0256(15) -0.0018(12) 0.0073(12) -0.0039(11)
F1_11 0.0361(11) 0.0256(11) 0.0389(12) -0.0122(9) 0.0123(9) -0.0182(9)
F2_11 0.0390(11) 0.0135(9) 0.0327(10) 0.0050(8) 0.0158(9) 0.0072(8)
C3_11 0.0145(14) 0.0254(17) 0.0311(17) -0.0017(13) 0.0079(12) -0.0031(12)
F3_11 0.0135(9) 0.0477(14) 0.0515(14) -0.0057(11) 0.0038(9) -0.0116(9)
F4_11 0.0274(10) 0.0271(11) 0.0389(11) -0.0011(9) 0.0191(9) 0.0048(8)
C4_11 0.0226(15) 0.0162(14) 0.0161(14) 0.0029(11) 0.0032(11) 0.0031(11)
F5_11 0.0394(11) 0.0224(10) 0.0180(9) -0.0024(7) 0.0073(8) 0.0005(8)
F6_11 0.0333(11) 0.0284(11) 0.0228(9) 0.0080(8) -0.0020(8) 0.0091(8)
C5_11 0.0150(13) 0.0143(14) 0.0185(14) 0.0010(11) 0.0001(11) -0.0053(11)
F7_11 0.0224(9) 0.0271(10) 0.0296(10) -0.0046(8) -0.0034(8) -0.0109(8)
C6_11 0.0206(14) 0.0142(14) 0.0220(15) 0.0038(11) 0.0072(11) 0.0000(11)
F8_11 0.0357(11) 0.0157(9) 0.0328(10) -0.0024(8) 0.0123(9) 0.0043(8)
F9_11 0.0347(11) 0.0135(9) 0.0332(10) 0.0094(8) 0.0090(8) -0.0004(8)
C7_11 0.0144(14) 0.0228(16) 0.0264(16) 0.0046(12) 0.0016(12) 0.0049(12)
F10_11 0.0221(10) 0.0390(12) 0.0425(12) 0.0079(10) -0.0009(9) 0.0153(9)
C8_11 0.0175(14) 0.0287(17) 0.0197(15) 0.0015(12) -0.0028(11) -0.0018(12)
F11_11 0.0240(10) 0.0542(14) 0.0327(11) -0.0081(10) -0.0103(9) -0.0052(10)
F12_11 0.0344(11) 0.0360(12) 0.0203(9) 0.0100(8) 0.0019(8) 0.0050(9)
C9_11 0.0186(14) 0.0165(14) 0.0168(14) -0.0003(11) 0.0040(11) -0.0010(11)
F13_11 0.0325(10) 0.0231(10) 0.0216(9) -0.0068(8) 0.0100(8) -0.0013(8)
C10_11 0.0124(13) 0.0161(14) 0.0197(14) 0.0045(11) 0.0021(11) -0.0004(11)
F14_11 0.0155(9) 0.0276(10) 0.0318(10) 0.0036(8) 0.0019(7) 0.0071(7)
F15_11 0.0223(9) 0.0213(9) 0.0253(9) 0.0040(7) 0.0095(7) -0.0062(7)

loop_
_atom_type_symbol
_atom_type_description
_atom_type_scat_dispersion_real
_atom_type_scat_dispersion_imag
_atom_type_scat_source
C C 0.0033 0.0016 'International Tables Vol C Tables 4.2.6.8 and 6.1.1.4'
O O 0.0106 0.0060 'International Tables Vol C Tables 4.2.6.8 and 6.1.1.4'
F F 0.0171 0.0103 'International Tables Vol C Tables 4.2.6.8 and 6.1.1.4'
Al Al 0.0645 0.0514 'International Tables Vol C Tables 4.2.6.8 and 6.1.1.4'
Ag Ag -0.8971 1.1015 'International Tables Vol C Tables 4.2.6.8 and 6.1.1.4'
H H 0.0000 0.0000 'International Tables Vol C Tables 4.2.6.8 and 6.1.1.4'

loop_
_geom_angle_atom_site_label_1
_geom_angle_atom_site_label_2
_geom_angle_atom_site_label_3
_geom_angle
_geom_angle_site_symmetry_1
_geom_angle_site_symmetry_3
_geom_angle_publ_flag
C4_3 Ag1 C5_1 157.8(2) . . ?
C5_2 Ag1 C5_4 154.2(10) . . ?
C5_2 Ag1 C6_2 33.1(8) . . ?
C5_4 Ag1 C6_2 141.1(8) . . ?
C4_3 Ag1 C4_1 145.4(2) . . ?
C5_1 Ag1 C4_1 33.05(19) . . ?
C4_3 Ag1 C5_3 32.88(19) . . ?
C5_1 Ag1 C5_3 129.4(3) . . ?
C4_1 Ag1 C5_3 145.2(2) . . ?
C5_2 Ag1 C4_4 143.0(9) . . ?
C5_4 Ag1 C4_4 32.2(4) . . ?
C6_2 Ag1 C4_4 113.5(9) . . ?
C5_2 Ag1 C4_2 31.1(7) . . ?
C5_4 Ag1 C4_2 124.4(10) . . ?
C6_2 Ag1 C4_2 54.8(9) . . ?
C4_4 Ag1 C4_2 131.0(9) . . ?
C4_3 Ag1 C3_3 30.3(2) . . ?
C5_1 Ag1 C3_3 138.0(2) . . ?
C4_1 Ag1 C3_3 115.1(2) . . ?
C5_3 Ag1 C3_3 53.6(2) . . ?
C4_3 Ag1 C6_1 128.4(2) . . ?
C5_1 Ag1 C6_1 29.90(16) . . ?
C4_1 Ag1 C6_1 53.46(19) . . ?
C5_3 Ag1 C6_1 100.2(2) . . ?
C3_3 Ag1 C6_1 119.2(2) . . ?
C5_2 Ag1 C6_4 127.3(10) . . ?
C5_4 Ag1 C6_4 27.7(4) . . ?
C6_2 Ag1 C6_4 129.5(7) . . ?
C4_4 Ag1 C6_4 51.0(5) . . ?
C4_2 Ag1 C6_4 96.7(9) . . ?
C6_2 Ag2 C4_4 139.0(10) . . ?
C4_3 Ag2 C4_1 164.2(3) . . ?
C6_2 Ag2 C5_2 34.7(8) . . ?
C4_4 Ag2 C5_2 156.7(10) . . ?
C4_3 Ag2 C3_3 34.2(2) . . ?
C4_1 Ag2 C3_3 138.1(4) . . ?
C6_2 Ag2 C5_4 154.8(9) . . ?
C4_4 Ag2 C5_4 33.3(4) . . ?
C5_2 Ag2 C5_4 136.7(11) . . ?
C4_3 Ag2 C5_1 139.7(4) . . ?
C4_1 Ag2 C5_1 33.2(2) . . ?
C3_3 Ag2 C5_1 146.8(3) . . ?
C6_2 Ag2 C1_2 30.6(6) . . ?
C4_4 Ag2 C1_2 110.3(8) . . ?
C5_2 Ag2 C1_2 55.1(9) . . ?
C5_4 Ag2 C1_2 126.5(8) . . ?
C4_3 Ag2 C3_1 137.8(3) . . ?
C4_1 Ag2 C3_1 30.05(19) . . ?
C3_3 Ag2 C3_1 108.1(3) . . ?
C5_1 Ag2 C3_1 54.4(2) . . ?
C6_2 Ag2 C3_4 110.8(9) . . ?
C4_4 Ag2 C3_4 29.2(4) . . ?
C5_2 Ag2 C3_4 131.2(9) . . ?
C5_4 Ag2 C3_4 53.7(5) . . ?
C1_2 Ag2 C3_4 81.2(8) . . ?
C4_3 Ag2 C5_3 29.1(2) . . ?
C4_1 Ag2 C5_3 138.7(3) . . ?
C3_3 Ag2 C5_3 53.6(3) . . ?
C5_1 Ag2 C5_3 110.7(3) . . ?
C3_1 Ag2 C5_3 126.7(3) . . ?
C5_3 Ag3 C5_1 159.6(7) . . ?
C5_3 Ag3 C4_3 35.7(2) . . ?
C5_1 Ag3 C4_3 153.7(7) . . ?
C5_4 Ag3 C5_2 155.7(11) . . ?
C5_4 Ag3 C4_2 148.5(11) . . ?
C5_2 Ag3 C4_2 33.6(7) . . ?
C5_3 Ag3 C6_1 125.7(6) . . ?
C5_1 Ag3 C6_1 34.1(2) . . ?
C4_3 Ag3 C6_1 147.1(4) . . ?
C5_4 Ag3 C6_4 33.5(4) . . ?
C5_2 Ag3 C6_4 147.2(10) . . ?
C4_2 Ag3 C6_4 118.5(11) . . ?
C5_3 Ag3 C6_3 30.5(3) . . ?
C5_1 Ag3 C6_3 129.3(5) . . ?
C4_3 Ag3 C6_3 56.6(3) . . ?
C6_1 Ag3 C6_3 96.7(5) . . ?
C5_4 Ag3 C4_4 29.8(5) . . ?
C5_2 Ag3 C4_4 126.0(11) . . ?
C4_2 Ag3 C4_4 135.1(9) . . ?
C6_4 Ag3 C4_4 53.8(6) . . ?
C5_3 Ag3 C4_1 149.8(5) . . ?
C5_1 Ag3 C4_1 29.1(2) . . ?
C4_3 Ag3 C4_1 124.7(6) . . ?
C6_1 Ag3 C4_1 53.5(2) . . ?
C6_3 Ag3 C4_1 127.3(4) . . ?
C5_4 Ag3 C6_2 127.2(11) . . ?
C5_2 Ag3 C6_2 28.5(7) . . ?
C4_2 Ag3 C6_2 52.9(9) . . ?
C6_4 Ag3 C6_2 133.0(8) . . ?
C4_4 Ag3 C6_2 97.6(10) . . ?
F1_1 C1_1 C2_1 122.5(5) . . ?
F1_1 C1_1 C6_1 116.3(5) . . ?
C2_1 C1_1 C6_1 121.2(4) . . ?
F2_1 C2_1 C1_1 117.9(5) . . ?
F2_1 C2_1 C3_1 122.0(5) . . ?
C1_1 C2_1 C3_1 120.1(5) . . ?
C2_1 C3_1 C4_1 118.9(5) . . ?
C2_1 C3_1 Ag2 98.1(4) . . ?
C4_1 C3_1 Ag2 57.6(4) . . ?
C2_1 C3_1 Ag1 93.1(3) . . ?
C4_1 C3_1 Ag1 51.9(3) . . ?
C2_1 C3_1 Ag3 82.0(4) . . ?
C4_1 C3_1 Ag3 55.1(4) . . ?
C2_1 C3_1 H3_1 120.5 . . ?
C4_1 C3_1 H3_1 120.5 . . ?
Ag2 C3_1 H3_1 112.9 . . ?
Ag1 C3_1 H3_1 123.7 . . ?
Ag3 C3_1 H3_1 134.5 . . ?
C3_1 C4_1 C5_1 121.1(5) . . ?
C3_1 C4_1 Ag2 92.4(4) . . ?
C5_1 C4_1 Ag2 79.9(5) . . ?
C3_1 C4_1 Ag1 102.5(4) . . ?
C5_1 C4_1 Ag1 64.9(4) . . ?
C3_1 C4_1 Ag3 101.2(4) . . ?
C5_1 C4_1 Ag3 53.0(4) . . ?
C3_1 C4_1 H4_1 119.4 . . ?
C5_1 C4_1 H4_1 119.4 . . ?
Ag2 C4_1 H4_1 97.8 . . ?
Ag1 C4_1 H4_1 102.2 . . ?
Ag3 C4_1 H4_1 114.5 . . ?
C6_1 C5_1 C4_1 119.1(5) . . ?
C6_1 C5_1 Ag3 77.8(5) . . ?
C4_1 C5_1 Ag3 97.9(6) . . ?
C6_1 C5_1 Ag1 93.8(4) . . ?
C4_1 C5_1 Ag1 82.0(4) . . ?
C6_1 C5_1 Ag2 98.4(4) . . ?
C4_1 C5_1 Ag2 66.9(4) . . ?
C6_1 C5_1 H5_1 120.4 . . ?
C4_1 C5_1 H5_1 120.4 . . ?
Ag3 C5_1 H5_1 94.2 . . ?
Ag1 C5_1 H5_1 94.1 . . ?
Ag2 C5_1 H5_1 104.0 . . ?
C1_1 C6_1 C5_1 119.5(5) . . ?
C1_1 C6_1 Ag3 103.0(4) . . ?
C5_1 C6_1 Ag3 68.1(5) . . ?
C1_1 C6_1 Ag1 101.2(4) . . ?
C5_1 C6_1 Ag1 56.3(3) . . ?
C1_1 C6_1 Ag2 91.6(4) . . ?
C5_1 C6_1 Ag2 54.7(4) . . ?
C1_1 C6_1 H6_1 120.2 . . ?
C5_1 C6_1 H6_1 120.2 . . ?
Ag3 C6_1 H6_1 98.5 . . ?
Ag1 C6_1 H6_1 111.0 . . ?
Ag2 C6_1 H6_1 123.0 . . ?
F1_2 C1_2 C2_2 121.3(18) . . ?
F1_2 C1_2 C6_2 115.9(18) . . ?
C2_2 C1_2 C6_2 122.8(14) . . ?
F1_2 C1_2 Ag2 113(2) . . ?
C2_2 C1_2 Ag2 98.9(16) . . ?
C6_2 C1_2 Ag2 55(2) . . ?
F2_2 C2_2 C1_2 116.8(18) . . ?
F2_2 C2_2 C3_2 124.7(19) . . ?
C1_2 C2_2 C3_2 118.5(15) . . ?
C2_2 C3_2 C4_2 119.6(15) . . ?
C2_2 C3_2 Ag3 95.9(14) . . ?
C4_2 C3_2 Ag3 55(2) . . ?
C2_2 C3_2 Ag1 85.8(13) . . ?
C4_2 C3_2 Ag1 55.1(18) . . ?
C2_2 C3_2 Ag2 74.2(12) . . ?
C4_2 C3_2 Ag2 62.4(17) . . ?
C2_2 C3_2 H3_2 120.2 . . ?
C4_2 C3_2 H3_2 120.2 . . ?
Ag3 C3_2 H3_2 117.7 . . ?
Ag1 C3_2 H3_2 129.8 . . ?
Ag2 C3_2 H3_2 137.0 . . ?
C3_2 C4_2 C5_2 121.3(16) . . ?
C3_2 C4_2 Ag3 97(2) . . ?
C5_2 C4_2 Ag3 73(3) . . ?
C3_2 C4_2 Ag1 100(2) . . ?
C5_2 C4_2 Ag1 58(3) . . ?
C3_2 C4_2 Ag2 93.0(19) . . ?
C5_2 C4_2 Ag2 53(2) . . ?
C3_2 C4_2 H4_2 119.4 . . ?
C5_2 C4_2 H4_2 119.4 . . ?
Ag3 C4_2 H4_2 100.5 . . ?
Ag1 C4_2 H4_2 111.3 . . ?
Ag2 C4_2 H4_2 123.9 . . ?
C6_2 C5_2 C4_2 119.6(17) . . ?
C6_2 C5_2 Ag1 83(3) . . ?
C4_2 C5_2 Ag1 91(3) . . ?
C6_2 C5_2 Ag2 66(3) . . ?
C4_2 C5_2 Ag2 99(3) . . ?
C6_2 C5_2 Ag3 96(3) . . ?
C4_2 C5_2 Ag3 74(3) . . ?
C6_2 C5_2 H5_2 120.2 . . ?
C4_2 C5_2 H5_2 120.2 . . ?
Ag1 C5_2 H5_2 96.6 . . ?
Ag2 C5_2 H5_2 104.1 . . ?
Ag3 C5_2 H5_2 100.3 . . ?
C1_2 C6_2 C5_2 118.2(15) . . ?
C1_2 C6_2 Ag2 94(2) . . ?
C5_2 C6_2 Ag2 79(3) . . ?
C1_2 C6_2 Ag1 101(2) . . ?
C5_2 C6_2 Ag1 64(3) . . ?
C1_2 C6_2 Ag3 96(2) . . ?
C5_2 C6_2 Ag3 56(2) . . ?
C1_2 C6_2 H6_2 120.9 . . ?
C5_2 C6_2 H6_2 120.9 . . ?
Ag2 C6_2 H6_2 96.3 . . ?
Ag1 C6_2 H6_2 103.9 . . ?
Ag3 C6_2 H6_2 117.1 . . ?
F1_3 C1_3 C6_3 122.8(8) . . ?
F1_3 C1_3 C2_3 117.1(8) . . ?
C6_3 C1_3 C2_3 120.1(6) . . ?
F2_3 C2_3 C1_3 119.6(7) . . ?
F2_3 C2_3 C3_3 118.7(7) . . ?
C1_3 C2_3 C3_3 121.7(6) . . ?
C2_3 C3_3 C4_3 119.0(7) . . ?
C2_3 C3_3 Ag2 103.4(5) . . ?
C4_3 C3_3 Ag2 66.8(5) . . ?
C2_3 C3_3 Ag1 103.4(5) . . ?
C4_3 C3_3 Ag1 55.1(5) . . ?
C2_3 C3_3 Ag3 94.6(5) . . ?
C4_3 C3_3 Ag3 49.8(4) . . ?
C2_3 C3_3 H3_3 120.5 . . ?
C4_3 C3_3 H3_3 120.5 . . ?
Ag2 C3_3 H3_3 99.2 . . ?
Ag1 C3_3 H3_3 109.6 . . ?
Ag3 C3_3 H3_3 123.8 . . ?
C5_3 C4_3 C3_3 119.0(6) . . ?
C5_3 C4_3 Ag1 84.5(4) . . ?
C3_3 C4_3 Ag1 94.6(6) . . ?
C5_3 C4_3 Ag2 97.7(5) . . ?
C3_3 C4_3 Ag2 79.0(6) . . ?
C5_3 C4_3 Ag3 66.0(5) . . ?
C3_3 C4_3 Ag3 102.9(6) . . ?
C5_3 C4_3 H4_3 120.5 . . ?
C3_3 C4_3 H4_3 120.5 . . ?
Ag1 C4_3 H4_3 90.9 . . ?
Ag2 C4_3 H4_3 93.2 . . ?
Ag3 C4_3 H4_3 100.4 . . ?
C4_3 C5_3 C6_3 121.0(7) . . ?
C4_3 C5_3 Ag3 78.3(6) . . ?
C6_3 C5_3 Ag3 97.8(7) . . ?
C4_3 C5_3 Ag1 62.7(4) . . ?
C6_3 C5_3 Ag1 105.6(6) . . ?
C4_3 C5_3 Ag2 53.2(4) . . ?
C6_3 C5_3 Ag2 102.2(6) . . ?
C4_3 C5_3 H5_3 119.5 . . ?
C6_3 C5_3 H5_3 119.5 . . ?
Ag3 C5_3 H5_3 94.0 . . ?
Ag1 C5_3 H5_3 101.1 . . ?
Ag2 C5_3 H5_3 113.2 . . ?
C1_3 C6_3 C5_3 119.2(7) . . ?
C1_3 C6_3 Ag3 101.1(6) . . ?
C5_3 C6_3 Ag3 51.7(5) . . ?
C1_3 C6_3 Ag1 93.3(5) . . ?
C5_3 C6_3 Ag1 49.5(4) . . ?
C1_3 C6_3 Ag2 82.6(5) . . ?
C5_3 C6_3 Ag2 54.0(4) . . ?
C1_3 C6_3 H6_3 120.4 . . ?
C5_3 C6_3 H6_3 120.4 . . ?
Ag3 C6_3 H6_3 115.0 . . ?
Ag1 C6_3 H6_3 125.8 . . ?
Ag2 C6_3 H6_3 135.0 . . ?
F1_4 C1_4 C6_4 122.8(15) . . ?
F1_4 C1_4 C2_4 114.9(14) . . ?
C6_4 C1_4 C2_4 122.3(11) . . ?
F2_4 C2_4 C3_4 121.6(14) . . ?
F2_4 C2_4 C1_4 119.1(13) . . ?
C3_4 C2_4 C1_4 119.2(11) . . ?
C2_4 C3_4 C4_4 119.2(13) . . ?
C2_4 C3_4 Ag2 105.9(9) . . ?
C4_4 C3_4 Ag2 55.2(13) . . ?
C2_4 C3_4 Ag1 98.7(9) . . ?
C4_4 C3_4 Ag1 51.8(13) . . ?
C2_4 C3_4 Ag3 86.8(9) . . ?
C4_4 C3_4 Ag3 54.7(12) . . ?
C2_4 C3_4 H3_4 120.4 . . ?
C4_4 C3_4 H3_4 120.4 . . ?
Ag2 C3_4 H3_4 107.0 . . ?
Ag1 C3_4 H3_4 117.5 . . ?
Ag3 C3_4 H3_4 128.7 . . ?
C3_4 C4_4 C5_4 121.4(13) . . ?
C3_4 C4_4 Ag2 95.6(15) . . ?
C5_4 C4_4 Ag2 80.1(14) . . ?
C3_4 C4_4 Ag1 103.4(15) . . ?
C5_4 C4_4 Ag1 65.5(13) . . ?
C3_4 C4_4 Ag3 101.4(14) . . ?
C5_4 C4_4 Ag3 53.4(12) . . ?
C3_4 C4_4 H4_4 119.3 . . ?
C5_4 C4_4 H4_4 119.3 . . ?
Ag2 C4_4 H4_4 94.4 . . ?
Ag1 C4_4 H4_4 100.7 . . ?
Ag3 C4_4 H4_4 114.1 . . ?
C6_4 C5_4 C4_4 119.5(13) . . ?
C6_4 C5_4 Ag3 83.2(14) . . ?
C4_4 C5_4 Ag3 96.9(16) . . ?
C6_4 C5_4 Ag1 99.8(14) . . ?
C4_4 C5_4 Ag1 82.2(15) . . ?
C6_4 C5_4 Ag2 106.3(13) . . ?
C4_4 C5_4 Ag2 66.6(14) . . ?
C6_4 C5_4 H5_4 120.2 . . ?
C4_4 C5_4 H5_4 120.2 . . ?
Ag3 C5_4 H5_4 89.9 . . ?
Ag1 C5_4 H5_4 88.0 . . ?
Ag2 C5_4 H5_4 96.6 . . ?
C1_4 C6_4 C5_4 117.9(12) . . ?
C1_4 C6_4 Ag3 105.5(12) . . ?
C5_4 C6_4 Ag3 63.2(12) . . ?
C1_4 C6_4 Ag1 104.0(11) . . ?
C5_4 C6_4 Ag1 52.5(11) . . ?
C1_4 C6_4 Ag2 95.9(10) . . ?
C5_4 C6_4 Ag2 48.9(10) . . ?
C1_4 C6_4 H6_4 121.0 . . ?
C5_4 C6_4 H6_4 121.0 . . ?
Ag3 C6_4 H6_4 100.2 . . ?
Ag1 C6_4 H6_4 110.8 . . ?
Ag2 C6_4 H6_4 122.6 . . ?
O1_7 Al1 O1_11 112.49(15) . . ?
O1_6 Al1 O1_11 116.9(2) . . ?
O1_6 Al1 O1_10 115.3(4) . . ?
O1_11 Al1 O1_10 112.6(3) . . ?
O1_7 Al1 O1_9 111.7(4) . . ?
O1_11 Al1 O1_9 109.4(4) . . ?
O1_7 Al1 O1_5 109.32(17) . . ?
O1_11 Al1 O1_5 102.32(16) . . ?
O1_9 Al1 O1_5 111.2(3) . . ?
O1_6 Al1 O1_8 108.0(3) . . ?
O1_11 Al1 O1_8 100.1(2) . . ?
O1_10 Al1 O1_8 101.2(4) . . ?
C1_5 O1_5 Al1 148.0(3) . . ?
O1_5 C1_5 C3_5 112.1(4) . . ?
O1_5 C1_5 C2_5 108.5(4) . . ?
C3_5 C1_5 C2_5 107.5(4) . . ?
O1_5 C1_5 C4_5 113.8(4) . . ?
C3_5 C1_5 C4_5 107.6(4) . . ?
C2_5 C1_5 C4_5 107.2(4) . . ?
F1_5 C2_5 F2_5 105.5(4) . . ?
F1_5 C2_5 C9_5 109.7(4) . . ?
F2_5 C2_5 C9_5 109.0(4) . . ?
F1_5 C2_5 C1_5 110.2(4) . . ?
F2_5 C2_5 C1_5 110.4(4) . . ?
C9_5 C2_5 C1_5 111.8(4) . . ?
F4_5 C3_5 F3_5 106.4(4) . . ?
F4_5 C3_5 C1_5 110.4(4) . . ?
F3_5 C3_5 C1_5 110.1(4) . . ?
F4_5 C3_5 C7_5 109.4(4) . . ?
F3_5 C3_5 C7_5 108.3(4) . . ?
C1_5 C3_5 C7_5 112.0(4) . . ?
F5_5 C4_5 F6_5 105.9(5) . . ?
F5_5 C4_5 C5_5 109.6(5) . . ?
F6_5 C4_5 C5_5 109.3(5) . . ?
F5_5 C4_5 C1_5 110.3(4) . . ?
F6_5 C4_5 C1_5 110.2(5) . . ?
C5_5 C4_5 C1_5 111.4(5) . . ?
F7_5 C5_5 C10_5 109.9(7) . . ?
F7_5 C5_5 C6_5 108.5(8) . . ?
C10_5 C5_5 C6_5 108.7(5) . . ?
F7_5 C5_5 C4_5 110.4(8) . . ?
C10_5 C5_5 C4_5 109.2(5) . . ?
C6_5 C5_5 C4_5 110.1(5) . . ?
F8_5 C6_5 F9_5 106.4(5) . . ?
F8_5 C6_5 C7_5 110.8(5) . . ?
F9_5 C6_5 C7_5 110.3(5) . . ?
F8_5 C6_5 C5_5 109.4(5) . . ?
F9_5 C6_5 C5_5 110.4(5) . . ?
C7_5 C6_5 C5_5 109.4(5) . . ?
F10_5 C7_5 C8_5 110.1(6) . . ?
F10_5 C7_5 C6_5 109.5(6) . . ?
C8_5 C7_5 C6_5 109.2(5) . . ?
F10_5 C7_5 C3_5 109.5(5) . . ?
C8_5 C7_5 C3_5 109.6(5) . . ?
C6_5 C7_5 C3_5 109.0(5) . . ?
F11_5 C8_5 F12_5 105.5(6) . . ?
F11_5 C8_5 C9_5 110.1(7) . . ?
F12_5 C8_5 C9_5 110.1(7) . . ?
F11_5 C8_5 C7_5 110.6(7) . . ?
F12_5 C8_5 C7_5 111.0(7) . . ?
C9_5 C8_5 C7_5 109.4(5) . . ?
F13_5 C9_5 C8_5 110.3(5) . . ?
F13_5 C9_5 C2_5 109.0(4) . . ?
C8_5 C9_5 C2_5 109.8(5) . . ?
F13_5 C9_5 C10_5 109.0(4) . . ?
C8_5 C9_5 C10_5 108.6(5) . . ?
C2_5 C9_5 C10_5 110.1(4) . . ?
F15_5 C10_5 F14_5 104.8(5) . . ?
F15_5 C10_5 C5_5 111.3(5) . . ?
F14_5 C10_5 C5_5 110.4(5) . . ?
F15_5 C10_5 C9_5 110.7(5) . . ?
F14_5 C10_5 C9_5 109.9(5) . . ?
C5_5 C10_5 C9_5 109.6(5) . . ?
C1_6 O1_6 Al1 148.0(5) . . ?
O1_6 C1_6 C4_6 109.5(6) . . ?
O1_6 C1_6 C3_6 111.7(6) . . ?
C4_6 C1_6 C3_6 107.9(6) . . ?
O1_6 C1_6 C2_6 112.2(7) . . ?
C4_6 C1_6 C2_6 107.5(7) . . ?
C3_6 C1_6 C2_6 107.9(6) . . ?
F1_6 C2_6 F2_6 106.2(9) . . ?
F1_6 C2_6 C9_6 108.2(9) . . ?
F2_6 C2_6 C9_6 109.1(8) . . ?
F1_6 C2_6 C1_6 111.0(9) . . ?
F2_6 C2_6 C1_6 110.9(8) . . ?
C9_6 C2_6 C1_6 111.3(8) . . ?
F4_6 C3_6 F3_6 105.9(6) . . ?
F4_6 C3_6 C7_6 109.0(7) . . ?
F3_6 C3_6 C7_6 109.0(7) . . ?
F4_6 C3_6 C1_6 110.5(7) . . ?
F3_6 C3_6 C1_6 110.8(6) . . ?
C7_6 C3_6 C1_6 111.5(6) . . ?
F5_6 C4_6 F6_6 106.3(7) . . ?
F5_6 C4_6 C1_6 110.1(7) . . ?
F6_6 C4_6 C1_6 109.6(7) . . ?
F5_6 C4_6 C5_6 110.3(7) . . ?
F6_6 C4_6 C5_6 109.3(7) . . ?
C1_6 C4_6 C5_6 111.2(7) . . ?
F7_6 C5_6 C6_6 108.3(11) . . ?
F7_6 C5_6 C10_6 110.7(10) . . ?
C6_6 C5_6 C10_6 110.3(9) . . ?
F7_6 C5_6 C4_6 108.9(8) . . ?
C6_6 C5_6 C4_6 109.1(8) . . ?
C10_6 C5_6 C4_6 109.5(8) . . ?
F8_6 C6_6 F9_6 105.2(11) . . ?
F8_6 C6_6 C5_6 110.5(12) . . ?
F9_6 C6_6 C5_6 109.7(12) . . ?
F8_6 C6_6 C7_6 111.0(11) . . ?
F9_6 C6_6 C7_6 111.4(11) . . ?
C5_6 C6_6 C7_6 109.0(9) . . ?
F10_6 C7_6 C8_6 108.5(7) . . ?
F10_6 C7_6 C6_6 108.9(8) . . ?
C8_6 C7_6 C6_6 109.2(8) . . ?
F10_6 C7_6 C3_6 111.2(7) . . ?
C8_6 C7_6 C3_6 109.8(7) . . ?
C6_6 C7_6 C3_6 109.2(7) . . ?
F11_6 C8_6 F12_6 105.5(8) . . ?
F11_6 C8_6 C7_6 110.7(8) . . ?
F12_6 C8_6 C7_6 111.1(8) . . ?
F11_6 C8_6 C9_6 110.0(9) . . ?
F12_6 C8_6 C9_6 109.4(8) . . ?
C7_6 C8_6 C9_6 110.1(8) . . ?
F13_6 C9_6 C10_6 111.2(13) . . ?
F13_6 C9_6 C8_6 108.7(11) . . ?
C10_6 C9_6 C8_6 109.1(9) . . ?
F13_6 C9_6 C2_6 109.5(13) . . ?
C10_6 C9_6 C2_6 108.8(9) . . ?
C8_6 C9_6 C2_6 109.5(9) . . ?
F14_6 C10_6 F15_6 105.3(8) . . ?
F14_6 C10_6 C9_6 111.8(9) . . ?
F15_6 C10_6 C9_6 111.2(9) . . ?
F14_6 C10_6 C5_6 110.2(9) . . ?
F15_6 C10_6 C5_6 109.0(9) . . ?
C9_6 C10_6 C5_6 109.3(9) . . ?
C1_7 O1_7 Al1 149.4(3) . . ?
O1_7 C1_7 C2_7 112.7(4) . . ?
O1_7 C1_7 C4_7 109.1(4) . . ?
C2_7 C1_7 C4_7 107.3(4) . . ?
O1_7 C1_7 C3_7 111.5(4) . . ?
C2_7 C1_7 C3_7 108.2(4) . . ?
C4_7 C1_7 C3_7 107.9(4) . . ?
F2_7 C2_7 F1_7 105.3(4) . . ?
F2_7 C2_7 C9_7 109.2(4) . . ?
F1_7 C2_7 C9_7 109.6(4) . . ?
F2_7 C2_7 C1_7 110.9(4) . . ?
F1_7 C2_7 C1_7 110.2(4) . . ?
C9_7 C2_7 C1_7 111.5(4) . . ?
F4_7 C3_7 F3_7 106.1(4) . . ?
F4_7 C3_7 C7_7 109.6(4) . . ?
F3_7 C3_7 C7_7 109.9(5) . . ?
F4_7 C3_7 C1_7 110.1(4) . . ?
F3_7 C3_7 C1_7 110.1(4) . . ?
C7_7 C3_7 C1_7 110.9(5) . . ?
F5_7 C4_7 F6_7 106.0(4) . . ?
F5_7 C4_7 C5_7 109.4(4) . . ?
F6_7 C4_7 C5_7 109.4(5) . . ?
F5_7 C4_7 C1_7 110.4(4) . . ?
F6_7 C4_7 C1_7 110.2(4) . . ?
C5_7 C4_7 C1_7 111.3(5) . . ?
F7_7 C5_7 C10_7 110.5(7) . . ?
F7_7 C5_7 C4_7 108.9(6) . . ?
C10_7 C5_7 C4_7 109.4(5) . . ?
F7_7 C5_7 C6_7 109.3(7) . . ?
C10_7 C5_7 C6_7 109.5(6) . . ?
C4_7 C5_7 C6_7 109.2(5) . . ?
F8_7 C6_7 F9_7 105.9(5) . . ?
F8_7 C6_7 C7_7 111.0(6) . . ?
F9_7 C6_7 C7_7 109.7(6) . . ?
F8_7 C6_7 C5_7 110.2(5) . . ?
F9_7 C6_7 C5_7 110.4(6) . . ?
C7_7 C6_7 C5_7 109.6(5) . . ?
F10_7 C7_7 C6_7 109.4(9) . . ?
F10_7 C7_7 C8_7 108.9(9) . . ?
C6_7 C7_7 C8_7 109.5(5) . . ?
F10_7 C7_7 C3_7 110.4(9) . . ?
C6_7 C7_7 C3_7 109.4(5) . . ?
C8_7 C7_7 C3_7 109.2(5) . . ?
F11_7 C8_7 F12_7 105.7(5) . . ?
F11_7 C8_7 C9_7 109.8(5) . . ?
F12_7 C8_7 C9_7 110.9(5) . . ?
F11_7 C8_7 C7_7 110.4(5) . . ?
F12_7 C8_7 C7_7 110.2(5) . . ?
C9_7 C8_7 C7_7 109.8(5) . . ?
F13_7 C9_7 C8_7 109.4(4) . . ?
F13_7 C9_7 C2_7 110.5(4) . . ?
C8_7 C9_7 C2_7 109.6(4) . . ?
F13_7 C9_7 C10_7 108.8(4) . . ?
C8_7 C9_7 C10_7 109.6(5) . . ?
C2_7 C9_7 C10_7 109.0(4) . . ?
F15_7 C10_7 F14_7 105.9(6) . . ?
F15_7 C10_7 C5_7 110.4(6) . . ?
F14_7 C10_7 C5_7 110.5(8) . . ?
F15_7 C10_7 C9_7 110.3(5) . . ?
F14_7 C10_7 C9_7 110.2(7) . . ?
C5_7 C10_7 C9_7 109.5(5) . . ?
C1_8 O1_8 Al1 151.0(5) . . ?
O1_8 C1_8 C2_8 109.3(6) . . ?
O1_8 C1_8 C4_8 111.1(6) . . ?
C2_8 C1_8 C4_8 108.9(6) . . ?
O1_8 C1_8 C3_8 112.8(6) . . ?
C2_8 C1_8 C3_8 107.4(6) . . ?
C4_8 C1_8 C3_8 107.3(6) . . ?
F1_8 C2_8 F2_8 105.2(6) . . ?
F1_8 C2_8 C9_8 109.8(6) . . ?
F2_8 C2_8 C9_8 109.0(6) . . ?
F1_8 C2_8 C1_8 111.1(6) . . ?
F2_8 C2_8 C1_8 110.2(6) . . ?
C9_8 C2_8 C1_8 111.4(6) . . ?
F4_8 C3_8 F3_8 105.6(7) . . ?
F4_8 C3_8 C1_8 111.2(7) . . ?
F3_8 C3_8 C1_8 110.8(7) . . ?
F4_8 C3_8 C7_8 109.2(7) . . ?
F3_8 C3_8 C7_8 108.8(8) . . ?
C1_8 C3_8 C7_8 111.2(7) . . ?
F5_8 C4_8 F6_8 106.0(7) . . ?
F5_8 C4_8 C5_8 110.0(7) . . ?
F6_8 C4_8 C5_8 108.2(8) . . ?
F5_8 C4_8 C1_8 111.5(7) . . ?
F6_8 C4_8 C1_8 109.5(7) . . ?
C5_8 C4_8 C1_8 111.4(7) . . ?
F7_8 C5_8 C10_8 108.1(11) . . ?
F7_8 C5_8 C6_8 110.0(11) . . ?
C10_8 C5_8 C6_8 108.9(9) . . ?
F7_8 C5_8 C4_8 110.5(9) . . ?
C10_8 C5_8 C4_8 110.2(8) . . ?
C6_8 C5_8 C4_8 109.1(8) . . ?
F9_8 C6_8 F8_8 105.8(8) . . ?
F9_8 C6_8 C5_8 110.9(9) . . ?
F8_8 C6_8 C5_8 110.1(9) . . ?
F9_8 C6_8 C7_8 110.4(9) . . ?
F8_8 C6_8 C7_8 110.3(9) . . ?
C5_8 C6_8 C7_8 109.3(9) . . ?
F10_8 C7_8 C6_8 109.7(14) . . ?
F10_8 C7_8 C8_8 109.6(15) . . ?
C6_8 C7_8 C8_8 108.9(8) . . ?
F10_8 C7_8 C3_8 109.7(14) . . ?
C6_8 C7_8 C3_8 109.6(8) . . ?
C8_8 C7_8 C3_8 109.3(8) . . ?
F11_8 C8_8 F12_8 105.0(7) . . ?
F11_8 C8_8 C9_8 110.4(8) . . ?
F12_8 C8_8 C9_8 110.6(8) . . ?
F11_8 C8_8 C7_8 110.7(8) . . ?
F12_8 C8_8 C7_8 110.4(8) . . ?
C9_8 C8_8 C7_8 109.6(8) . . ?
F13_8 C9_8 C8_8 109.6(7) . . ?
F13_8 C9_8 C2_8 109.3(6) . . ?
C8_8 C9_8 C2_8 109.5(7) . . ?
F13_8 C9_8 C10_8 109.5(7) . . ?
C8_8 C9_8 C10_8 108.6(8) . . ?
C2_8 C9_8 C10_8 110.2(7) . . ?
F15_8 C10_8 F14_8 104.9(10) . . ?
F15_8 C10_8 C5_8 112.1(10) . . ?
F14_8 C10_8 C5_8 109.8(12) . . ?
F15_8 C10_8 C9_8 109.6(9) . . ?
F14_8 C10_8 C9_8 110.8(12) . . ?
C5_8 C10_8 C9_8 109.5(8) . . ?
C1_9 O1_9 Al1 147.3(8) . . ?
O1_9 C1_9 C3_9 112.7(9) . . ?
O1_9 C1_9 C4_9 112.8(8) . . ?
C3_9 C1_9 C4_9 107.0(8) . . ?
O1_9 C1_9 C2_9 109.3(7) . . ?
C3_9 C1_9 C2_9 107.3(8) . . ?
C4_9 C1_9 C2_9 107.5(8) . . ?
F1_9 C2_9 F2_9 107.1(9) . . ?
F1_9 C2_9 C9_9 109.7(8) . . ?
F2_9 C2_9 C9_9 108.6(9) . . ?
F1_9 C2_9 C1_9 110.0(8) . . ?
F2_9 C2_9 C1_9 109.1(11) . . ?
C9_9 C2_9 C1_9 112.2(8) . . ?
F4_9 C3_9 F3_9 106.3(7) . . ?
F4_9 C3_9 C7_9 109.5(8) . . ?
F3_9 C3_9 C7_9 108.7(10) . . ?
F4_9 C3_9 C1_9 110.6(9) . . ?
F3_9 C3_9 C1_9 110.0(9) . . ?
C7_9 C3_9 C1_9 111.7(8) . . ?
F5_9 C4_9 F6_9 104.0(9) . . ?
F5_9 C4_9 C5_9 110.1(7) . . ?
F6_9 C4_9 C5_9 109.2(9) . . ?
F5_9 C4_9 C1_9 111.2(7) . . ?
F6_9 C4_9 C1_9 110.4(11) . . ?
C5_9 C4_9 C1_9 111.6(7) . . ?
F7_9 C5_9 C10_9 109.0(7) . . ?
F7_9 C5_9 C6_9 109.3(8) . . ?
C10_9 C5_9 C6_9 108.4(7) . . ?
F7_9 C5_9 C4_9 110.6(7) . . ?
C10_9 C5_9 C4_9 110.1(7) . . ?
C6_9 C5_9 C4_9 109.5(7) . . ?
F9_9 C6_9 F8_9 104.9(7) . . ?
F9_9 C6_9 C5_9 111.7(8) . . ?
F8_9 C6_9 C5_9 108.8(7) . . ?
F9_9 C6_9 C7_9 111.4(8) . . ?
F8_9 C6_9 C7_9 110.3(8) . . ?
C5_9 C6_9 C7_9 109.8(8) . . ?
F10_9 C7_9 C8_9 111.0(11) . . ?
F10_9 C7_9 C6_9 107.8(13) . . ?
C8_9 C7_9 C6_9 109.1(8) . . ?
F10_9 C7_9 C3_9 109.4(11) . . ?
C8_9 C7_9 C3_9 109.6(9) . . ?
C6_9 C7_9 C3_9 109.9(8) . . ?
F11_9 C8_9 F12_9 105.9(8) . . ?
F11_9 C8_9 C7_9 111.8(10) . . ?
F12_9 C8_9 C7_9 110.7(9) . . ?
F11_9 C8_9 C9_9 109.9(9) . . ?
F12_9 C8_9 C9_9 109.4(9) . . ?
C7_9 C8_9 C9_9 109.2(8) . . ?
F13_9 C9_9 C2_9 109.7(8) . . ?
F13_9 C9_9 C10_9 110.2(7) . . ?
C2_9 C9_9 C10_9 108.5(7) . . ?
F13_9 C9_9 C8_9 109.8(9) . . ?
C2_9 C9_9 C8_9 109.6(8) . . ?
C10_9 C9_9 C8_9 109.1(7) . . ?
F15_9 C10_9 F14_9 105.9(9) . . ?
F15_9 C10_9 C5_9 110.9(7) . . ?
F14_9 C10_9 C5_9 110.7(7) . . ?
F15_9 C10_9 C9_9 109.5(7) . . ?
F14_9 C10_9 C9_9 109.4(8) . . ?
C5_9 C10_9 C9_9 110.3(7) . . ?
C1_10 O1_10 Al1 155.1(7) . . ?
O1_10 C1_10 C3_10 111.6(6) . . ?
O1_10 C1_10 C2_10 109.7(6) . . ?
C3_10 C1_10 C2_10 107.3(6) . . ?
O1_10 C1_10 C4_10 113.8(7) . . ?
C3_10 C1_10 C4_10 106.8(6) . . ?
C2_10 C1_10 C4_10 107.3(6) . . ?
F2_10 C2_10 F1_10 106.8(6) . . ?
F2_10 C2_10 C9_10 110.0(5) . . ?
F1_10 C2_10 C9_10 109.0(6) . . ?
F2_10 C2_10 C1_10 109.8(5) . . ?
F1_10 C2_10 C1_10 108.8(8) . . ?
C9_10 C2_10 C1_10 112.4(5) . . ?
F4_10 C3_10 F3_10 104.8(6) . . ?
F4_10 C3_10 C7_10 109.1(6) . . ?
F3_10 C3_10 C7_10 108.5(6) . . ?
F4_10 C3_10 C1_10 110.6(6) . . ?
F3_10 C3_10 C1_10 111.5(8) . . ?
C7_10 C3_10 C1_10 112.0(6) . . ?
F5_10 C4_10 F6_10 105.4(5) . . ?
F5_10 C4_10 C5_10 109.8(7) . . ?
F6_10 C4_10 C5_10 109.6(6) . . ?
F5_10 C4_10 C1_10 110.5(6) . . ?
F6_10 C4_10 C1_10 109.9(6) . . ?
C5_10 C4_10 C1_10 111.4(6) . . ?
F7_10 C5_10 C10_10 109.6(9) . . ?
F7_10 C5_10 C6_10 108.2(8) . . ?
C10_10 C5_10 C6_10 109.8(5) . . ?
F7_10 C5_10 C4_10 110.2(7) . . ?
C10_10 C5_10 C4_10 109.4(6) . . ?
C6_10 C5_10 C4_10 109.7(6) . . ?
F8_10 C6_10 F9_10 106.5(6) . . ?
F8_10 C6_10 C7_10 110.7(6) . . ?
F9_10 C6_10 C7_10 111.4(7) . . ?
F8_10 C6_10 C5_10 109.6(7) . . ?
F9_10 C6_10 C5_10 109.9(6) . . ?
C7_10 C6_10 C5_10 108.7(6) . . ?
F10_10 C7_10 C6_10 109.7(6) . . ?
F10_10 C7_10 C8_10 108.2(5) . . ?
C6_10 C7_10 C8_10 109.7(5) . . ?
F10_10 C7_10 C3_10 110.2(5) . . ?
C6_10 C7_10 C3_10 109.5(6) . . ?
C8_10 C7_10 C3_10 109.6(5) . . ?
F12_10 C8_10 F11_10 104.9(6) . . ?
F12_10 C8_10 C7_10 111.1(5) . . ?
F11_10 C8_10 C7_10 110.5(5) . . ?
F12_10 C8_10 C9_10 109.9(4) . . ?
F11_10 C8_10 C9_10 110.8(5) . . ?
C7_10 C8_10 C9_10 109.6(5) . . ?
F13_10 C9_10 C2_10 110.2(5) . . ?
F13_10 C9_10 C10_10 108.6(5) . . ?
C2_10 C9_10 C10_10 109.6(5) . . ?
F13_10 C9_10 C8_10 110.2(4) . . ?
C2_10 C9_10 C8_10 109.1(5) . . ?
C10_10 C9_10 C8_10 109.1(4) . . ?
F15_10 C10_10 F14_10 105.5(5) . . ?
F15_10 C10_10 C9_10 110.8(5) . . ?
F14_10 C10_10 C9_10 111.0(5) . . ?
F15_10 C10_10 C5_10 110.2(5) . . ?
F14_10 C10_10 C5_10 110.0(5) . . ?
C9_10 C10_10 C5_10 109.4(5) . . ?
C1_11 O1_11 Al1 150.6(2) . . ?
O1_11 C1_11 C4_11 112.9(3) . . ?
O1_11 C1_11 C3_11 111.9(3) . . ?
C4_11 C1_11 C3_11 107.3(2) . . ?
O1_11 C1_11 C2_11 109.7(2) . . ?
C4_11 C1_11 C2_11 107.0(2) . . ?
C3_11 C1_11 C2_11 107.7(2) . . ?
F2_11 C2_11 F1_11 106.2(2) . . ?
F2_11 C2_11 C9_11 109.0(2) . . ?
F1_11 C2_11 C9_11 109.1(2) . . ?
F2_11 C2_11 C1_11 110.6(3) . . ?
F1_11 C2_11 C1_11 110.1(2) . . ?
C9_11 C2_11 C1_11 111.6(2) . . ?
F3_11 C3_11 F4_11 106.0(2) . . ?
F3_11 C3_11 C7_11 109.3(3) . . ?
F4_11 C3_11 C7_11 109.3(3) . . ?
F3_11 C3_11 C1_11 110.0(3) . . ?
F4_11 C3_11 C1_11 110.2(3) . . ?
C7_11 C3_11 C1_11 111.9(2) . . ?
F5_11 C4_11 F6_11 105.3(2) . . ?
F5_11 C4_11 C5_11 109.7(2) . . ?
F6_11 C4_11 C5_11 108.6(2) . . ?
F5_11 C4_11 C1_11 110.4(2) . . ?
F6_11 C4_11 C1_11 110.9(2) . . ?
C5_11 C4_11 C1_11 111.6(2) . . ?
F7_11 C5_11 C6_11 109.7(2) . . ?
F7_11 C5_11 C10_11 109.2(2) . . ?
C6_11 C5_11 C10_11 109.7(2) . . ?
F7_11 C5_11 C4_11 108.9(2) . . ?
C6_11 C5_11 C4_11 109.8(2) . . ?
C10_11 C5_11 C4_11 109.6(2) . . ?
F9_11 C6_11 F8_11 106.1(2) . . ?
F9_11 C6_11 C7_11 110.2(2) . . ?
F8_11 C6_11 C7_11 110.9(2) . . ?
F9_11 C6_11 C5_11 110.9(2) . . ?
F8_11 C6_11 C5_11 109.5(2) . . ?
C7_11 C6_11 C5_11 109.3(2) . . ?
F10_11 C7_11 C6_11 109.1(3) . . ?
F10_11 C7_11 C8_11 109.7(2) . . ?
C6_11 C7_11 C8_11 109.1(2) . . ?
F10_11 C7_11 C3_11 110.2(2) . . ?
C6_11 C7_11 C3_11 109.5(2) . . ?
C8_11 C7_11 C3_11 109.3(3) . . ?
F12_11 C8_11 F11_11 105.6(2) . . ?
F12_11 C8_11 C7_11 110.2(3) . . ?
F11_11 C8_11 C7_11 110.7(3) . . ?
F12_11 C8_11 C9_11 110.6(2) . . ?
F11_11 C8_11 C9_11 109.9(3) . . ?
C7_11 C8_11 C9_11 109.7(2) . . ?
F13_11 C9_11 C10_11 109.3(2) . . ?
F13_11 C9_11 C2_11 110.0(2) . . ?
C10_11 C9_11 C2_11 110.0(2) . . ?
F13_11 C9_11 C8_11 109.4(2) . . ?
C10_11 C9_11 C8_11 108.6(2) . . ?
C2_11 C9_11 C8_11 109.6(2) . . ?
F15_11 C10_11 F14_11 105.8(2) . . ?
F15_11 C10_11 C5_11 110.3(2) . . ?
F14_11 C10_11 C5_11 110.0(2) . . ?
F15_11 C10_11 C9_11 110.9(2) . . ?
F14_11 C10_11 C9_11 110.7(2) . . ?
C5_11 C10_11 C9_11 109.1(2) . . ?

loop_
_geom_bond_atom_site_label_1
_geom_bond_atom_site_label_2
_geom_bond_distance
_geom_bond_site_symmetry_2
_geom_bond_publ_flag
Ag1 C4_3 2.261(7) . ?
Ag1 C5_2 2.27(6) . ?
Ag1 C5_1 2.299(8) . ?
Ag1 C5_4 2.36(2) . ?
Ag1 C6_2 2.50(5) . ?
Ag1 C4_1 2.514(8) . ?
Ag1 C5_3 2.534(7) . ?
Ag1 C4_4 2.57(3) . ?
Ag1 C4_2 2.67(5) . ?
Ag1 C3_3 2.749(11) . ?
Ag1 C6_1 2.758(7) . ?
Ag1 C6_4 2.93(2) . ?
Ag2 C6_2 2.21(6) . ?
Ag2 C4_3 2.274(9) . ?
Ag2 C4_4 2.32(3) . ?
Ag2 C4_1 2.329(9) . ?
Ag2 C5_2 2.37(5) . ?
Ag2 C3_3 2.429(13) . ?
Ag2 C5_4 2.48(2) . ?
Ag2 C5_1 2.492(9) . ?
Ag2 C1_2 2.69(4) . ?
Ag2 C3_1 2.758(9) . ?
Ag2 C3_4 2.805(18) . ?
Ag2 C5_3 2.816(9) . ?
Ag3 C5_3 2.164(11) . ?
Ag3 C5_4 2.24(2) . ?
Ag3 C5_1 2.277(11) . ?
Ag3 C4_3 2.319(12) . ?
Ag3 C5_2 2.38(6) . ?
Ag3 C4_2 2.39(5) . ?
Ag3 C6_1 2.399(12) . ?
Ag3 C6_4 2.49(2) . ?
Ag3 C6_3 2.732(14) . ?
Ag3 C4_4 2.77(3) . ?
Ag3 C4_1 2.822(12) . ?
Ag3 C6_2 2.87(5) . ?
C1_1 F1_1 1.312(5) . ?
C1_1 C2_1 1.369(6) . ?
C1_1 C6_1 1.374(6) . ?
C2_1 F2_1 1.333(6) . ?
C2_1 C3_1 1.374(6) . ?
C3_1 C4_1 1.382(7) . ?
C3_1 H3_1 0.9500 . ?
C4_1 C5_1 1.385(8) . ?
C4_1 H4_1 0.9500 . ?
C5_1 C6_1 1.378(7) . ?
C5_1 H5_1 0.9500 . ?
C6_1 H6_1 0.9500 . ?
C1_2 F1_2 1.285(15) . ?
C1_2 C2_2 1.371(13) . ?
C1_2 C6_2 1.375(14) . ?
C2_2 F2_2 1.315(14) . ?
C2_2 C3_2 1.373(13) . ?
C3_2 C4_2 1.374(14) . ?
C3_2 H3_2 0.9500 . ?
C4_2 C5_2 1.380(14) . ?
C4_2 H4_2 0.9500 . ?
C5_2 C6_2 1.375(14) . ?
C5_2 H5_2 0.9500 . ?
C6_2 H6_2 0.9500 . ?
C1_3 F1_3 1.311(7) . ?
C1_3 C6_3 1.363(9) . ?
C1_3 C2_3 1.370(9) . ?
C2_3 F2_3 1.316(7) . ?
C2_3 C3_3 1.382(8) . ?
C3_3 C4_3 1.392(7) . ?
C3_3 H3_3 0.9500 . ?
C4_3 C5_3 1.382(8) . ?
C4_3 H4_3 0.9500 . ?
C5_3 C6_3 1.401(9) . ?
C5_3 H5_3 0.9500 . ?
C6_3 H6_3 0.9500 . ?
C1_4 F1_4 1.303(12) . ?
C1_4 C6_4 1.375(13) . ?
C1_4 C2_4 1.386(12) . ?
C2_4 F2_4 1.329(13) . ?
C2_4 C3_4 1.360(12) . ?
C3_4 C4_4 1.374(13) . ?
C3_4 H3_4 0.9500 . ?
C4_4 C5_4 1.385(13) . ?
C4_4 H4_4 0.9500 . ?
C5_4 C6_4 1.383(13) . ?
C5_4 H5_4 0.9500 . ?
C6_4 H6_4 0.9500 . ?
Al1 O1_7 1.686(3) . ?
Al1 O1_6 1.711(5) . ?
Al1 O1_11 1.713(2) . ?
Al1 O1_10 1.715(5) . ?
Al1 O1_9 1.717(7) . ?
Al1 O1_5 1.748(3) . ?
Al1 O1_8 1.767(5) . ?
O1_5 C1_5 1.347(5) . ?
C1_5 C3_5 1.547(6) . ?
C1_5 C2_5 1.553(6) . ?
C1_5 C4_5 1.564(7) . ?
C2_5 F1_5 1.345(6) . ?
C2_5 F2_5 1.358(6) . ?
C2_5 C9_5 1.542(6) . ?
C3_5 F4_5 1.342(6) . ?
C3_5 F3_5 1.355(6) . ?
C3_5 C7_5 1.558(7) . ?
C4_5 F5_5 1.340(6) . ?
C4_5 F6_5 1.348(6) . ?
C4_5 C5_5 1.555(7) . ?
C5_5 F7_5 1.362(7) . ?
C5_5 C10_5 1.541(8) . ?
C5_5 C6_5 1.547(8) . ?
C6_5 F8_5 1.340(6) . ?
C6_5 F9_5 1.347(6) . ?
C6_5 C7_5 1.544(7) . ?
C7_5 F10_5 1.351(6) . ?
C7_5 C8_5 1.544(8) . ?
C8_5 F11_5 1.345(7) . ?
C8_5 F12_5 1.349(7) . ?
C8_5 C9_5 1.536(8) . ?
C9_5 F13_5 1.371(6) . ?
C9_5 C10_5 1.546(7) . ?
C10_5 F15_5 1.344(6) . ?
C10_5 F14_5 1.356(6) . ?
O1_6 C1_6 1.358(8) . ?
C1_6 C4_6 1.547(9) . ?
C1_6 C3_6 1.550(9) . ?
C1_6 C2_6 1.559(10) . ?
C2_6 F1_6 1.338(10) . ?
C2_6 F2_6 1.345(9) . ?
C2_6 C9_6 1.557(11) . ?
C3_6 F4_6 1.344(8) . ?
C3_6 F3_6 1.350(8) . ?
C3_6 C7_6 1.547(9) . ?
C4_6 F5_6 1.336(9) . ?
C4_6 F6_6 1.350(9) . ?
C4_6 C5_6 1.551(10) . ?
C5_6 F7_6 1.353(10) . ?
C5_6 C6_6 1.543(11) . ?
C5_6 C10_6 1.545(11) . ?
C6_6 F8_6 1.343(10) . ?
C6_6 F9_6 1.348(10) . ?
C6_6 C7_6 1.544(11) . ?
C7_6 F10_6 1.363(9) . ?
C7_6 C8_6 1.535(10) . ?
C8_6 F11_6 1.353(10) . ?
C8_6 F12_6 1.354(9) . ?
C8_6 C9_6 1.547(11) . ?
C9_6 F13_6 1.360(11) . ?
C9_6 C10_6 1.540(11) . ?
C10_6 F14_6 1.343(10) . ?
C10_6 F15_6 1.346(9) . ?
O1_7 C1_7 1.358(5) . ?
C1_7 C2_7 1.555(6) . ?
C1_7 C4_7 1.559(6) . ?
C1_7 C3_7 1.560(6) . ?
C2_7 F2_7 1.345(5) . ?
C2_7 F1_7 1.350(5) . ?
C2_7 C9_7 1.544(6) . ?
C3_7 F4_7 1.341(6) . ?
C3_7 F3_7 1.342(5) . ?
C3_7 C7_7 1.552(7) . ?
C4_7 F5_7 1.343(6) . ?
C4_7 F6_7 1.347(6) . ?
C4_7 C5_7 1.548(7) . ?
C5_7 F7_7 1.363(7) . ?
C5_7 C10_7 1.543(8) . ?
C5_7 C6_7 1.549(7) . ?
C6_7 F8_7 1.345(6) . ?
C6_7 F9_7 1.345(6) . ?
C6_7 C7_7 1.542(8) . ?
C7_7 F10_7 1.362(7) . ?
C7_7 C8_7 1.548(7) . ?
C8_7 F11_7 1.343(6) . ?
C8_7 F12_7 1.349(6) . ?
C8_7 C9_7 1.536(7) . ?
C9_7 F13_7 1.366(5) . ?
C9_7 C10_7 1.545(7) . ?
C10_7 F15_7 1.348(6) . ?
C10_7 F14_7 1.351(7) . ?
O1_8 C1_8 1.364(8) . ?
C1_8 C2_8 1.548(9) . ?
C1_8 C4_8 1.551(9) . ?
C1_8 C3_8 1.555(9) . ?
C2_8 F1_8 1.343(8) . ?
C2_8 F2_8 1.351(8) . ?
C2_8 C9_8 1.543(9) . ?
C3_8 F4_8 1.346(8) . ?
C3_8 F3_8 1.348(9) . ?
C3_8 C7_8 1.556(11) . ?
C4_8 F5_8 1.336(8) . ?
C4_8 F6_8 1.358(9) . ?
C4_8 C5_8 1.548(10) . ?
C5_8 F7_8 1.361(10) . ?
C5_8 C10_8 1.542(11) . ?
C5_8 C6_8 1.545(11) . ?
C6_8 F9_8 1.341(9) . ?
C6_8 F8_8 1.349(9) . ?
C6_8 C7_8 1.547(11) . ?
C7_8 F10_8 1.359(10) . ?
C7_8 C8_8 1.548(11) . ?
C8_8 F11_8 1.343(9) . ?
C8_8 F12_8 1.347(8) . ?
C8_8 C9_8 1.538(10) . ?
C9_8 F13_8 1.369(8) . ?
C9_8 C10_8 1.544(10) . ?
C10_8 F15_8 1.344(9) . ?
C10_8 F14_8 1.346(10) . ?
O1_9 C1_9 1.344(10) . ?
C1_9 C3_9 1.558(10) . ?
C1_9 C4_9 1.560(10) . ?
C1_9 C2_9 1.565(10) . ?
C2_9 F1_9 1.344(9) . ?
C2_9 F2_9 1.351(9) . ?
C2_9 C9_9 1.545(9) . ?
C3_9 F4_9 1.346(9) . ?
C3_9 F3_9 1.352(8) . ?
C3_9 C7_9 1.552(10) . ?
C4_9 F5_9 1.342(9) . ?
C4_9 F6_9 1.352(9) . ?
C4_9 C5_9 1.550(9) . ?
C5_9 F7_9 1.364(8) . ?
C5_9 C10_9 1.536(9) . ?
C5_9 C6_9 1.540(10) . ?
C6_9 F9_9 1.344(8) . ?
C6_9 F8_9 1.355(9) . ?
C6_9 C7_9 1.544(10) . ?
C7_9 F10_9 1.362(10) . ?
C7_9 C8_9 1.539(10) . ?
C8_9 F11_9 1.349(9) . ?
C8_9 F12_9 1.355(9) . ?
C8_9 C9_9 1.555(10) . ?
C9_9 F13_9 1.352(9) . ?
C9_9 C10_9 1.549(9) . ?
C10_9 F15_9 1.349(9) . ?
C10_9 F14_9 1.358(9) . ?
O1_10 C1_10 1.348(7) . ?
C1_10 C3_10 1.554(8) . ?
C1_10 C2_10 1.559(8) . ?
C1_10 C4_10 1.566(8) . ?
C2_10 F2_10 1.352(7) . ?
C2_10 F1_10 1.357(7) . ?
C2_10 C9_10 1.541(7) . ?
C3_10 F4_10 1.346(7) . ?
C3_10 F3_10 1.358(7) . ?
C3_10 C7_10 1.549(7) . ?
C4_10 F5_10 1.342(7) . ?
C4_10 F6_10 1.353(7) . ?
C4_10 C5_10 1.553(8) . ?
C5_10 F7_10 1.366(7) . ?
C5_10 C10_10 1.547(8) . ?
C5_10 C6_10 1.549(8) . ?
C6_10 F8_10 1.339(6) . ?
C6_10 F9_10 1.344(7) . ?
C6_10 C7_10 1.541(8) . ?
C7_10 F10_10 1.366(6) . ?
C7_10 C8_10 1.542(7) . ?
C8_10 F12_10 1.343(6) . ?
C8_10 F11_10 1.349(6) . ?
C8_10 C9_10 1.546(7) . ?
C9_10 F13_10 1.357(6) . ?
C9_10 C10_10 1.542(7) . ?
C10_10 F15_10 1.338(6) . ?
C10_10 F14_10 1.344(6) . ?
O1_11 C1_11 1.344(3) . ?
C1_11 C4_11 1.557(4) . ?
C1_11 C3_11 1.559(4) . ?
C1_11 C2_11 1.561(4) . ?
C2_11 F2_11 1.342(4) . ?
C2_11 F1_11 1.350(4) . ?
C2_11 C9_11 1.546(4) . ?
C3_11 F3_11 1.344(4) . ?
C3_11 F4_11 1.345(4) . ?
C3_11 C7_11 1.549(4) . ?
C4_11 F5_11 1.350(3) . ?
C4_11 F6_11 1.354(3) . ?
C4_11 C5_11 1.549(4) . ?
C5_11 F7_11 1.372(3) . ?
C5_11 C6_11 1.541(4) . ?
C5_11 C10_11 1.542(4) . ?
C6_11 F9_11 1.338(3) . ?
C6_11 F8_11 1.352(3) . ?
C6_11 C7_11 1.539(4) . ?
C7_11 F10_11 1.360(3) . ?
C7_11 C8_11 1.547(4) . ?
C8_11 F12_11 1.343(4) . ?
C8_11 F11_11 1.345(4) . ?
C8_11 C9_11 1.551(4) . ?
C9_11 F13_11 1.358(3) . ?
C9_11 C10_11 1.544(4) . ?
C10_11 F15_11 1.339(3) . ?
C10_11 F14_11 1.351(3) . ?

loop_
_geom_torsion_atom_site_label_1
_geom_torsion_atom_site_label_2
_geom_torsion_atom_site_label_3
_geom_torsion_atom_site_label_4
_geom_torsion
_geom_torsion_site_symmetry_1
_geom_torsion_site_symmetry_2
_geom_torsion_site_symmetry_3
_geom_torsion_site_symmetry_4
_geom_torsion_publ_flag
F1_1 C1_1 C2_1 F2_1 -1.1(8) . . . . ?
C6_1 C1_1 C2_1 F2_1 -179.7(6) . . . . ?
F1_1 C1_1 C2_1 C3_1 178.2(6) . . . . ?
C6_1 C1_1 C2_1 C3_1 -0.4(7) . . . . ?
F2_1 C2_1 C3_1 C4_1 -179.5(6) . . . . ?
C1_1 C2_1 C3_1 C4_1 1.2(7) . . . . ?
F2_1 C2_1 C3_1 Ag2 123.2(6) . . . . ?
C1_1 C2_1 C3_1 Ag2 -56.1(5) . . . . ?
F2_1 C2_1 C3_1 Ag1 133.1(6) . . . . ?
C1_1 C2_1 C3_1 Ag1 -46.2(5) . . . . ?
F2_1 C2_1 C3_1 Ag3 138.1(6) . . . . ?
C1_1 C2_1 C3_1 Ag3 -41.2(5) . . . . ?
C2_1 C3_1 C4_1 C5_1 -1.1(9) . . . . ?
Ag2 C3_1 C4_1 C5_1 79.6(6) . . . . ?
Ag1 C3_1 C4_1 C5_1 68.1(6) . . . . ?
Ag3 C3_1 C4_1 C5_1 53.4(6) . . . . ?
C2_1 C3_1 C4_1 Ag2 -80.8(5) . . . . ?
C2_1 C3_1 C4_1 Ag1 -69.2(6) . . . . ?
C2_1 C3_1 C4_1 Ag3 -54.5(6) . . . . ?
C3_1 C4_1 C5_1 C6_1 0.2(9) . . . . ?
Ag2 C4_1 C5_1 C6_1 86.9(6) . . . . ?
Ag1 C4_1 C5_1 C6_1 90.0(6) . . . . ?
Ag3 C4_1 C5_1 C6_1 80.4(6) . . . . ?
C3_1 C4_1 C5_1 Ag3 -80.2(7) . . . . ?
C3_1 C4_1 C5_1 Ag1 -89.8(6) . . . . ?
C3_1 C4_1 C5_1 Ag2 -86.7(6) . . . . ?
F1_1 C1_1 C6_1 C5_1 -179.2(6) . . . . ?
C2_1 C1_1 C6_1 C5_1 -0.5(8) . . . . ?
F1_1 C1_1 C6_1 Ag3 -107.3(6) . . . . ?
C2_1 C1_1 C6_1 Ag3 71.4(6) . . . . ?
F1_1 C1_1 C6_1 Ag1 -121.8(5) . . . . ?
C2_1 C1_1 C6_1 Ag1 56.9(5) . . . . ?
F1_1 C1_1 C6_1 Ag2 -129.6(5) . . . . ?
C2_1 C1_1 C6_1 Ag2 49.1(5) . . . . ?
C4_1 C5_1 C6_1 C1_1 0.6(9) . . . . ?
Ag3 C5_1 C6_1 C1_1 92.9(6) . . . . ?
Ag1 C5_1 C6_1 C1_1 83.7(5) . . . . ?
Ag2 C5_1 C6_1 C1_1 68.9(6) . . . . ?
C4_1 C5_1 C6_1 Ag3 -92.3(6) . . . . ?
C4_1 C5_1 C6_1 Ag1 -83.0(6) . . . . ?
C4_1 C5_1 C6_1 Ag2 -68.2(6) . . . . ?
F1_2 C1_2 C2_2 F2_2 -1(4) . . . . ?
C6_2 C1_2 C2_2 F2_2 178(3) . . . . ?
Ag2 C1_2 C2_2 F2_2 124(2) . . . . ?
F1_2 C1_2 C2_2 C3_2 -180(3) . . . . ?
C6_2 C1_2 C2_2 C3_2 -2(3) . . . . ?
Ag2 C1_2 C2_2 C3_2 -55.4(14) . . . . ?
F2_2 C2_2 C3_2 C4_2 -180(4) . . . . ?
C1_2 C2_2 C3_2 C4_2 -1(3) . . . . ?
F2_2 C2_2 C3_2 Ag3 -127(3) . . . . ?
C1_2 C2_2 C3_2 Ag3 52.3(15) . . . . ?
F2_2 C2_2 C3_2 Ag1 -134(3) . . . . ?
C1_2 C2_2 C3_2 Ag1 44.8(14) . . . . ?
F2_2 C2_2 C3_2 Ag2 -135(3) . . . . ?
C1_2 C2_2 C3_2 Ag2 43.7(14) . . . . ?
C2_2 C3_2 C4_2 C5_2 2(5) . . . . ?
Ag3 C3_2 C4_2 C5_2 -74(4) . . . . ?
Ag1 C3_2 C4_2 C5_2 -59(4) . . . . ?
Ag2 C3_2 C4_2 C5_2 -48(4) . . . . ?
C2_2 C3_2 C4_2 Ag3 75(3) . . . . ?
C2_2 C3_2 C4_2 Ag1 60(3) . . . . ?
C2_2 C3_2 C4_2 Ag2 49(2) . . . . ?
C3_2 C4_2 C5_2 C6_2 0(7) . . . . ?
Ag3 C4_2 C5_2 C6_2 -88(4) . . . . ?
Ag1 C4_2 C5_2 C6_2 -82(4) . . . . ?
Ag2 C4_2 C5_2 C6_2 -68(4) . . . . ?
C3_2 C4_2 C5_2 Ag1 82(4) . . . . ?
C3_2 C4_2 C5_2 Ag2 68(4) . . . . ?
C3_2 C4_2 C5_2 Ag3 87(4) . . . . ?
F1_2 C1_2 C6_2 C5_2 -179(4) . . . . ?
C2_2 C1_2 C6_2 C5_2 3(5) . . . . ?
Ag2 C1_2 C6_2 C5_2 80(4) . . . . ?
F1_2 C1_2 C6_2 Ag2 101(3) . . . . ?
C2_2 C1_2 C6_2 Ag2 -77(3) . . . . ?
F1_2 C1_2 C6_2 Ag1 115(2) . . . . ?
C2_2 C1_2 C6_2 Ag1 -63(3) . . . . ?
F1_2 C1_2 C6_2 Ag3 128(2) . . . . ?
C2_2 C1_2 C6_2 Ag3 -51(3) . . . . ?
C4_2 C5_2 C6_2 C1_2 -2(6) . . . . ?
Ag1 C5_2 C6_2 C1_2 -89(4) . . . . ?
Ag2 C5_2 C6_2 C1_2 -89(4) . . . . ?
Ag3 C5_2 C6_2 C1_2 -77(4) . . . . ?
C4_2 C5_2 C6_2 Ag2 87(4) . . . . ?
C4_2 C5_2 C6_2 Ag1 87(4) . . . . ?
C4_2 C5_2 C6_2 Ag3 74(4) . . . . ?
F1_3 C1_3 C2_3 F2_3 -1.3(11) . . . . ?
C6_3 C1_3 C2_3 F2_3 178.9(8) . . . . ?
F1_3 C1_3 C2_3 C3_3 179.8(8) . . . . ?
C6_3 C1_3 C2_3 C3_3 -0.1(11) . . . . ?
F2_3 C2_3 C3_3 C4_3 -178.9(8) . . . . ?
C1_3 C2_3 C3_3 C4_3 0.0(12) . . . . ?
F2_3 C2_3 C3_3 Ag2 -108.2(6) . . . . ?
C1_3 C2_3 C3_3 Ag2 70.7(7) . . . . ?
F2_3 C2_3 C3_3 Ag1 -121.7(6) . . . . ?
C1_3 C2_3 C3_3 Ag1 57.3(7) . . . . ?
F2_3 C2_3 C3_3 Ag3 -133.0(6) . . . . ?
C1_3 C2_3 C3_3 Ag3 46.0(7) . . . . ?
C2_3 C3_3 C4_3 C5_3 0.2(13) . . . . ?
Ag2 C3_3 C4_3 C5_3 -92.8(7) . . . . ?
Ag1 C3_3 C4_3 C5_3 -86.2(7) . . . . ?
Ag3 C3_3 C4_3 C5_3 -69.5(7) . . . . ?
C2_3 C3_3 C4_3 Ag1 86.4(9) . . . . ?
C2_3 C3_3 C4_3 Ag2 92.9(8) . . . . ?
C2_3 C3_3 C4_3 Ag3 69.7(10) . . . . ?
C3_3 C4_3 C5_3 C6_3 -0.3(12) . . . . ?
Ag1 C4_3 C5_3 C6_3 -92.5(8) . . . . ?
Ag2 C4_3 C5_3 C6_3 -81.9(8) . . . . ?
Ag3 C4_3 C5_3 C6_3 -92.1(8) . . . . ?
C3_3 C4_3 C5_3 Ag3 91.8(8) . . . . ?
C3_3 C4_3 C5_3 Ag1 92.2(8) . . . . ?
C3_3 C4_3 C5_3 Ag2 81.6(8) . . . . ?
F1_3 C1_3 C6_3 C5_3 -179.9(8) . . . . ?
C2_3 C1_3 C6_3 C5_3 0.0(14) . . . . ?
F1_3 C1_3 C6_3 Ag3 128.0(7) . . . . ?
C2_3 C1_3 C6_3 Ag3 -52.1(9) . . . . ?
F1_3 C1_3 C6_3 Ag1 135.6(7) . . . . ?
C2_3 C1_3 C6_3 Ag1 -44.5(8) . . . . ?
F1_3 C1_3 C6_3 Ag2 138.8(8) . . . . ?
C2_3 C1_3 C6_3 Ag2 -41.3(7) . . . . ?
C4_3 C5_3 C6_3 C1_3 0.2(14) . . . . ?
Ag3 C5_3 C6_3 C1_3 -80.8(10) . . . . ?
Ag1 C5_3 C6_3 C1_3 -67.0(10) . . . . ?
Ag2 C5_3 C6_3 C1_3 -54.0(10) . . . . ?
C4_3 C5_3 C6_3 Ag3 81.0(8) . . . . ?
C4_3 C5_3 C6_3 Ag1 67.2(7) . . . . ?
C4_3 C5_3 C6_3 Ag2 54.2(6) . . . . ?
F1_4 C1_4 C2_4 F2_4 -2(2) . . . . ?
C6_4 C1_4 C2_4 F2_4 176.7(18) . . . . ?
F1_4 C1_4 C2_4 C3_4 179.9(16) . . . . ?
C6_4 C1_4 C2_4 C3_4 -1.1(18) . . . . ?
F2_4 C2_4 C3_4 C4_4 178(2) . . . . ?
C1_4 C2_4 C3_4 C4_4 -4.6(18) . . . . ?
F2_4 C2_4 C3_4 Ag2 -123.6(13) . . . . ?
C1_4 C2_4 C3_4 Ag2 54.1(11) . . . . ?
F2_4 C2_4 C3_4 Ag1 -131.5(12) . . . . ?
C1_4 C2_4 C3_4 Ag1 46.2(10) . . . . ?
F2_4 C2_4 C3_4 Ag3 -136.2(12) . . . . ?
C1_4 C2_4 C3_4 Ag3 41.5(9) . . . . ?
C2_4 C3_4 C4_4 C5_4 8(3) . . . . ?
Ag2 C3_4 C4_4 C5_4 -82(2) . . . . ?
Ag1 C3_4 C4_4 C5_4 -69(2) . . . . ?
Ag3 C3_4 C4_4 C5_4 -54(2) . . . . ?
C2_4 C3_4 C4_4 Ag2 89.7(14) . . . . ?
C2_4 C3_4 C4_4 Ag1 77.3(15) . . . . ?
C2_4 C3_4 C4_4 Ag3 61.8(16) . . . . ?
C3_4 C4_4 C5_4 C6_4 -6(4) . . . . ?
Ag2 C4_4 C5_4 C6_4 -96.2(19) . . . . ?
Ag1 C4_4 C5_4 C6_4 -96.9(19) . . . . ?
Ag3 C4_4 C5_4 C6_4 -86.1(19) . . . . ?
C3_4 C4_4 C5_4 Ag3 80(2) . . . . ?
C3_4 C4_4 C5_4 Ag1 91(2) . . . . ?
C3_4 C4_4 C5_4 Ag2 90(2) . . . . ?
F1_4 C1_4 C6_4 C5_4 -177.7(18) . . . . ?
C2_4 C1_4 C6_4 C5_4 3(3) . . . . ?
F1_4 C1_4 C6_4 Ag3 114.8(16) . . . . ?
C2_4 C1_4 C6_4 Ag3 -64.2(17) . . . . ?
F1_4 C1_4 C6_4 Ag1 127.5(15) . . . . ?
C2_4 C1_4 C6_4 Ag1 -51.4(17) . . . . ?
F1_4 C1_4 C6_4 Ag2 136.2(15) . . . . ?
C2_4 C1_4 C6_4 Ag2 -42.7(16) . . . . ?
C4_4 C5_4 C6_4 C1_4 0(3) . . . . ?
Ag3 C5_4 C6_4 C1_4 -94.1(18) . . . . ?
Ag1 C5_4 C6_4 C1_4 -86.6(19) . . . . ?
Ag2 C5_4 C6_4 C1_4 -72(2) . . . . ?
C4_4 C5_4 C6_4 Ag3 94(2) . . . . ?
C4_4 C5_4 C6_4 Ag1 87(2) . . . . ?
C4_4 C5_4 C6_4 Ag2 72.0(19) . . . . ?
O1_7 Al1 O1_5 C1_5 -35.5(6) . . . . ?
O1_11 Al1 O1_5 C1_5 83.9(6) . . . . ?
O1_9 Al1 O1_5 C1_5 -159.3(7) . . . . ?
Al1 O1_5 C1_5 C3_5 77.7(7) . . . . ?
Al1 O1_5 C1_5 C2_5 -163.7(5) . . . . ?
Al1 O1_5 C1_5 C4_5 -44.6(8) . . . . ?
O1_5 C1_5 C2_5 F1_5 -56.7(5) . . . . ?
C3_5 C1_5 C2_5 F1_5 64.7(5) . . . . ?
C4_5 C1_5 C2_5 F1_5 -180.0(4) . . . . ?
O1_5 C1_5 C2_5 F2_5 59.4(5) . . . . ?
C3_5 C1_5 C2_5 F2_5 -179.2(4) . . . . ?
C4_5 C1_5 C2_5 F2_5 -63.8(5) . . . . ?
O1_5 C1_5 C2_5 C9_5 -179.0(4) . . . . ?
C3_5 C1_5 C2_5 C9_5 -57.6(5) . . . . ?
C4_5 C1_5 C2_5 C9_5 57.8(5) . . . . ?
O1_5 C1_5 C3_5 F4_5 -61.7(5) . . . . ?
C2_5 C1_5 C3_5 F4_5 179.1(4) . . . . ?
C4_5 C1_5 C3_5 F4_5 64.0(5) . . . . ?
O1_5 C1_5 C3_5 F3_5 55.5(5) . . . . ?
C2_5 C1_5 C3_5 F3_5 -63.7(5) . . . . ?
C4_5 C1_5 C3_5 F3_5 -178.8(4) . . . . ?
O1_5 C1_5 C3_5 C7_5 176.1(4) . . . . ?
C2_5 C1_5 C3_5 C7_5 56.9(5) . . . . ?
C4_5 C1_5 C3_5 C7_5 -58.2(5) . . . . ?
O1_5 C1_5 C4_5 F5_5 59.8(6) . . . . ?
C3_5 C1_5 C4_5 F5_5 -65.0(5) . . . . ?
C2_5 C1_5 C4_5 F5_5 179.7(4) . . . . ?
O1_5 C1_5 C4_5 F6_5 -56.7(6) . . . . ?
C3_5 C1_5 C4_5 F6_5 178.5(4) . . . . ?
C2_5 C1_5 C4_5 F6_5 63.2(5) . . . . ?
O1_5 C1_5 C4_5 C5_5 -178.3(5) . . . . ?
C3_5 C1_5 C4_5 C5_5 57.0(5) . . . . ?
C2_5 C1_5 C4_5 C5_5 -58.3(5) . . . . ?
F5_5 C4_5 C5_5 F7_5 -56.3(8) . . . . ?
F6_5 C4_5 C5_5 F7_5 59.3(8) . . . . ?
C1_5 C4_5 C5_5 F7_5 -178.7(7) . . . . ?
F5_5 C4_5 C5_5 C10_5 -177.3(5) . . . . ?
F6_5 C4_5 C5_5 C10_5 -61.7(7) . . . . ?
C1_5 C4_5 C5_5 C10_5 60.4(6) . . . . ?
F5_5 C4_5 C5_5 C6_5 63.4(7) . . . . ?
F6_5 C4_5 C5_5 C6_5 179.0(5) . . . . ?
C1_5 C4_5 C5_5 C6_5 -58.9(6) . . . . ?
F7_5 C5_5 C6_5 F8_5 58.7(8) . . . . ?
C10_5 C5_5 C6_5 F8_5 178.2(5) . . . . ?
C4_5 C5_5 C6_5 F8_5 -62.2(7) . . . . ?
F7_5 C5_5 C6_5 F9_5 -58.1(9) . . . . ?
C10_5 C5_5 C6_5 F9_5 61.3(7) . . . . ?
C4_5 C5_5 C6_5 F9_5 -179.1(5) . . . . ?
F7_5 C5_5 C6_5 C7_5 -179.7(7) . . . . ?
C10_5 C5_5 C6_5 C7_5 -60.2(6) . . . . ?
C4_5 C5_5 C6_5 C7_5 59.4(6) . . . . ?
F8_5 C6_5 C7_5 F10_5 -58.5(7) . . . . ?
F9_5 C6_5 C7_5 F10_5 59.2(7) . . . . ?
C5_5 C6_5 C7_5 F10_5 -179.2(5) . . . . ?
F8_5 C6_5 C7_5 C8_5 -179.1(5) . . . . ?
F9_5 C6_5 C7_5 C8_5 -61.5(7) . . . . ?
C5_5 C6_5 C7_5 C8_5 60.2(6) . . . . ?
F8_5 C6_5 C7_5 C3_5 61.2(6) . . . . ?
F9_5 C6_5 C7_5 C3_5 178.9(5) . . . . ?
C5_5 C6_5 C7_5 C3_5 -59.5(6) . . . . ?
F4_5 C3_5 C7_5 F10_5 57.6(7) . . . . ?
F3_5 C3_5 C7_5 F10_5 -58.1(7) . . . . ?
C1_5 C3_5 C7_5 F10_5 -179.7(6) . . . . ?
F4_5 C3_5 C7_5 C8_5 178.4(5) . . . . ?
F3_5 C3_5 C7_5 C8_5 62.8(6) . . . . ?
C1_5 C3_5 C7_5 C8_5 -58.9(6) . . . . ?
F4_5 C3_5 C7_5 C6_5 -62.1(6) . . . . ?
F3_5 C3_5 C7_5 C6_5 -177.8(5) . . . . ?
C1_5 C3_5 C7_5 C6_5 60.6(6) . . . . ?
F10_5 C7_5 C8_5 F11_5 57.6(9) . . . . ?
C6_5 C7_5 C8_5 F11_5 177.8(7) . . . . ?
C3_5 C7_5 C8_5 F11_5 -62.8(8) . . . . ?
F10_5 C7_5 C8_5 F12_5 -59.2(8) . . . . ?
C6_5 C7_5 C8_5 F12_5 61.0(8) . . . . ?
C3_5 C7_5 C8_5 F12_5 -179.6(7) . . . . ?
F10_5 C7_5 C8_5 C9_5 179.1(6) . . . . ?
C6_5 C7_5 C8_5 C9_5 -60.7(7) . . . . ?
C3_5 C7_5 C8_5 C9_5 58.6(7) . . . . ?
F11_5 C8_5 C9_5 F13_5 -57.8(7) . . . . ?
F12_5 C8_5 C9_5 F13_5 58.1(8) . . . . ?
C7_5 C8_5 C9_5 F13_5 -179.6(5) . . . . ?
F11_5 C8_5 C9_5 C2_5 62.3(7) . . . . ?
F12_5 C8_5 C9_5 C2_5 178.2(6) . . . . ?
C7_5 C8_5 C9_5 C2_5 -59.5(7) . . . . ?
F11_5 C8_5 C9_5 C10_5 -177.3(6) . . . . ?
F12_5 C8_5 C9_5 C10_5 -61.4(7) . . . . ?
C7_5 C8_5 C9_5 C10_5 60.9(7) . . . . ?
F1_5 C2_5 C9_5 F13_5 58.6(6) . . . . ?
F2_5 C2_5 C9_5 F13_5 -56.5(6) . . . . ?
C1_5 C2_5 C9_5 F13_5 -178.9(4) . . . . ?
F1_5 C2_5 C9_5 C8_5 -62.3(6) . . . . ?
F2_5 C2_5 C9_5 C8_5 -177.4(5) . . . . ?
C1_5 C2_5 C9_5 C8_5 60.2(6) . . . . ?
F1_5 C2_5 C9_5 C10_5 178.1(4) . . . . ?
F2_5 C2_5 C9_5 C10_5 63.0(5) . . . . ?
C1_5 C2_5 C9_5 C10_5 -59.3(6) . . . . ?
F7_5 C5_5 C10_5 F15_5 56.8(9) . . . . ?
C6_5 C5_5 C10_5 F15_5 -61.8(7) . . . . ?
C4_5 C5_5 C10_5 F15_5 178.0(5) . . . . ?
F7_5 C5_5 C10_5 F14_5 -59.2(9) . . . . ?
C6_5 C5_5 C10_5 F14_5 -177.8(5) . . . . ?
C4_5 C5_5 C10_5 F14_5 62.0(6) . . . . ?
F7_5 C5_5 C10_5 C9_5 179.6(8) . . . . ?
C6_5 C5_5 C10_5 C9_5 61.0(6) . . . . ?
C4_5 C5_5 C10_5 C9_5 -59.2(6) . . . . ?
F13_5 C9_5 C10_5 F15_5 -58.5(6) . . . . ?
C8_5 C9_5 C10_5 F15_5 61.8(6) . . . . ?
C2_5 C9_5 C10_5 F15_5 -178.0(5) . . . . ?
F13_5 C9_5 C10_5 F14_5 56.8(6) . . . . ?
C8_5 C9_5 C10_5 F14_5 177.1(5) . . . . ?
C2_5 C9_5 C10_5 F14_5 -62.7(6) . . . . ?
F13_5 C9_5 C10_5 C5_5 178.4(5) . . . . ?
C8_5 C9_5 C10_5 C5_5 -61.4(6) . . . . ?
C2_5 C9_5 C10_5 C5_5 58.8(6) . . . . ?
O1_11 Al1 O1_6 C1_6 -41.2(11) . . . . ?
O1_10 Al1 O1_6 C1_6 94.7(11) . . . . ?
O1_8 Al1 O1_6 C1_6 -153.0(10) . . . . ?
Al1 O1_6 C1_6 C4_6 -171.0(8) . . . . ?
Al1 O1_6 C1_6 C3_6 -51.6(13) . . . . ?
Al1 O1_6 C1_6 C2_6 69.7(12) . . . . ?
O1_6 C1_6 C2_6 F1_6 -60.5(10) . . . . ?
C4_6 C1_6 C2_6 F1_6 179.1(8) . . . . ?
C3_6 C1_6 C2_6 F1_6 62.9(9) . . . . ?
O1_6 C1_6 C2_6 F2_6 57.2(10) . . . . ?
C4_6 C1_6 C2_6 F2_6 -63.2(9) . . . . ?
C3_6 C1_6 C2_6 F2_6 -179.4(7) . . . . ?
O1_6 C1_6 C2_6 C9_6 178.9(8) . . . . ?
C4_6 C1_6 C2_6 C9_6 58.5(9) . . . . ?
C3_6 C1_6 C2_6 C9_6 -57.7(9) . . . . ?
O1_6 C1_6 C3_6 F4_6 -56.8(8) . . . . ?
C4_6 C1_6 C3_6 F4_6 63.5(8) . . . . ?
C2_6 C1_6 C3_6 F4_6 179.4(7) . . . . ?
O1_6 C1_6 C3_6 F3_6 60.2(8) . . . . ?
C4_6 C1_6 C3_6 F3_6 -179.5(6) . . . . ?
C2_6 C1_6 C3_6 F3_6 -63.6(8) . . . . ?
O1_6 C1_6 C3_6 C7_6 -178.2(6) . . . . ?
C4_6 C1_6 C3_6 C7_6 -57.9(8) . . . . ?
C2_6 C1_6 C3_6 C7_6 58.0(8) . . . . ?
O1_6 C1_6 C4_6 F5_6 57.2(9) . . . . ?
C3_6 C1_6 C4_6 F5_6 -64.6(8) . . . . ?
C2_6 C1_6 C4_6 F5_6 179.3(7) . . . . ?
O1_6 C1_6 C4_6 F6_6 -59.4(8) . . . . ?
C3_6 C1_6 C4_6 F6_6 178.9(6) . . . . ?
C2_6 C1_6 C4_6 F6_6 62.7(8) . . . . ?
O1_6 C1_6 C4_6 C5_6 179.7(7) . . . . ?
C3_6 C1_6 C4_6 C5_6 58.0(9) . . . . ?
C2_6 C1_6 C4_6 C5_6 -58.2(9) . . . . ?
F5_6 C4_6 C5_6 F7_6 -56.1(12) . . . . ?
F6_6 C4_6 C5_6 F7_6 60.4(12) . . . . ?
C1_6 C4_6 C5_6 F7_6 -178.5(10) . . . . ?
F5_6 C4_6 C5_6 C6_6 61.9(10) . . . . ?
F6_6 C4_6 C5_6 C6_6 178.4(8) . . . . ?
C1_6 C4_6 C5_6 C6_6 -60.5(10) . . . . ?
F5_6 C4_6 C5_6 C10_6 -177.2(8) . . . . ?
F6_6 C4_6 C5_6 C10_6 -60.8(10) . . . . ?
C1_6 C4_6 C5_6 C10_6 60.3(10) . . . . ?
F7_6 C5_6 C6_6 F8_6 56.8(14) . . . . ?
C10_6 C5_6 C6_6 F8_6 178.1(11) . . . . ?
C4_6 C5_6 C6_6 F8_6 -61.6(13) . . . . ?
F7_6 C5_6 C6_6 F9_6 -58.8(14) . . . . ?
C10_6 C5_6 C6_6 F9_6 62.6(13) . . . . ?
C4_6 C5_6 C6_6 F9_6 -177.2(12) . . . . ?
F7_6 C5_6 C6_6 C7_6 179.0(10) . . . . ?
C10_6 C5_6 C6_6 C7_6 -59.7(11) . . . . ?
C4_6 C5_6 C6_6 C7_6 60.6(11) . . . . ?
F8_6 C6_6 C7_6 F10_6 -60.0(12) . . . . ?
F9_6 C6_6 C7_6 F10_6 56.8(13) . . . . ?
C5_6 C6_6 C7_6 F10_6 178.0(9) . . . . ?
F8_6 C6_6 C7_6 C8_6 -178.3(10) . . . . ?
F9_6 C6_6 C7_6 C8_6 -61.4(13) . . . . ?
C5_6 C6_6 C7_6 C8_6 59.7(11) . . . . ?
F8_6 C6_6 C7_6 C3_6 61.6(12) . . . . ?
F9_6 C6_6 C7_6 C3_6 178.4(11) . . . . ?
C5_6 C6_6 C7_6 C3_6 -60.4(11) . . . . ?
F4_6 C3_6 C7_6 F10_6 57.9(9) . . . . ?
F3_6 C3_6 C7_6 F10_6 -57.2(9) . . . . ?
C1_6 C3_6 C7_6 F10_6 -179.8(7) . . . . ?
F4_6 C3_6 C7_6 C8_6 178.0(7) . . . . ?
F3_6 C3_6 C7_6 C8_6 62.9(9) . . . . ?
C1_6 C3_6 C7_6 C8_6 -59.7(9) . . . . ?
F4_6 C3_6 C7_6 C6_6 -62.2(9) . . . . ?
F3_6 C3_6 C7_6 C6_6 -177.4(7) . . . . ?
C1_6 C3_6 C7_6 C6_6 60.0(9) . . . . ?
F10_6 C7_6 C8_6 F11_6 59.0(10) . . . . ?
C6_6 C7_6 C8_6 F11_6 177.5(8) . . . . ?
C3_6 C7_6 C8_6 F11_6 -62.8(10) . . . . ?
F10_6 C7_6 C8_6 F12_6 -57.9(10) . . . . ?
C6_6 C7_6 C8_6 F12_6 60.7(10) . . . . ?
C3_6 C7_6 C8_6 F12_6 -179.6(8) . . . . ?
F10_6 C7_6 C8_6 C9_6 -179.2(8) . . . . ?
C6_6 C7_6 C8_6 C9_6 -60.7(10) . . . . ?
C3_6 C7_6 C8_6 C9_6 59.0(9) . . . . ?
F11_6 C8_6 C9_6 F13_6 -55.9(15) . . . . ?
F12_6 C8_6 C9_6 F13_6 59.5(16) . . . . ?
C7_6 C8_6 C9_6 F13_6 -178.1(14) . . . . ?
F11_6 C8_6 C9_6 C10_6 -177.3(8) . . . . ?
F12_6 C8_6 C9_6 C10_6 -61.9(11) . . . . ?
C7_6 C8_6 C9_6 C10_6 60.5(10) . . . . ?
F11_6 C8_6 C9_6 C2_6 63.7(11) . . . . ?
F12_6 C8_6 C9_6 C2_6 179.1(9) . . . . ?
C7_6 C8_6 C9_6 C2_6 -58.6(11) . . . . ?
F1_6 C2_6 C9_6 F13_6 55.6(15) . . . . ?
F2_6 C2_6 C9_6 F13_6 -59.5(14) . . . . ?
C1_6 C2_6 C9_6 F13_6 177.8(13) . . . . ?
F1_6 C2_6 C9_6 C10_6 177.4(9) . . . . ?
F2_6 C2_6 C9_6 C10_6 62.3(11) . . . . ?
C1_6 C2_6 C9_6 C10_6 -60.4(11) . . . . ?
F1_6 C2_6 C9_6 C8_6 -63.5(11) . . . . ?
F2_6 C2_6 C9_6 C8_6 -178.5(9) . . . . ?
C1_6 C2_6 C9_6 C8_6 58.7(11) . . . . ?
F13_6 C9_6 C10_6 F14_6 58.6(15) . . . . ?
C8_6 C9_6 C10_6 F14_6 178.4(9) . . . . ?
C2_6 C9_6 C10_6 F14_6 -62.1(11) . . . . ?
F13_6 C9_6 C10_6 F15_6 -58.8(15) . . . . ?
C8_6 C9_6 C10_6 F15_6 61.1(11) . . . . ?
C2_6 C9_6 C10_6 F15_6 -179.5(9) . . . . ?
F13_6 C9_6 C10_6 C5_6 -179.1(13) . . . . ?
C8_6 C9_6 C10_6 C5_6 -59.3(11) . . . . ?
C2_6 C9_6 C10_6 C5_6 60.2(11) . . . . ?
F7_6 C5_6 C10_6 F14_6 -57.1(12) . . . . ?
C6_6 C5_6 C10_6 F14_6 -177.0(9) . . . . ?
C4_6 C5_6 C10_6 F14_6 62.9(11) . . . . ?
F7_6 C5_6 C10_6 F15_6 57.9(12) . . . . ?
C6_6 C5_6 C10_6 F15_6 -62.0(11) . . . . ?
C4_6 C5_6 C10_6 F15_6 177.9(9) . . . . ?
F7_6 C5_6 C10_6 C9_6 179.6(10) . . . . ?
C6_6 C5_6 C10_6 C9_6 59.7(10) . . . . ?
C4_6 C5_6 C10_6 C9_6 -60.4(10) . . . . ?
O1_11 Al1 O1_7 C1_7 45.6(6) . . . . ?
O1_9 Al1 O1_7 C1_7 -77.9(7) . . . . ?
O1_5 Al1 O1_7 C1_7 158.6(6) . . . . ?
Al1 O1_7 C1_7 C2_7 39.1(8) . . . . ?
Al1 O1_7 C1_7 C4_7 158.1(5) . . . . ?
Al1 O1_7 C1_7 C3_7 -82.8(7) . . . . ?
O1_7 C1_7 C2_7 F2_7 56.8(5) . . . . ?
C4_7 C1_7 C2_7 F2_7 -63.3(5) . . . . ?
C3_7 C1_7 C2_7 F2_7 -179.4(4) . . . . ?
O1_7 C1_7 C2_7 F1_7 -59.3(5) . . . . ?
C4_7 C1_7 C2_7 F1_7 -179.4(4) . . . . ?
C3_7 C1_7 C2_7 F1_7 64.5(5) . . . . ?
O1_7 C1_7 C2_7 C9_7 178.8(4) . . . . ?
C4_7 C1_7 C2_7 C9_7 58.7(5) . . . . ?
C3_7 C1_7 C2_7 C9_7 -57.5(5) . . . . ?
O1_7 C1_7 C3_7 F4_7 -56.4(5) . . . . ?
C2_7 C1_7 C3_7 F4_7 179.2(4) . . . . ?
C4_7 C1_7 C3_7 F4_7 63.4(5) . . . . ?
O1_7 C1_7 C3_7 F3_7 60.2(6) . . . . ?
C2_7 C1_7 C3_7 F3_7 -64.2(5) . . . . ?
C4_7 C1_7 C3_7 F3_7 -180.0(4) . . . . ?
O1_7 C1_7 C3_7 C7_7 -177.9(4) . . . . ?
C2_7 C1_7 C3_7 C7_7 57.7(5) . . . . ?
C4_7 C1_7 C3_7 C7_7 -58.0(5) . . . . ?
O1_7 C1_7 C4_7 F5_7 57.8(5) . . . . ?
C2_7 C1_7 C4_7 F5_7 -179.8(4) . . . . ?
C3_7 C1_7 C4_7 F5_7 -63.5(5) . . . . ?
O1_7 C1_7 C4_7 F6_7 -58.9(5) . . . . ?
C2_7 C1_7 C4_7 F6_7 63.4(5) . . . . ?
C3_7 C1_7 C4_7 F6_7 179.8(4) . . . . ?
O1_7 C1_7 C4_7 C5_7 179.6(4) . . . . ?
C2_7 C1_7 C4_7 C5_7 -58.1(5) . . . . ?
C3_7 C1_7 C4_7 C5_7 58.2(6) . . . . ?
F5_7 C4_7 C5_7 F7_7 -57.0(8) . . . . ?
F6_7 C4_7 C5_7 F7_7 58.8(8) . . . . ?
C1_7 C4_7 C5_7 F7_7 -179.2(7) . . . . ?
F5_7 C4_7 C5_7 C10_7 -177.8(5) . . . . ?
F6_7 C4_7 C5_7 C10_7 -62.1(6) . . . . ?
C1_7 C4_7 C5_7 C10_7 59.9(6) . . . . ?
F5_7 C4_7 C5_7 C6_7 62.4(6) . . . . ?
F6_7 C4_7 C5_7 C6_7 178.1(5) . . . . ?
C1_7 C4_7 C5_7 C6_7 -59.9(6) . . . . ?
F7_7 C5_7 C6_7 F8_7 56.6(8) . . . . ?
C10_7 C5_7 C6_7 F8_7 177.8(5) . . . . ?
C4_7 C5_7 C6_7 F8_7 -62.4(7) . . . . ?
F7_7 C5_7 C6_7 F9_7 -60.0(8) . . . . ?
C10_7 C5_7 C6_7 F9_7 61.2(7) . . . . ?
C4_7 C5_7 C6_7 F9_7 -179.0(5) . . . . ?
F7_7 C5_7 C6_7 C7_7 179.1(7) . . . . ?
C10_7 C5_7 C6_7 C7_7 -59.8(6) . . . . ?
C4_7 C5_7 C6_7 C7_7 60.0(7) . . . . ?
F8_7 C6_7 C7_7 F10_7 -59.3(10) . . . . ?
F9_7 C6_7 C7_7 F10_7 57.4(10) . . . . ?
C5_7 C6_7 C7_7 F10_7 178.7(9) . . . . ?
F8_7 C6_7 C7_7 C8_7 -178.6(5) . . . . ?
F9_7 C6_7 C7_7 C8_7 -61.9(7) . . . . ?
C5_7 C6_7 C7_7 C8_7 59.4(7) . . . . ?
F8_7 C6_7 C7_7 C3_7 61.8(7) . . . . ?
F9_7 C6_7 C7_7 C3_7 178.5(6) . . . . ?
C5_7 C6_7 C7_7 C3_7 -60.2(7) . . . . ?
F4_7 C3_7 C7_7 F10_7 58.8(10) . . . . ?
F3_7 C3_7 C7_7 F10_7 -57.5(10) . . . . ?
C1_7 C3_7 C7_7 F10_7 -179.5(9) . . . . ?
F4_7 C3_7 C7_7 C6_7 -61.7(6) . . . . ?
F3_7 C3_7 C7_7 C6_7 -177.9(5) . . . . ?
C1_7 C3_7 C7_7 C6_7 60.1(6) . . . . ?
F4_7 C3_7 C7_7 C8_7 178.5(5) . . . . ?
F3_7 C3_7 C7_7 C8_7 62.3(7) . . . . ?
C1_7 C3_7 C7_7 C8_7 -59.7(6) . . . . ?
F10_7 C7_7 C8_7 F11_7 59.6(10) . . . . ?
C6_7 C7_7 C8_7 F11_7 179.1(5) . . . . ?
C3_7 C7_7 C8_7 F11_7 -61.1(7) . . . . ?
F10_7 C7_7 C8_7 F12_7 -56.8(10) . . . . ?
C6_7 C7_7 C8_7 F12_7 62.7(7) . . . . ?
C3_7 C7_7 C8_7 F12_7 -177.5(5) . . . . ?
F10_7 C7_7 C8_7 C9_7 -179.2(9) . . . . ?
C6_7 C7_7 C8_7 C9_7 -59.7(6) . . . . ?
C3_7 C7_7 C8_7 C9_7 60.1(6) . . . . ?
F11_7 C8_7 C9_7 F13_7 -59.5(6) . . . . ?
F12_7 C8_7 C9_7 F13_7 56.9(6) . . . . ?
C7_7 C8_7 C9_7 F13_7 179.0(5) . . . . ?
F11_7 C8_7 C9_7 C2_7 61.8(6) . . . . ?
F12_7 C8_7 C9_7 C2_7 178.2(5) . . . . ?
C7_7 C8_7 C9_7 C2_7 -59.8(6) . . . . ?
F11_7 C8_7 C9_7 C10_7 -178.6(5) . . . . ?
F12_7 C8_7 C9_7 C10_7 -62.2(6) . . . . ?
C7_7 C8_7 C9_7 C10_7 59.8(6) . . . . ?
F2_7 C2_7 C9_7 F13_7 -57.2(5) . . . . ?
F1_7 C2_7 C9_7 F13_7 57.6(5) . . . . ?
C1_7 C2_7 C9_7 F13_7 179.9(4) . . . . ?
F2_7 C2_7 C9_7 C8_7 -177.8(4) . . . . ?
F1_7 C2_7 C9_7 C8_7 -63.0(5) . . . . ?
C1_7 C2_7 C9_7 C8_7 59.3(5) . . . . ?
F2_7 C2_7 C9_7 C10_7 62.2(5) . . . . ?
F1_7 C2_7 C9_7 C10_7 177.1(4) . . . . ?
C1_7 C2_7 C9_7 C10_7 -60.6(5) . . . . ?
F7_7 C5_7 C10_7 F15_7 58.7(8) . . . . ?
C4_7 C5_7 C10_7 F15_7 178.6(6) . . . . ?
C6_7 C5_7 C10_7 F15_7 -61.8(7) . . . . ?
F7_7 C5_7 C10_7 F14_7 -58.2(8) . . . . ?
C4_7 C5_7 C10_7 F14_7 61.7(8) . . . . ?
C6_7 C5_7 C10_7 F14_7 -178.6(6) . . . . ?
F7_7 C5_7 C10_7 C9_7 -179.7(6) . . . . ?
C4_7 C5_7 C10_7 C9_7 -59.8(7) . . . . ?
C6_7 C5_7 C10_7 C9_7 59.8(7) . . . . ?
F13_7 C9_7 C10_7 F15_7 -57.8(7) . . . . ?
C8_7 C9_7 C10_7 F15_7 61.7(7) . . . . ?
C2_7 C9_7 C10_7 F15_7 -178.3(5) . . . . ?
F13_7 C9_7 C10_7 F14_7 58.8(8) . . . . ?
C8_7 C9_7 C10_7 F14_7 178.3(7) . . . . ?
C2_7 C9_7 C10_7 F14_7 -61.8(7) . . . . ?
F13_7 C9_7 C10_7 C5_7 -179.5(5) . . . . ?
C8_7 C9_7 C10_7 C5_7 -60.0(6) . . . . ?
C2_7 C9_7 C10_7 C5_7 60.0(6) . . . . ?
O1_6 Al1 O1_8 C1_8 37.3(11) . . . . ?
O1_11 Al1 O1_8 C1_8 -85.5(11) . . . . ?
O1_10 Al1 O1_8 C1_8 158.8(11) . . . . ?
Al1 O1_8 C1_8 C2_8 161.7(8) . . . . ?
Al1 O1_8 C1_8 C4_8 -78.1(12) . . . . ?
Al1 O1_8 C1_8 C3_8 42.4(13) . . . . ?
O1_8 C1_8 C2_8 F1_8 -58.9(8) . . . . ?
C4_8 C1_8 C2_8 F1_8 179.6(6) . . . . ?
C3_8 C1_8 C2_8 F1_8 63.7(7) . . . . ?
O1_8 C1_8 C2_8 F2_8 57.3(7) . . . . ?
C4_8 C1_8 C2_8 F2_8 -64.2(7) . . . . ?
C3_8 C1_8 C2_8 F2_8 179.9(6) . . . . ?
O1_8 C1_8 C2_8 C9_8 178.3(6) . . . . ?
C4_8 C1_8 C2_8 C9_8 56.8(8) . . . . ?
C3_8 C1_8 C2_8 C9_8 -59.0(8) . . . . ?
O1_8 C1_8 C3_8 F4_8 -59.2(9) . . . . ?
C2_8 C1_8 C3_8 F4_8 -179.6(6) . . . . ?
C4_8 C1_8 C3_8 F4_8 63.5(8) . . . . ?
O1_8 C1_8 C3_8 F3_8 57.9(9) . . . . ?
C2_8 C1_8 C3_8 F3_8 -62.6(8) . . . . ?
C4_8 C1_8 C3_8 F3_8 -179.5(7) . . . . ?
O1_8 C1_8 C3_8 C7_8 179.0(7) . . . . ?
C2_8 C1_8 C3_8 C7_8 58.5(8) . . . . ?
C4_8 C1_8 C3_8 C7_8 -58.4(8) . . . . ?
O1_8 C1_8 C4_8 F5_8 59.6(9) . . . . ?
C2_8 C1_8 C4_8 F5_8 -180.0(6) . . . . ?
C3_8 C1_8 C4_8 F5_8 -64.1(8) . . . . ?
O1_8 C1_8 C4_8 F6_8 -57.4(9) . . . . ?
C2_8 C1_8 C4_8 F6_8 63.0(8) . . . . ?
C3_8 C1_8 C4_8 F6_8 179.0(7) . . . . ?
O1_8 C1_8 C4_8 C5_8 -177.0(7) . . . . ?
C2_8 C1_8 C4_8 C5_8 -56.6(8) . . . . ?
C3_8 C1_8 C4_8 C5_8 59.3(8) . . . . ?
F5_8 C4_8 C5_8 F7_8 -58.1(12) . . . . ?
F6_8 C4_8 C5_8 F7_8 57.4(12) . . . . ?
C1_8 C4_8 C5_8 F7_8 177.8(11) . . . . ?
F5_8 C4_8 C5_8 C10_8 -177.4(8) . . . . ?
F6_8 C4_8 C5_8 C10_8 -62.0(10) . . . . ?
C1_8 C4_8 C5_8 C10_8 58.4(10) . . . . ?
F5_8 C4_8 C5_8 C6_8 63.1(10) . . . . ?
F6_8 C4_8 C5_8 C6_8 178.5(8) . . . . ?
C1_8 C4_8 C5_8 C6_8 -61.1(10) . . . . ?
F7_8 C5_8 C6_8 F9_8 -56.9(12) . . . . ?
C10_8 C5_8 C6_8 F9_8 61.4(11) . . . . ?
C4_8 C5_8 C6_8 F9_8 -178.4(9) . . . . ?
F7_8 C5_8 C6_8 F8_8 59.8(12) . . . . ?
C10_8 C5_8 C6_8 F8_8 178.1(9) . . . . ?
C4_8 C5_8 C6_8 F8_8 -61.6(10) . . . . ?
F7_8 C5_8 C6_8 C7_8 -178.8(10) . . . . ?
C10_8 C5_8 C6_8 C7_8 -60.5(10) . . . . ?
C4_8 C5_8 C6_8 C7_8 59.7(10) . . . . ?
F9_8 C6_8 C7_8 F10_8 58.0(17) . . . . ?
F8_8 C6_8 C7_8 F10_8 -58.5(17) . . . . ?
C5_8 C6_8 C7_8 F10_8 -179.7(15) . . . . ?
F9_8 C6_8 C7_8 C8_8 -62.0(11) . . . . ?
F8_8 C6_8 C7_8 C8_8 -178.5(9) . . . . ?
C5_8 C6_8 C7_8 C8_8 60.2(10) . . . . ?
F9_8 C6_8 C7_8 C3_8 178.5(9) . . . . ?
F8_8 C6_8 C7_8 C3_8 62.0(11) . . . . ?
C5_8 C6_8 C7_8 C3_8 -59.3(10) . . . . ?
F4_8 C3_8 C7_8 F10_8 57.2(16) . . . . ?
F3_8 C3_8 C7_8 F10_8 -57.6(16) . . . . ?
C1_8 C3_8 C7_8 F10_8 -179.8(15) . . . . ?
F4_8 C3_8 C7_8 C6_8 -63.3(10) . . . . ?
F3_8 C3_8 C7_8 C6_8 -178.1(8) . . . . ?
C1_8 C3_8 C7_8 C6_8 59.7(10) . . . . ?
F4_8 C3_8 C7_8 C8_8 177.4(8) . . . . ?
F3_8 C3_8 C7_8 C8_8 62.6(10) . . . . ?
C1_8 C3_8 C7_8 C8_8 -59.6(10) . . . . ?
F10_8 C7_8 C8_8 F11_8 57.2(16) . . . . ?
C6_8 C7_8 C8_8 F11_8 177.3(8) . . . . ?
C3_8 C7_8 C8_8 F11_8 -63.0(11) . . . . ?
F10_8 C7_8 C8_8 F12_8 -58.7(16) . . . . ?
C6_8 C7_8 C8_8 F12_8 61.4(11) . . . . ?
C3_8 C7_8 C8_8 F12_8 -178.9(8) . . . . ?
F10_8 C7_8 C8_8 C9_8 179.2(15) . . . . ?
C6_8 C7_8 C8_8 C9_8 -60.7(10) . . . . ?
C3_8 C7_8 C8_8 C9_8 59.0(10) . . . . ?
F11_8 C8_8 C9_8 F13_8 -57.2(9) . . . . ?
F12_8 C8_8 C9_8 F13_8 58.6(9) . . . . ?
C7_8 C8_8 C9_8 F13_8 -179.4(7) . . . . ?
F11_8 C8_8 C9_8 C2_8 62.7(9) . . . . ?
F12_8 C8_8 C9_8 C2_8 178.6(7) . . . . ?
C7_8 C8_8 C9_8 C2_8 -59.5(9) . . . . ?
F11_8 C8_8 C9_8 C10_8 -176.8(8) . . . . ?
F12_8 C8_8 C9_8 C10_8 -61.0(9) . . . . ?
C7_8 C8_8 C9_8 C10_8 61.0(9) . . . . ?
F1_8 C2_8 C9_8 F13_8 57.3(8) . . . . ?
F2_8 C2_8 C9_8 F13_8 -57.5(8) . . . . ?
C1_8 C2_8 C9_8 F13_8 -179.2(6) . . . . ?
F1_8 C2_8 C9_8 C8_8 -62.8(8) . . . . ?
F2_8 C2_8 C9_8 C8_8 -177.5(6) . . . . ?
C1_8 C2_8 C9_8 C8_8 60.7(8) . . . . ?
F1_8 C2_8 C9_8 C10_8 177.7(7) . . . . ?
F2_8 C2_8 C9_8 C10_8 63.0(9) . . . . ?
C1_8 C2_8 C9_8 C10_8 -58.8(9) . . . . ?
F7_8 C5_8 C10_8 F15_8 58.8(13) . . . . ?
C6_8 C5_8 C10_8 F15_8 -60.7(12) . . . . ?
C4_8 C5_8 C10_8 F15_8 179.6(10) . . . . ?
F7_8 C5_8 C10_8 F14_8 -57.5(14) . . . . ?
C6_8 C5_8 C10_8 F14_8 -177.0(11) . . . . ?
C4_8 C5_8 C10_8 F14_8 63.4(13) . . . . ?
F7_8 C5_8 C10_8 C9_8 -179.4(10) . . . . ?
C6_8 C5_8 C10_8 C9_8 61.1(11) . . . . ?
C4_8 C5_8 C10_8 C9_8 -58.5(11) . . . . ?
F13_8 C9_8 C10_8 F15_8 -57.5(11) . . . . ?
C8_8 C9_8 C10_8 F15_8 62.1(11) . . . . ?
C2_8 C9_8 C10_8 F15_8 -177.9(9) . . . . ?
F13_8 C9_8 C10_8 F14_8 57.8(12) . . . . ?
C8_8 C9_8 C10_8 F14_8 177.4(10) . . . . ?
C2_8 C9_8 C10_8 F14_8 -62.5(12) . . . . ?
F13_8 C9_8 C10_8 C5_8 179.1(8) . . . . ?
C8_8 C9_8 C10_8 C5_8 -61.3(10) . . . . ?
C2_8 C9_8 C10_8 C5_8 58.8(10) . . . . ?
O1_7 Al1 O1_9 C1_9 -82.4(16) . . . . ?
O1_11 Al1 O1_9 C1_9 152.4(15) . . . . ?
O1_5 Al1 O1_9 C1_9 40.1(17) . . . . ?
Al1 O1_9 C1_9 C3_9 39.1(19) . . . . ?
Al1 O1_9 C1_9 C4_9 -82.2(18) . . . . ?
Al1 O1_9 C1_9 C2_9 158.3(14) . . . . ?
O1_9 C1_9 C2_9 F1_9 -56.9(12) . . . . ?
C3_9 C1_9 C2_9 F1_9 65.6(10) . . . . ?
C4_9 C1_9 C2_9 F1_9 -179.6(9) . . . . ?
O1_9 C1_9 C2_9 F2_9 60.3(12) . . . . ?
C3_9 C1_9 C2_9 F2_9 -177.3(9) . . . . ?
C4_9 C1_9 C2_9 F2_9 -62.4(11) . . . . ?
O1_9 C1_9 C2_9 C9_9 -179.4(9) . . . . ?
C3_9 C1_9 C2_9 C9_9 -56.9(10) . . . . ?
C4_9 C1_9 C2_9 C9_9 57.9(10) . . . . ?
O1_9 C1_9 C3_9 F4_9 -60.2(10) . . . . ?
C4_9 C1_9 C3_9 F4_9 64.3(9) . . . . ?
C2_9 C1_9 C3_9 F4_9 179.5(8) . . . . ?
O1_9 C1_9 C3_9 F3_9 56.9(11) . . . . ?
C4_9 C1_9 C3_9 F3_9 -178.6(9) . . . . ?
C2_9 C1_9 C3_9 F3_9 -63.5(10) . . . . ?
O1_9 C1_9 C3_9 C7_9 177.6(8) . . . . ?
C4_9 C1_9 C3_9 C7_9 -57.9(10) . . . . ?
C2_9 C1_9 C3_9 C7_9 57.3(10) . . . . ?
O1_9 C1_9 C4_9 F5_9 59.7(11) . . . . ?
C3_9 C1_9 C4_9 F5_9 -64.8(10) . . . . ?
C2_9 C1_9 C4_9 F5_9 -179.8(8) . . . . ?
O1_9 C1_9 C4_9 F6_9 -55.3(12) . . . . ?
C3_9 C1_9 C4_9 F6_9 -179.8(9) . . . . ?
C2_9 C1_9 C4_9 F6_9 65.3(11) . . . . ?
O1_9 C1_9 C4_9 C5_9 -176.9(9) . . . . ?
C3_9 C1_9 C4_9 C5_9 58.6(10) . . . . ?
C2_9 C1_9 C4_9 C5_9 -56.4(10) . . . . ?
F5_9 C4_9 C5_9 F7_9 -56.9(10) . . . . ?
F6_9 C4_9 C5_9 F7_9 56.7(13) . . . . ?
C1_9 C4_9 C5_9 F7_9 179.1(8) . . . . ?
F5_9 C4_9 C5_9 C10_9 -177.4(8) . . . . ?
F6_9 C4_9 C5_9 C10_9 -63.8(12) . . . . ?
C1_9 C4_9 C5_9 C10_9 58.6(9) . . . . ?
F5_9 C4_9 C5_9 C6_9 63.5(10) . . . . ?
F6_9 C4_9 C5_9 C6_9 177.2(11) . . . . ?
C1_9 C4_9 C5_9 C6_9 -60.4(10) . . . . ?
F7_9 C5_9 C6_9 F9_9 -55.7(10) . . . . ?
C10_9 C5_9 C6_9 F9_9 63.0(9) . . . . ?
C4_9 C5_9 C6_9 F9_9 -176.9(8) . . . . ?
F7_9 C5_9 C6_9 F8_9 59.6(9) . . . . ?
C10_9 C5_9 C6_9 F8_9 178.2(7) . . . . ?
C4_9 C5_9 C6_9 F8_9 -61.7(9) . . . . ?
F7_9 C5_9 C6_9 C7_9 -179.7(7) . . . . ?
C10_9 C5_9 C6_9 C7_9 -61.0(8) . . . . ?
C4_9 C5_9 C6_9 C7_9 59.1(9) . . . . ?
F9_9 C6_9 C7_9 F10_9 58.0(13) . . . . ?
F8_9 C6_9 C7_9 F10_9 -57.9(12) . . . . ?
C5_9 C6_9 C7_9 F10_9 -177.8(11) . . . . ?
F9_9 C6_9 C7_9 C8_9 -62.6(11) . . . . ?
F8_9 C6_9 C7_9 C8_9 -178.5(8) . . . . ?
C5_9 C6_9 C7_9 C8_9 61.6(10) . . . . ?
F9_9 C6_9 C7_9 C3_9 177.2(8) . . . . ?
F8_9 C6_9 C7_9 C3_9 61.2(10) . . . . ?
C5_9 C6_9 C7_9 C3_9 -58.6(10) . . . . ?
F4_9 C3_9 C7_9 F10_9 54.6(15) . . . . ?
F3_9 C3_9 C7_9 F10_9 -61.1(15) . . . . ?
C1_9 C3_9 C7_9 F10_9 177.4(13) . . . . ?
F4_9 C3_9 C7_9 C8_9 176.5(9) . . . . ?
F3_9 C3_9 C7_9 C8_9 60.8(11) . . . . ?
C1_9 C3_9 C7_9 C8_9 -60.7(10) . . . . ?
F4_9 C3_9 C7_9 C6_9 -63.5(11) . . . . ?
F3_9 C3_9 C7_9 C6_9 -179.3(9) . . . . ?
C1_9 C3_9 C7_9 C6_9 59.2(10) . . . . ?
F10_9 C7_9 C8_9 F11_9 59.2(16) . . . . ?
C6_9 C7_9 C8_9 F11_9 177.9(9) . . . . ?
C3_9 C7_9 C8_9 F11_9 -61.7(11) . . . . ?
F10_9 C7_9 C8_9 F12_9 -58.5(15) . . . . ?
C6_9 C7_9 C8_9 F12_9 60.1(11) . . . . ?
C3_9 C7_9 C8_9 F12_9 -179.5(9) . . . . ?
F10_9 C7_9 C8_9 C9_9 -179.0(13) . . . . ?
C6_9 C7_9 C8_9 C9_9 -60.3(10) . . . . ?
C3_9 C7_9 C8_9 C9_9 60.1(10) . . . . ?
F1_9 C2_9 C9_9 F13_9 57.0(11) . . . . ?
F2_9 C2_9 C9_9 F13_9 -59.7(12) . . . . ?
C1_9 C2_9 C9_9 F13_9 179.7(9) . . . . ?
F1_9 C2_9 C9_9 C10_9 177.4(8) . . . . ?
F2_9 C2_9 C9_9 C10_9 60.7(12) . . . . ?
C1_9 C2_9 C9_9 C10_9 -59.9(10) . . . . ?
F1_9 C2_9 C9_9 C8_9 -63.6(10) . . . . ?
F2_9 C2_9 C9_9 C8_9 179.7(11) . . . . ?
C1_9 C2_9 C9_9 C8_9 59.1(10) . . . . ?
F11_9 C8_9 C9_9 F13_9 -56.9(11) . . . . ?
F12_9 C8_9 C9_9 F13_9 58.9(10) . . . . ?
C7_9 C8_9 C9_9 F13_9 -179.9(8) . . . . ?
F11_9 C8_9 C9_9 C2_9 63.6(11) . . . . ?
F12_9 C8_9 C9_9 C2_9 179.4(8) . . . . ?
C7_9 C8_9 C9_9 C2_9 -59.3(10) . . . . ?
F11_9 C8_9 C9_9 C10_9 -177.7(9) . . . . ?
F12_9 C8_9 C9_9 C10_9 -61.9(10) . . . . ?
C7_9 C8_9 C9_9 C10_9 59.3(10) . . . . ?
F7_9 C5_9 C10_9 F15_9 57.7(10) . . . . ?
C6_9 C5_9 C10_9 F15_9 -61.1(9) . . . . ?
C4_9 C5_9 C10_9 F15_9 179.2(8) . . . . ?
F7_9 C5_9 C10_9 F14_9 -59.6(11) . . . . ?
C6_9 C5_9 C10_9 F14_9 -178.4(9) . . . . ?
C4_9 C5_9 C10_9 F14_9 61.9(10) . . . . ?
F7_9 C5_9 C10_9 C9_9 179.2(8) . . . . ?
C6_9 C5_9 C10_9 C9_9 60.4(9) . . . . ?
C4_9 C5_9 C10_9 C9_9 -59.3(9) . . . . ?
F13_9 C9_9 C10_9 F15_9 -58.1(11) . . . . ?
C2_9 C9_9 C10_9 F15_9 -178.2(8) . . . . ?
C8_9 C9_9 C10_9 F15_9 62.5(10) . . . . ?
F13_9 C9_9 C10_9 F14_9 57.5(11) . . . . ?
C2_9 C9_9 C10_9 F14_9 -62.5(10) . . . . ?
C8_9 C9_9 C10_9 F14_9 178.1(9) . . . . ?
F13_9 C9_9 C10_9 C5_9 179.6(8) . . . . ?
C2_9 C9_9 C10_9 C5_9 59.5(9) . . . . ?
C8_9 C9_9 C10_9 C5_9 -59.9(9) . . . . ?
O1_6 Al1 O1_10 C1_10 61.9(18) . . . . ?
O1_11 Al1 O1_10 C1_10 -160.4(16) . . . . ?
O1_8 Al1 O1_10 C1_10 -54.4(17) . . . . ?
Al1 O1_10 C1_10 C3_10 99.9(18) . . . . ?
Al1 O1_10 C1_10 C2_10 -141.3(16) . . . . ?
Al1 O1_10 C1_10 C4_10 -21(2) . . . . ?
O1_10 C1_10 C2_10 F2_10 58.5(8) . . . . ?
C3_10 C1_10 C2_10 F2_10 179.9(6) . . . . ?
C4_10 C1_10 C2_10 F2_10 -65.6(7) . . . . ?
O1_10 C1_10 C2_10 F1_10 -58.1(8) . . . . ?
C3_10 C1_10 C2_10 F1_10 63.3(7) . . . . ?
C4_10 C1_10 C2_10 F1_10 177.8(6) . . . . ?
O1_10 C1_10 C2_10 C9_10 -178.8(6) . . . . ?
C3_10 C1_10 C2_10 C9_10 -57.4(7) . . . . ?
C4_10 C1_10 C2_10 C9_10 57.1(7) . . . . ?
O1_10 C1_10 C3_10 F4_10 -61.2(8) . . . . ?
C2_10 C1_10 C3_10 F4_10 178.6(6) . . . . ?
C4_10 C1_10 C3_10 F4_10 63.8(7) . . . . ?
O1_10 C1_10 C3_10 F3_10 55.1(9) . . . . ?
C2_10 C1_10 C3_10 F3_10 -65.2(8) . . . . ?
C4_10 C1_10 C3_10 F3_10 -180.0(6) . . . . ?
O1_10 C1_10 C3_10 C7_10 176.9(6) . . . . ?
C2_10 C1_10 C3_10 C7_10 56.7(7) . . . . ?
C4_10 C1_10 C3_10 C7_10 -58.1(7) . . . . ?
O1_10 C1_10 C4_10 F5_10 58.8(9) . . . . ?
C3_10 C1_10 C4_10 F5_10 -64.8(8) . . . . ?
C2_10 C1_10 C4_10 F5_10 -179.6(6) . . . . ?
O1_10 C1_10 C4_10 F6_10 -57.1(8) . . . . ?
C3_10 C1_10 C4_10 F6_10 179.3(6) . . . . ?
C2_10 C1_10 C4_10 F6_10 64.5(7) . . . . ?
O1_10 C1_10 C4_10 C5_10 -178.8(6) . . . . ?
C3_10 C1_10 C4_10 C5_10 57.6(7) . . . . ?
C2_10 C1_10 C4_10 C5_10 -57.2(7) . . . . ?
F5_10 C4_10 C5_10 F7_10 -56.6(11) . . . . ?
F6_10 C4_10 C5_10 F7_10 58.8(10) . . . . ?
C1_10 C4_10 C5_10 F7_10 -179.3(9) . . . . ?
F5_10 C4_10 C5_10 C10_10 -177.1(6) . . . . ?
F6_10 C4_10 C5_10 C10_10 -61.7(7) . . . . ?
C1_10 C4_10 C5_10 C10_10 60.2(7) . . . . ?
F5_10 C4_10 C5_10 C6_10 62.5(8) . . . . ?
F6_10 C4_10 C5_10 C6_10 177.8(6) . . . . ?
C1_10 C4_10 C5_10 C6_10 -60.3(7) . . . . ?
F7_10 C5_10 C6_10 F8_10 59.3(10) . . . . ?
C10_10 C5_10 C6_10 F8_10 178.8(6) . . . . ?
C4_10 C5_10 C6_10 F8_10 -61.0(8) . . . . ?
F7_10 C5_10 C6_10 F9_10 -57.5(10) . . . . ?
C10_10 C5_10 C6_10 F9_10 62.0(8) . . . . ?
C4_10 C5_10 C6_10 F9_10 -177.8(7) . . . . ?
F7_10 C5_10 C6_10 C7_10 -179.7(9) . . . . ?
C10_10 C5_10 C6_10 C7_10 -60.2(7) . . . . ?
C4_10 C5_10 C6_10 C7_10 60.0(7) . . . . ?
F8_10 C6_10 C7_10 F10_10 -60.6(8) . . . . ?
F9_10 C6_10 C7_10 F10_10 57.7(7) . . . . ?
C5_10 C6_10 C7_10 F10_10 178.9(6) . . . . ?
F8_10 C6_10 C7_10 C8_10 -179.3(7) . . . . ?
F9_10 C6_10 C7_10 C8_10 -61.0(7) . . . . ?
C5_10 C6_10 C7_10 C8_10 60.3(7) . . . . ?
F8_10 C6_10 C7_10 C3_10 60.5(8) . . . . ?
F9_10 C6_10 C7_10 C3_10 178.7(6) . . . . ?
C5_10 C6_10 C7_10 C3_10 -60.0(7) . . . . ?
F4_10 C3_10 C7_10 F10_10 59.0(7) . . . . ?
F3_10 C3_10 C7_10 F10_10 -54.7(9) . . . . ?
C1_10 C3_10 C7_10 F10_10 -178.3(6) . . . . ?
F4_10 C3_10 C7_10 C6_10 -61.7(7) . . . . ?
F3_10 C3_10 C7_10 C6_10 -175.4(7) . . . . ?
C1_10 C3_10 C7_10 C6_10 61.0(7) . . . . ?
F4_10 C3_10 C7_10 C8_10 177.9(6) . . . . ?
F3_10 C3_10 C7_10 C8_10 64.2(8) . . . . ?
C1_10 C3_10 C7_10 C8_10 -59.4(7) . . . . ?
F10_10 C7_10 C8_10 F12_10 -58.6(7) . . . . ?
C6_10 C7_10 C8_10 F12_10 61.0(7) . . . . ?
C3_10 C7_10 C8_10 F12_10 -178.8(5) . . . . ?
F10_10 C7_10 C8_10 F11_10 57.4(7) . . . . ?
C6_10 C7_10 C8_10 F11_10 177.0(6) . . . . ?
C3_10 C7_10 C8_10 F11_10 -62.8(7) . . . . ?
F10_10 C7_10 C8_10 C9_10 179.7(5) . . . . ?
C6_10 C7_10 C8_10 C9_10 -60.7(6) . . . . ?
C3_10 C7_10 C8_10 C9_10 59.5(6) . . . . ?
F2_10 C2_10 C9_10 F13_10 -56.3(7) . . . . ?
F1_10 C2_10 C9_10 F13_10 60.4(8) . . . . ?
C1_10 C2_10 C9_10 F13_10 -178.9(6) . . . . ?
F2_10 C2_10 C9_10 C10_10 63.1(7) . . . . ?
F1_10 C2_10 C9_10 C10_10 179.9(7) . . . . ?
C1_10 C2_10 C9_10 C10_10 -59.5(7) . . . . ?
F2_10 C2_10 C9_10 C8_10 -177.5(5) . . . . ?
F1_10 C2_10 C9_10 C8_10 -60.7(8) . . . . ?
C1_10 C2_10 C9_10 C8_10 59.9(7) . . . . ?
F12_10 C8_10 C9_10 F13_10 56.9(7) . . . . ?
F11_10 C8_10 C9_10 F13_10 -58.6(7) . . . . ?
C7_10 C8_10 C9_10 F13_10 179.3(5) . . . . ?
F12_10 C8_10 C9_10 C2_10 178.0(5) . . . . ?
F11_10 C8_10 C9_10 C2_10 62.5(7) . . . . ?
C7_10 C8_10 C9_10 C2_10 -59.6(6) . . . . ?
F12_10 C8_10 C9_10 C10_10 -62.3(6) . . . . ?
F11_10 C8_10 C9_10 C10_10 -177.8(6) . . . . ?
C7_10 C8_10 C9_10 C10_10 60.1(6) . . . . ?
F13_10 C9_10 C10_10 F15_10 -58.3(6) . . . . ?
C2_10 C9_10 C10_10 F15_10 -178.7(5) . . . . ?
C8_10 C9_10 C10_10 F15_10 61.9(6) . . . . ?
F13_10 C9_10 C10_10 F14_10 58.5(6) . . . . ?
C2_10 C9_10 C10_10 F14_10 -61.9(6) . . . . ?
C8_10 C9_10 C10_10 F14_10 178.7(5) . . . . ?
F13_10 C9_10 C10_10 C5_10 180.0(5) . . . . ?
C2_10 C9_10 C10_10 C5_10 59.6(6) . . . . ?
C8_10 C9_10 C10_10 C5_10 -59.8(6) . . . . ?
F7_10 C5_10 C10_10 F15_10 57.0(8) . . . . ?
C6_10 C5_10 C10_10 F15_10 -61.7(7) . . . . ?
C4_10 C5_10 C10_10 F15_10 177.8(5) . . . . ?
F7_10 C5_10 C10_10 F14_10 -58.9(8) . . . . ?
C6_10 C5_10 C10_10 F14_10 -177.6(6) . . . . ?
C4_10 C5_10 C10_10 F14_10 62.0(7) . . . . ?
F7_10 C5_10 C10_10 C9_10 179.0(7) . . . . ?
C6_10 C5_10 C10_10 C9_10 60.3(7) . . . . ?
C4_10 C5_10 C10_10 C9_10 -60.1(7) . . . . ?
O1_7 Al1 O1_11 C1_11 -149.2(5) . . . . ?
O1_6 Al1 O1_11 C1_11 128.3(5) . . . . ?
O1_10 Al1 O1_11 C1_11 -8.7(7) . . . . ?
O1_9 Al1 O1_11 C1_11 -24.3(6) . . . . ?
O1_5 Al1 O1_11 C1_11 93.7(5) . . . . ?
O1_8 Al1 O1_11 C1_11 -115.4(5) . . . . ?
Al1 O1_11 C1_11 C4_11 -54.2(6) . . . . ?
Al1 O1_11 C1_11 C3_11 67.0(6) . . . . ?
Al1 O1_11 C1_11 C2_11 -173.4(4) . . . . ?
O1_11 C1_11 C2_11 F2_11 59.0(3) . . . . ?
C4_11 C1_11 C2_11 F2_11 -63.9(3) . . . . ?
C3_11 C1_11 C2_11 F2_11 -178.9(2) . . . . ?
O1_11 C1_11 C2_11 F1_11 -58.1(3) . . . . ?
C4_11 C1_11 C2_11 F1_11 179.0(2) . . . . ?
C3_11 C1_11 C2_11 F1_11 64.0(3) . . . . ?
O1_11 C1_11 C2_11 C9_11 -179.5(3) . . . . ?
C4_11 C1_11 C2_11 C9_11 57.7(3) . . . . ?
C3_11 C1_11 C2_11 C9_11 -57.4(3) . . . . ?
O1_11 C1_11 C3_11 F3_11 56.5(3) . . . . ?
C4_11 C1_11 C3_11 F3_11 -179.0(2) . . . . ?
C2_11 C1_11 C3_11 F3_11 -64.2(3) . . . . ?
O1_11 C1_11 C3_11 F4_11 -60.0(3) . . . . ?
C4_11 C1_11 C3_11 F4_11 64.4(3) . . . . ?
C2_11 C1_11 C3_11 F4_11 179.3(2) . . . . ?
O1_11 C1_11 C3_11 C7_11 178.2(3) . . . . ?
C4_11 C1_11 C3_11 C7_11 -57.4(3) . . . . ?
C2_11 C1_11 C3_11 C7_11 57.5(3) . . . . ?
O1_11 C1_11 C4_11 F5_11 58.7(3) . . . . ?
C3_11 C1_11 C4_11 F5_11 -65.1(3) . . . . ?
C2_11 C1_11 C4_11 F5_11 179.5(2) . . . . ?
O1_11 C1_11 C4_11 F6_11 -57.7(3) . . . . ?
C3_11 C1_11 C4_11 F6_11 178.5(2) . . . . ?
C2_11 C1_11 C4_11 F6_11 63.1(3) . . . . ?
O1_11 C1_11 C4_11 C5_11 -179.0(2) . . . . ?
C3_11 C1_11 C4_11 C5_11 57.2(3) . . . . ?
C2_11 C1_11 C4_11 C5_11 -58.1(3) . . . . ?
F5_11 C4_11 C5_11 F7_11 -57.3(3) . . . . ?
F6_11 C4_11 C5_11 F7_11 57.4(3) . . . . ?
C1_11 C4_11 C5_11 F7_11 -180.0(2) . . . . ?
F5_11 C4_11 C5_11 C6_11 62.8(3) . . . . ?
F6_11 C4_11 C5_11 C6_11 177.5(2) . . . . ?
C1_11 C4_11 C5_11 C6_11 -59.9(3) . . . . ?
F5_11 C4_11 C5_11 C10_11 -176.7(2) . . . . ?
F6_11 C4_11 C5_11 C10_11 -62.0(3) . . . . ?
C1_11 C4_11 C5_11 C10_11 60.6(3) . . . . ?
F7_11 C5_11 C6_11 F9_11 -58.9(3) . . . . ?
C10_11 C5_11 C6_11 F9_11 61.0(3) . . . . ?
C4_11 C5_11 C6_11 F9_11 -178.5(2) . . . . ?
F7_11 C5_11 C6_11 F8_11 57.8(3) . . . . ?
C10_11 C5_11 C6_11 F8_11 177.8(2) . . . . ?
C4_11 C5_11 C6_11 F8_11 -61.8(3) . . . . ?
F7_11 C5_11 C6_11 C7_11 179.4(2) . . . . ?
C10_11 C5_11 C6_11 C7_11 -60.6(3) . . . . ?
C4_11 C5_11 C6_11 C7_11 59.8(3) . . . . ?
F9_11 C6_11 C7_11 F10_11 57.6(3) . . . . ?
F8_11 C6_11 C7_11 F10_11 -59.5(3) . . . . ?
C5_11 C6_11 C7_11 F10_11 179.7(2) . . . . ?
F9_11 C6_11 C7_11 C8_11 -62.2(3) . . . . ?
F8_11 C6_11 C7_11 C8_11 -179.3(2) . . . . ?
C5_11 C6_11 C7_11 C8_11 59.9(3) . . . . ?
F9_11 C6_11 C7_11 C3_11 178.2(2) . . . . ?
F8_11 C6_11 C7_11 C3_11 61.1(3) . . . . ?
C5_11 C6_11 C7_11 C3_11 -59.6(3) . . . . ?
F3_11 C3_11 C7_11 F10_11 -58.0(3) . . . . ?
F4_11 C3_11 C7_11 F10_11 57.6(3) . . . . ?
C1_11 C3_11 C7_11 F10_11 179.9(2) . . . . ?
F3_11 C3_11 C7_11 C6_11 -178.0(2) . . . . ?
F4_11 C3_11 C7_11 C6_11 -62.4(3) . . . . ?
C1_11 C3_11 C7_11 C6_11 59.9(3) . . . . ?
F3_11 C3_11 C7_11 C8_11 62.6(3) . . . . ?
F4_11 C3_11 C7_11 C8_11 178.1(2) . . . . ?
C1_11 C3_11 C7_11 C8_11 -59.5(3) . . . . ?
F10_11 C7_11 C8_11 F12_11 -57.8(3) . . . . ?
C6_11 C7_11 C8_11 F12_11 61.7(3) . . . . ?
C3_11 C7_11 C8_11 F12_11 -178.6(2) . . . . ?
F10_11 C7_11 C8_11 F11_11 58.7(3) . . . . ?
C6_11 C7_11 C8_11 F11_11 178.1(2) . . . . ?
C3_11 C7_11 C8_11 F11_11 -62.2(3) . . . . ?
F10_11 C7_11 C8_11 C9_11 -179.9(2) . . . . ?
C6_11 C7_11 C8_11 C9_11 -60.4(3) . . . . ?
C3_11 C7_11 C8_11 C9_11 59.3(3) . . . . ?
F2_11 C2_11 C9_11 F13_11 -57.8(3) . . . . ?
F1_11 C2_11 C9_11 F13_11 57.9(3) . . . . ?
C1_11 C2_11 C9_11 F13_11 179.7(2) . . . . ?
F2_11 C2_11 C9_11 C10_11 62.6(3) . . . . ?
F1_11 C2_11 C9_11 C10_11 178.2(2) . . . . ?
C1_11 C2_11 C9_11 C10_11 -59.9(3) . . . . ?
F2_11 C2_11 C9_11 C8_11 -178.1(2) . . . . ?
F1_11 C2_11 C9_11 C8_11 -62.5(3) . . . . ?
C1_11 C2_11 C9_11 C8_11 59.4(3) . . . . ?
F12_11 C8_11 C9_11 F13_11 58.0(3) . . . . ?
F11_11 C8_11 C9_11 F13_11 -58.2(3) . . . . ?
C7_11 C8_11 C9_11 F13_11 179.8(2) . . . . ?
F12_11 C8_11 C9_11 C10_11 -61.2(3) . . . . ?
F11_11 C8_11 C9_11 C10_11 -177.4(2) . . . . ?
C7_11 C8_11 C9_11 C10_11 60.7(3) . . . . ?
F12_11 C8_11 C9_11 C2_11 178.7(2) . . . . ?
F11_11 C8_11 C9_11 C2_11 62.5(3) . . . . ?
C7_11 C8_11 C9_11 C2_11 -59.5(3) . . . . ?
F7_11 C5_11 C10_11 F15_11 59.2(3) . . . . ?
C6_11 C5_11 C10_11 F15_11 -61.1(3) . . . . ?
C4_11 C5_11 C10_11 F15_11 178.4(2) . . . . ?
F7_11 C5_11 C10_11 F14_11 -57.2(3) . . . . ?
C6_11 C5_11 C10_11 F14_11 -177.4(2) . . . . ?
C4_11 C5_11 C10_11 F14_11 62.0(3) . . . . ?
F7_11 C5_11 C10_11 C9_11 -178.7(2) . . . . ?
C6_11 C5_11 C10_11 C9_11 61.0(3) . . . . ?
C4_11 C5_11 C10_11 C9_11 -59.5(3) . . . . ?
F13_11 C9_11 C10_11 F15_11 -58.1(3) . . . . ?
C2_11 C9_11 C10_11 F15_11 -178.9(2) . . . . ?
C8_11 C9_11 C10_11 F15_11 61.1(3) . . . . ?
F13_11 C9_11 C10_11 F14_11 59.1(3) . . . . ?
C2_11 C9_11 C10_11 F14_11 -61.8(3) . . . . ?
C8_11 C9_11 C10_11 F14_11 178.3(2) . . . . ?
F13_11 C9_11 C10_11 C5_11 -179.8(2) . . . . ?
C2_11 C9_11 C10_11 C5_11 59.3(3) . . . . ?
C8_11 C9_11 C10_11 C5_11 -60.6(3) . . . . ?
